data_7708490
loop_
_publ_author_name
'Xing, Tian'
'Prior, Timothy J.'
'Redshaw, Carl'

_publ_section_title
;
 Lead calix[n]arenes (n=4, 6, 8): Structures and ring opening
 homo-/co-polymerization capability for cyclic esters
;
_journal_name_full 'Dalton Transactions'
_journal_paper_doi 10.1039/D1DT02790E
_journal_year 2021
_chemical_formula_moiety 'C207 H253 O29 Pb13, 3.5(C2 H3 N), [+ 7.5MeCN]'
_chemical_formula_sum 'C214 H263.5 N3.5 O29 Pb13'
_chemical_formula_weight 6042.24
_space_group_crystal_system triclinic
_space_group_IT_number 2
_space_group_name_Hall '-P 1'
_space_group_name_H-M_alt 'P -1'
_atom_sites_solution_hydrogens mixed
_atom_sites_solution_primary dual
_audit_creation_date 2021-03-30
_audit_creation_method
;
Olex2 1.3
(compiled 2020.11.12 svn.r5f609507 for OlexSys, GUI svn.r6257)
;
_audit_update_record
;
2021-08-10 deposited with the CCDC.	2021-09-30 downloaded from the CCDC.
;
_cell_angle_alpha 72.2187(11)
_cell_angle_beta 82.1388(10)
_cell_angle_gamma 67.9805(11)
_cell_formula_units_Z 2
_cell_length_a 19.2866(2)
_cell_length_b 23.0573(3)
_cell_length_c 29.8976(4)
_cell_measurement_reflns_used 64995
_cell_measurement_temperature 100(2)
_cell_measurement_theta_max 30.4190
_cell_measurement_theta_min 1.9740
_cell_volume 11733.0(3)
_computing_cell_refinement 'CrysAlisPro 1.171.41.89a (Rigaku OD, 2020)'
_computing_data_collection 'CrysAlisPro 1.171.41.89a (Rigaku OD, 2020)'
_computing_data_reduction 'CrysAlisPro 1.171.41.89a (Rigaku OD, 2020)'
_computing_molecular_graphics 'Olex2 1.3 (Dolomanov et al., 2009)'
_computing_publication_material 'Olex2 1.3 (Dolomanov et al., 2009)'
_computing_structure_refinement 'SHELXL 2018/3 (Sheldrick, 2015)'
_computing_structure_solution 'SHELXT 2018/2 (Sheldrick, 2018)'
_diffrn_ambient_temperature 100(2)
_diffrn_detector 'hybrid pixel detector'
_diffrn_detector_area_resol_mean 10.0000
_diffrn_detector_dtime 0.000
_diffrn_detector_type 'Rigaku, HyPix 6000'
_diffrn_measured_fraction_theta_full 0.999
_diffrn_measured_fraction_theta_max 0.991
_diffrn_measurement_details
;
List of Runs (angles in degrees, time in seconds):

  # Type    Start    End  Width  t~exp~   \w     \q     \k     \f   Frames
#--------------------------------------------------------------------------
  1  \w    -76.00  75.00   0.50    5.00    --  -14.40  36.00 -74.00  302
  2  \w   -104.00  47.00   0.50    5.00    --  -14.40 -36.00 128.00  302
  3  \w    -51.00  75.00   0.50    5.00    --  -14.40  57.00 -30.00  252
  4  \w   -104.00  22.00   0.50    5.00    --  -14.40 -60.00 120.00  252
  5  \w   -104.00  22.00   0.50    5.00    --  -14.40 -60.00-180.00  252
  6  \w   -103.00  21.00   0.50    5.00    --  -14.40 -60.00  60.00  248
  7  \w    -36.00  -9.00   0.50    5.00    --  -14.40 -60.00-150.00   54
  8  \w   -104.00  21.00   0.50    5.00    --  -14.40 -60.00 -30.00  250
;
_diffrn_measurement_device 'four-circle diffractometer'
_diffrn_measurement_device_details 'Rigaku, AFC12 \k goniometer'
_diffrn_measurement_device_type 'XtaLAB AFC12 (RCD3): Kappa single'
_diffrn_measurement_method '\w scans'
_diffrn_measurement_specimen_support 'MiTeGen MicroLoop'
_diffrn_orient_matrix_type 'CrysAlisPro convention (1999,Acta A55,543-557)'
_diffrn_orient_matrix_UB_11 -0.0104284000
_diffrn_orient_matrix_UB_12 0.0261703000
_diffrn_orient_matrix_UB_13 0.0102339000
_diffrn_orient_matrix_UB_21 -0.0362578000
_diffrn_orient_matrix_UB_22 -0.0017993000
_diffrn_orient_matrix_UB_23 0.0052478000
_diffrn_orient_matrix_UB_31 0.0123038000
_diffrn_orient_matrix_UB_32 -0.0224563000
_diffrn_orient_matrix_UB_33 0.0221101000
_diffrn_radiation_collimation 0.2
_diffrn_radiation_monochromator 'Confocal mirrors, VHF Varimax'
_diffrn_radiation_probe x-ray
_diffrn_radiation_type 'Mo K\a'
_diffrn_radiation_wavelength 0.71075
_diffrn_radiation_xray_symbol K-L~3~
_diffrn_reflns_av_R_equivalents 0.0962
_diffrn_reflns_av_unetI/netI 0.1024
_diffrn_reflns_Laue_measured_fraction_full 0.999
_diffrn_reflns_Laue_measured_fraction_max 0.991
_diffrn_reflns_limit_h_max 25
_diffrn_reflns_limit_h_min -25
_diffrn_reflns_limit_k_max 30
_diffrn_reflns_limit_k_min -30
_diffrn_reflns_limit_l_max 39
_diffrn_reflns_limit_l_min -39
_diffrn_reflns_number 256697
_diffrn_reflns_point_group_measured_fraction_full 0.999
_diffrn_reflns_point_group_measured_fraction_max 0.991
_diffrn_reflns_theta_full 25.242
_diffrn_reflns_theta_max 28.283
_diffrn_reflns_theta_min 1.807
_diffrn_source 'Rotating-anode X-ray tube'
_diffrn_source_current 55.0
_diffrn_source_power 2.475
_diffrn_source_target Mo
_diffrn_source_type 'Rigaku FRE+'
_diffrn_source_voltage 45.0
_exptl_absorpt_coefficient_mu 9.349
_exptl_absorpt_correction_T_max 0.59537
_exptl_absorpt_correction_T_min 0.58678
_exptl_absorpt_correction_type multi-scan
_exptl_absorpt_process_details
;
CrysAlisPro 1.171.41.89a (Rigaku Oxford Diffraction, 2020)
Spherical absorption correction
using equivalent radius and absorption coefficient.
Empirical absorption correction using spherical harmonics,
implemented in SCALE3 ABSPACK scaling algorithm.
;
_exptl_crystal_colour colourless
_exptl_crystal_colour_primary colourless
_exptl_crystal_density_diffrn 1.710
_exptl_crystal_description 'block (cut)'
_exptl_crystal_F_000 5740
_exptl_crystal_size_max 0.104
_exptl_crystal_size_mid 0.061
_exptl_crystal_size_min 0.053
_exptl_crystal_size_rad 0.041
_refine_diff_density_max 5.049
_refine_diff_density_min -1.882
_refine_diff_density_rms 0.264
_refine_ls_extinction_method none
_refine_ls_goodness_of_fit_ref 1.027
_refine_ls_hydrogen_treatment mixed
_refine_ls_matrix_type full
_refine_ls_number_parameters 2358
_refine_ls_number_reflns 57728
_refine_ls_number_restraints 2583
_refine_ls_restrained_S_all 1.007
_refine_ls_R_factor_all 0.1214
_refine_ls_R_factor_gt 0.0756
_refine_ls_shift/su_max 0.004
_refine_ls_shift/su_mean 0.000
_refine_ls_structure_factor_coef Fsqd
_refine_ls_weighting_details 'w=1/[\s^2^(Fo^2^)+(0.0537P)^2^+195.8907P] where P=(Fo^2^+2Fc^2^)/3'
_refine_ls_weighting_scheme calc
_refine_ls_wR_factor_gt 0.1448
_refine_ls_wR_factor_ref 0.1628
_reflns_Friedel_coverage 0.000
_reflns_number_gt 37456
_reflns_number_total 57728
_reflns_threshold_expression 'I > 2\s(I)'
_cod_data_source_file d1dt02790e2.cif
_cod_data_source_block 2020ncs0338r1z
_cod_original_cell_volume 11733.0(2)
_cod_original_formula_sum 'C214 H263.50 N3.50 O29 Pb13'
_cod_database_code 7708490
_shelx_shelxl_version_number 2018/3
_chemical_oxdiff_formula 'C52 H48 O8 Pb3'
_chemical_oxdiff_usercomment oxocalix(6)aren+4Pb(OiPr)2
_shelx_space_group_comment
;
The symmetry employed for this shelxl refinement is uniquely defined
by the following loop, which should always be used as a source of
symmetry information in preference to the above space-group names.
They are only intended as comments.
;
_cell_oxdiff_angle_alpha 72.2187(11)
_cell_oxdiff_angle_beta 82.1388(10)
_cell_oxdiff_angle_gamma 67.9805(11)
_cell_oxdiff_length_a 19.2866(2)
_cell_oxdiff_length_b 23.0573(3)
_cell_oxdiff_length_c 29.8976(4)
_cell_oxdiff_measurement_reflns_used 64995
_cell_oxdiff_volume 11733.0(2)
_shelx_estimated_absorpt_t_max 0.637
_shelx_estimated_absorpt_t_min 0.443
_reflns_odcompleteness_completeness 99.09
_reflns_odcompleteness_iscentric 1
_reflns_odcompleteness_theta 28.22
_olex2_refinement_description
;
1. Fixed Uiso
 At 1.2 times of:
  All C(H) groups, All C(H,H) groups
 At 1.5 times of:
  All C(H,H,H) groups, All O(H) groups
2. Restrained distances
 O29-H29
 0.85 with sigma of 0.01
 C210-H29
 1.865544 with sigma of 0.02
 Pb11-H29
 2.951214 with sigma of 0.02
 C99-C102 \\sim C99-C69
 with sigma of 0.02
 C100-C102 \\sim C1B-C69
 with sigma of 0.02
 C99-C101 \\sim C99-C1A
 with sigma of 0.02
 C99-C100 \\sim C99-C1B
 with sigma of 0.04
 C100-C101 \\sim C100-C102 \\sim C101-C102 \\sim C69-C1A \\sim C69-C1B \\sim
C1A-C1B
 with sigma of 0.04
 C99-C96 \\sim C99-C100 \\sim C99-C101 \\sim C99-C102 \\sim C99-C69 \\sim
C99-C1A \\sim C99-C1B
 with sigma of 0.02
 C77-C79 \\sim C77-C79A
 with sigma of 0.02
 C77-C78 \\sim C77-C78A
 with sigma of 0.02
 C77-C80 \\sim C77-C80A
 with sigma of 0.02
 C77-C74 \\sim C77-C78 \\sim C77-C79 \\sim C77-C80 \\sim C77-C79A \\sim
C77-C78A \\sim C77-C80A
 with sigma of 0.02
 C78-C79 \\sim C78-C80 \\sim C79A-C78A \\sim C78A-C80A
 with sigma of 0.04
 C7-C9 \\sim C7-C9A
 with sigma of 0.02
 C7-C10 \\sim C7-C10A
 with sigma of 0.02
 C7-C8 \\sim C7-C8A
 with sigma of 0.02
 C7-C4 \\sim C7-C8 \\sim C7-C9 \\sim C7-C10 \\sim C7-C8A \\sim C7-C9A \\sim
C7-C10A
 with sigma of 0.02
 C8-C9 \\sim C8-C10 \\sim C9-C10 \\sim C8A-C9A \\sim C8A-C10A
 with sigma of 0.04
 C29-C31 \\sim C29-C31A
 with sigma of 0.02
 C29-C32 \\sim C29-C32A
 with sigma of 0.02
 C29-C30 \\sim C29-C30A
 with sigma of 0.02
 C29-C30 \\sim C29-C31 \\sim C29-C32 \\sim C29-C32A \\sim C29-C31A \\sim
C29-C30A \\sim C29-C26
 with sigma of 0.02
 C30-C31 \\sim C31-C32 \\sim C32A-C31A \\sim C31A-C30A
 with sigma of 0.04
3. Uiso/Uaniso restraints and constraints
C80 \\sim C78A \\sim C78 \\sim C79A \\sim C79 \\sim C80A: within 2A with sigma
of 0.04 and sigma for terminal atoms of 0.08 within 2A
C10 \\sim C10A \\sim C8 \\sim C9 \\sim C9A \\sim C8A: within 2A with sigma of
0.04 and sigma for terminal atoms of 0.08 within 2A
C30A \\sim C31 \\sim C32A \\sim C32 \\sim C31A \\sim C29 \\sim C30: within 2A
with sigma of 0.04 and sigma for terminal atoms of 0.08 within 2A
C30 \\sim C32A \\sim C32 \\sim C31A \\sim C31 \\sim C30A: within 2A with sigma
of 0.04 and sigma for terminal atoms of 0.08 within 2A
Uanis(N1) \\sim Ueq, Uanis(C251) \\sim Ueq, Uanis(C252) \\sim Ueq, Uanis(N2)
\\sim Ueq, Uanis(C253) \\sim Ueq, Uanis(C254) \\sim Ueq, Uanis(N3) \\sim Ueq,
Uanis(C255) \\sim Ueq, Uanis(C256) \\sim Ueq, : with sigma of 0.1 and sigma for
terminal atoms of 0.2
Uanis(C126) \\sim Ueq, Uanis(C71) \\sim Ueq: with sigma of 0.005 and sigma for
terminal atoms of 0.01
4. Rigid body (RIGU) restrains
 All non-hydrogen atoms
 with sigma for 1-2 distances of 0.004 and sigma for 1-3 distances of 0.004
5. Others
 Sof(C69)=Sof(H69a)=Sof(H69b)=Sof(H69c)=Sof(C1A)=Sof(H1Aa)=Sof(H1Ab)=Sof(H1Ac)=
 Sof(C1B)=Sof(H1Ba)=Sof(H1Bb)=Sof(H1Bc)=1-FVAR(1)
 Sof(C100)=Sof(H10d)=Sof(H10e)=Sof(H10f)=Sof(C101)=Sof(H10g)=Sof(H10h)=
 Sof(H10i)=Sof(C102)=Sof(H10j)=Sof(H10k)=Sof(H10l)=FVAR(1)
 Sof(C79A)=Sof(H79d)=Sof(H79e)=Sof(H79f)=Sof(C78A)=Sof(H78d)=Sof(H78e)=
 Sof(H78f)=Sof(C80A)=Sof(H80d)=Sof(H80e)=Sof(H80f)=1-FVAR(2)
 Sof(C78)=Sof(H78a)=Sof(H78b)=Sof(H78c)=Sof(C79)=Sof(H79a)=Sof(H79b)=Sof(H79c)=
 Sof(C80)=Sof(H80a)=Sof(H80b)=Sof(H80c)=FVAR(2)
 Sof(C8A)=Sof(H8Aa)=Sof(H8Ab)=Sof(H8Ac)=Sof(C9A)=Sof(H9Aa)=Sof(H9Ab)=Sof(H9Ac)=
 Sof(C10A)=Sof(H10q)=Sof(H10r)=Sof(H10s)=1-FVAR(3)
 Sof(C8)=Sof(H8a)=Sof(H8b)=Sof(H8c)=Sof(C9)=Sof(H9a)=Sof(H9b)=Sof(H9c)=
 Sof(C10)=Sof(H10a)=Sof(H10b)=Sof(H10c)=FVAR(3)
 Sof(C32A)=Sof(H32d)=Sof(H32e)=Sof(H32f)=Sof(C31A)=Sof(H31d)=Sof(H31e)=
 Sof(H31f)=Sof(C30A)=Sof(H30d)=Sof(H30e)=Sof(H30f)=1-FVAR(4)
 Sof(C30)=Sof(H30a)=Sof(H30b)=Sof(H30c)=Sof(C31)=Sof(H31a)=Sof(H31b)=Sof(H31c)=
 Sof(C32)=Sof(H32a)=Sof(H32b)=Sof(H32c)=FVAR(4)
 Fixed Sof: N4(0.5) C257(0.5) C258(0.5) H25j(0.5) H25k(0.5) H25l(0.5)
6.a Secondary CH2 refined with riding coordinates:
 C11(H11a,H11b), C22(H22a,H22b), C33(H33a,H33b), C34(H34a,H34b), C45(H45a,
 H45b), C56(H56a,H56b), C67(H67a,H67b), C68(H68a,H68b), C81(H81a,H81b),
 C92(H92a,H92b), C103(H10m,H10n), C104(H10o,H10p), C115(H11l,H11m), C126(H12j,
 H12k), C137(H13j,H13k), C138(H13l,H13m), C151(H15d,H15e), C162(H16g,H16h),
 C173(H17j,H17k), C174(H17l,H17m), C185(H18j,H18k), C196(H19m,H19n), C207(H20m,
 H20n), C208(H20o,H20p)
6.b Me refined with riding coordinates:
 C8(H8a,H8b,H8c), C9(H9a,H9b,H9c), C10(H10a,H10b,H10c), C30(H30a,H30b,H30c),
 C31(H31a,H31b,H31c), C32(H32a,H32b,H32c), C78(H78a,H78b,H78c), C79(H79a,H79b,
 H79c), C80(H80a,H80b,H80c), C100(H10d,H10e,H10f), C101(H10g,H10h,H10i),
 C102(H10j,H10k,H10l), C69(H69a,H69b,H69c), C1A(H1Aa,H1Ab,H1Ac), C1B(H1Ba,H1Bb,
 H1Bc), C79A(H79d,H79e,H79f), C78A(H78d,H78e,H78f), C80A(H80d,H80e,H80f),
 C8A(H8Aa,H8Ab,H8Ac), C9A(H9Aa,H9Ab,H9Ac), C10A(H10q,H10r,H10s), C32A(H32d,H32e,
 H32f), C31A(H31d,H31e,H31f), C30A(H30d,H30e,H30f)
6.c Aromatic/amide H refined with riding coordinates:
 C3(H3), C5(H5), C14(H14), C16(H16), C25(H25), C27(H27), C37(H37), C39(H39),
 C48(H48), C50(H50), C59(H59), C61(H61), C73(H73), C75(H75), C84(H84), C86(H86),
  C95(H95), C97(H97), C107(H107), C109(H109), C118(H118), C120(H120),
 C129(H129), C131(H131), C143(H143), C145(H145), C154(H154), C156(H156),
 C165(H165), C167(H167), C177(H177), C179(H179), C188(H188), C190(H190),
 C199(H199), C201(H201)
6.d Idealised Me refined as rotating group:
 C19(H19a,H19b,H19c), C20(H20a,H20b,H20c), C21(H21a,H21b,H21c), C42(H42a,H42b,
 H42c), C43(H43a,H43b,H43c), C44(H44a,H44b,H44c), C53(H53a,H53b,H53c), C54(H54a,
 H54b,H54c), C55(H55a,H55b,H55c), C64(H64a,H64b,H64c), C65(H65a,H65b,H65c),
 C66(H66a,H66b,H66c), C89(H89a,H89b,H89c), C90(H90a,H90b,H90c), C91(H91a,H91b,
 H91c), C112(H11c,H11d,H11e), C113(H11f,H11g,H11h), C114(H11i,H11j,H11k),
 C123(H12a,H12b,H12c), C124(H12d,H12e,H12f), C125(H12g,H12h,H12i), C134(H13a,
 H13b,H13c), C135(H13d,H13e,H13f), C136(H13g,H13h,H13i), C148(H14a,H14b,H14c),
 C149(H14d,H14e,H14f), C150(H15a,H15b,H15c), C159(H15f,H15g,H15h), C160(H16a,
 H16b,H16c), C161(H16d,H16e,H16f), C170(H17a,H17b,H17c), C171(H17d,H17e,H17f),
 C172(H17g,H17h,H17i), C182(H18a,H18b,H18c), C183(H18d,H18e,H18f), C184(H18g,
 H18h,H18i), C193(H19d,H19e,H19f), C194(H19g,H19h,H19i), C195(H19j,H19k,H19l),
 C204(H20d,H20e,H20f), C205(H20g,H20h,H20i), C206(H20j,H20k,H20l), C211(H21d,
 H21e,H21f), C212(H21g,H21h,H21i), C252(H25a,H25b,H25c), C254(H25d,H25e,H25f),
 C256(H25g,H25h,H25i), C258(H25j,H25k,H25l)
;
_smtbx_masks_special_details
;
A solvent mask was calculated and 328 electrons were 
found in a volume of 2331\%A^3^ in 4 voids per unit cell. 
This is consistent with the presence of 
[15 MeCN] per Unit Cell 
which account for 330 electrons 
per unit cell.
;
_smtbx_masks_void_probe_radius 1.2
_smtbx_masks_void_truncation_radius 1.2
_olex2_submission_special_instructions 'No special instructions were received'
_oxdiff_exptl_absorpt_empirical_details
;
Empirical correction (ABSPACK) includes:
- Absorption correction using spherical harmonics
- Frame scaling
;
_oxdiff_exptl_absorpt_empirical_full_max 3.299
_oxdiff_exptl_absorpt_empirical_full_min 0.522

loop_
_space_group_symop_operation_xyz
'x, y, z'
'-x, -y, -z'

loop_
_atom_site_label
_atom_site_type_symbol
_atom_site_fract_x
_atom_site_fract_y
_atom_site_fract_z
_atom_site_U_iso_or_equiv
_atom_site_adp_type
_atom_site_occupancy
_atom_site_site_symmetry_order
_atom_site_calc_flag
_atom_site_refinement_flags_posn
_atom_site_refinement_flags_adp
_atom_site_refinement_flags_occupancy
_atom_site_disorder_assembly
_atom_site_disorder_group
Pb1 Pb 0.71321(3) -0.03353(2) 0.82265(2) 0.03004(11) Uani 1 1 d . . . . .
Pb2 Pb 0.52573(3) 0.08830(2) 0.79261(2) 0.03337(11) Uani 1 1 d . . . . .
Pb3 Pb 0.59957(3) 0.02129(3) 0.69841(2) 0.04002(13) Uani 1 1 d . . . . .
Pb4 Pb 0.72062(3) 0.09661(2) 0.72807(2) 0.03524(12) Uani 1 1 d . . . . .
Pb5 Pb 0.40240(2) 0.28910(2) 0.70600(2) 0.02492(10) Uani 1 1 d . . . . .
Pb6 Pb 0.39900(2) 0.26062(2) 0.82871(2) 0.02607(10) Uani 1 1 d . . . . .
Pb7 Pb 0.29805(2) 0.42766(2) 0.76110(2) 0.02354(10) Uani 1 1 d . . . . .
Pb8 Pb 0.50783(2) 0.36879(2) 0.76164(2) 0.02682(11) Uani 1 1 d . . . . .
Pb9 Pb 0.41855(3) 0.53716(2) 0.78038(2) 0.03171(11) Uani 1 1 d . . . . .
Pb10 Pb 0.40123(2) 0.50467(2) 0.67179(2) 0.03015(11) Uani 1 1 d . . . . .
Pb11 Pb 0.11096(2) 0.54588(2) 0.72626(2) 0.02981(11) Uani 1 1 d D . . . .
Pb12 Pb 0.07244(3) 0.40622(2) 0.76354(2) 0.03392(12) Uani 1 1 d . . . . .
Pb13 Pb 0.12855(2) 0.47718(2) 0.85094(2) 0.03055(11) Uani 1 1 d . . . . .
O1 O 0.5873(4) -0.0149(4) 0.8474(3) 0.033(2) Uani 1 1 d . . . . .
O2 O 0.5062(4) 0.0173(4) 0.7642(3) 0.0329(19) Uani 1 1 d . . . . .
O3 O 0.5056(5) 0.1233(4) 0.6918(3) 0.038(2) Uani 1 1 d . . . . .
O4 O 0.5934(5) 0.0925(5) 0.6054(3) 0.053(3) Uani 1 1 d . . . . .
O5 O 0.7133(4) 0.0402(5) 0.6752(3) 0.045(2) Uani 1 1 d . . . . .
O6 O 0.8020(4) -0.0023(4) 0.7562(3) 0.0291(18) Uani 1 1 d . . . . .
O7 O 0.7387(4) 0.0585(4) 0.8236(3) 0.0296(18) Uani 1 1 d . . . . .
O8 O 0.6900(4) -0.0290(4) 0.9168(3) 0.0327(19) Uani 1 1 d . . . . .
C1 C 0.5748(7) -0.0630(6) 0.8835(4) 0.033(2) Uani 1 1 d . . . . .
C2 C 0.5863(7) -0.0654(6) 0.9295(4) 0.032(2) Uani 1 1 d . . . . .
C3 C 0.5720(7) -0.1128(6) 0.9675(4) 0.039(3) Uani 1 1 d . . . . .
H3 H 0.580224 -0.113931 0.997754 0.046 Uiso 1 1 calc R U . . .
C4 C 0.5454(7) -0.1588(6) 0.9614(4) 0.039(3) Uani 1 1 d D . . . .
C5 C 0.5373(7) -0.1564(6) 0.9154(4) 0.036(3) Uani 1 1 d . . . . .
H5 H 0.521614 -0.187405 0.910284 0.043 Uiso 1 1 calc R U . . .
C6 C 0.5514(6) -0.1097(6) 0.8762(4) 0.031(2) Uani 1 1 d . . . . .
C7 C 0.5228(7) -0.2060(6) 1.0038(4) 0.047(4) Uiso 1 1 d D . . . .
C8 C 0.5837(11) -0.2420(11) 1.0396(7) 0.041(6) Uiso 0.65(3) 1 d D U P A 1
H8A H 0.597930 -0.211239 1.048270 0.061 Uiso 0.65(3) 1 calc R U P A 1
H8B H 0.565505 -0.267519 1.067021 0.061 Uiso 0.65(3) 1 calc R U P A 1
H8C H 0.626364 -0.270131 1.026406 0.061 Uiso 0.65(3) 1 calc R U P A 1
C9 C 0.5013(17) -0.2557(12) 0.9907(10) 0.080(10) Uiso 0.65(3) 1 d D U P A 1
H9A H 0.462603 -0.233559 0.967915 0.119 Uiso 0.65(3) 1 calc R U P A 1
H9B H 0.544237 -0.283816 0.977640 0.119 Uiso 0.65(3) 1 calc R U P A 1
H9C H 0.483379 -0.281204 1.018255 0.119 Uiso 0.65(3) 1 calc R U P A 1
C10 C 0.4527(11) -0.1655(11) 1.0264(8) 0.051(7) Uiso 0.65(3) 1 d D U P A 1
H10A H 0.413941 -0.142531 1.003771 0.076 Uiso 0.65(3) 1 calc R U P A 1
H10B H 0.436096 -0.193789 1.052727 0.076 Uiso 0.65(3) 1 calc R U P A 1
H10C H 0.464246 -0.134822 1.036955 0.076 Uiso 0.65(3) 1 calc R U P A 1
C11 C 0.5359(7) -0.1098(7) 0.8275(4) 0.037(3) Uani 1 1 d . . . . .
H11A H 0.572552 -0.097164 0.804966 0.044 Uiso 1 1 calc R U . . .
H11B H 0.540657 -0.153333 0.827943 0.044 Uiso 1 1 calc R U . . .
C12 C 0.4479(7) 0.0000(6) 0.7822(5) 0.035(3) Uani 1 1 d . . . . .
C13 C 0.4585(7) -0.0632(7) 0.8127(5) 0.042(3) Uani 1 1 d . . . . .
C14 C 0.3958(8) -0.0796(7) 0.8302(5) 0.049(4) Uani 1 1 d . . . . .
H14 H 0.402715 -0.121447 0.849361 0.059 Uiso 1 1 calc R U . . .
C15 C 0.3234(8) -0.0364(8) 0.8205(6) 0.055(4) Uani 1 1 d . . . . .
C16 C 0.3136(8) 0.0262(8) 0.7924(6) 0.054(4) Uani 1 1 d . . . . .
H16 H 0.265318 0.056000 0.785995 0.065 Uiso 1 1 calc R U . . .
C17 C 0.3739(7) 0.0454(7) 0.7735(5) 0.041(3) Uani 1 1 d . . . . .
C18 C 0.2551(10) -0.0562(10) 0.8418(7) 0.076(5) Uani 1 1 d . . . . .
C19 C 0.2195(14) -0.0204(15) 0.8826(8) 0.123(8) Uani 1 1 d . . . . .
H19A H 0.171347 -0.023945 0.892225 0.184 Uiso 1 1 calc R U . . .
H19B H 0.214020 0.024752 0.870822 0.184 Uiso 1 1 calc R U . . .
H19C H 0.251879 -0.040619 0.908952 0.184 Uiso 1 1 calc R U . . .
C20 C 0.2709(12) -0.1230(11) 0.8661(12) 0.165(13) Uani 1 1 d . . . . .
H20A H 0.312489 -0.137916 0.886235 0.248 Uiso 1 1 calc R U . . .
H20B H 0.283167 -0.148016 0.843818 0.248 Uiso 1 1 calc R U . . .
H20C H 0.227855 -0.128238 0.884682 0.248 Uiso 1 1 calc R U . . .
C21 C 0.1957(12) -0.0308(14) 0.8072(8) 0.120(9) Uani 1 1 d . . . . .
H21A H 0.155616 -0.046242 0.820762 0.180 Uiso 1 1 calc R U . . .
H21B H 0.215667 -0.045485 0.779768 0.180 Uiso 1 1 calc R U . . .
H21C H 0.177080 0.015960 0.798555 0.180 Uiso 1 1 calc R U . . .
C22 C 0.3632(8) 0.1131(7) 0.7428(5) 0.045(3) Uani 1 1 d . . . . .
H22A H 0.394161 0.130163 0.754180 0.054 Uiso 1 1 calc R U . . .
H22B H 0.311444 0.140501 0.745913 0.054 Uiso 1 1 calc R U . . .
C23 C 0.4490(8) 0.1244(6) 0.6684(5) 0.037(3) Uani 1 1 d . . . . .
C24 C 0.3821(7) 0.1179(6) 0.6908(5) 0.040(3) Uani 1 1 d . . . . .
C25 C 0.3275(9) 0.1183(7) 0.6634(6) 0.058(4) Uani 1 1 d . . . . .
H25 H 0.282521 0.115648 0.677775 0.069 Uiso 1 1 calc R U . . .
C26 C 0.3386(9) 0.1226(8) 0.6163(6) 0.062(4) Uani 1 1 d D . . . .
C27 C 0.4044(10) 0.1300(8) 0.5951(6) 0.059(4) Uani 1 1 d . . . . .
H27 H 0.412547 0.133505 0.563194 0.071 Uiso 1 1 calc R U . . .
C28 C 0.4593(8) 0.1325(8) 0.6201(5) 0.050(3) Uani 1 1 d . . . . .
C29 C 0.2807(9) 0.1217(8) 0.5863(5) 0.082(6) Uiso 1 1 d D U . . .
C30 C 0.2056(18) 0.133(2) 0.6155(13) 0.084(15) Uiso 0.45(3) 1 d D U P B 1
H30A H 0.189637 0.175454 0.621151 0.125 Uiso 0.45(3) 1 calc R U P B 1
H30B H 0.168093 0.131791 0.598408 0.125 Uiso 0.45(3) 1 calc R U P B 1
H30C H 0.212921 0.100380 0.645019 0.125 Uiso 0.45(3) 1 calc R U P B 1
C31 C 0.265(2) 0.1753(16) 0.5398(10) 0.075(13) Uiso 0.45(3) 1 d D U P B 1
H31A H 0.256699 0.216269 0.545323 0.112 Uiso 0.45(3) 1 calc R U P B 1
H31B H 0.306438 0.165531 0.518425 0.112 Uiso 0.45(3) 1 calc R U P B 1
H31C H 0.220658 0.177781 0.526578 0.112 Uiso 0.45(3) 1 calc R U P B 1
C32 C 0.294(3) 0.0545(13) 0.5820(15) 0.079(15) Uiso 0.45(3) 1 d D U P B 1
H32A H 0.303869 0.023595 0.612475 0.119 Uiso 0.45(3) 1 calc R U P B 1
H32B H 0.250781 0.054770 0.569529 0.119 Uiso 0.45(3) 1 calc R U P B 1
H32C H 0.336562 0.042519 0.561376 0.119 Uiso 0.45(3) 1 calc R U P B 1
C33 C 0.5234(8) 0.1466(8) 0.5937(5) 0.054(4) Uani 1 1 d . . . . .
H33A H 0.515327 0.157556 0.560347 0.065 Uiso 1 1 calc R U . . .
H33B H 0.526926 0.184245 0.600015 0.065 Uiso 1 1 calc R U . . .
C34 C 0.6569(8) 0.1119(8) 0.5869(5) 0.054(4) Uani 1 1 d . . . . .
H34A H 0.660940 0.140762 0.603445 0.065 Uiso 1 1 calc R U . . .
H34B H 0.650141 0.135373 0.553911 0.065 Uiso 1 1 calc R U . . .
C35 C 0.7512(7) 0.0190(7) 0.6386(4) 0.041(3) Uani 1 1 d . . . . .
C36 C 0.7259(8) 0.0542(7) 0.5926(4) 0.044(3) Uani 1 1 d . . . . .
C37 C 0.7642(8) 0.0327(8) 0.5548(5) 0.053(4) Uani 1 1 d . . . . .
H37 H 0.746590 0.056450 0.524715 0.064 Uiso 1 1 calc R U . . .
C38 C 0.8274(8) -0.0226(8) 0.5599(5) 0.050(4) Uani 1 1 d . . . . .
C39 C 0.8507(7) -0.0587(7) 0.6057(4) 0.041(3) Uani 1 1 d . . . . .
H39 H 0.891366 -0.097554 0.610296 0.049 Uiso 1 1 calc R U . . .
C40 C 0.8139(7) -0.0374(7) 0.6449(4) 0.038(3) Uani 1 1 d . . . . .
C41 C 0.8697(10) -0.0487(10) 0.5185(5) 0.068(4) Uani 1 1 d . . . . .
C42 C 0.8367(15) 0.0003(11) 0.4710(6) 0.128(10) Uani 1 1 d . . . . .
H42A H 0.784360 0.007627 0.470741 0.192 Uiso 1 1 calc R U . . .
H42B H 0.862203 -0.017316 0.445600 0.192 Uiso 1 1 calc R U . . .
H42C H 0.843261 0.040728 0.467518 0.192 Uiso 1 1 calc R U . . .
C43 C 0.8631(11) -0.1127(10) 0.5212(6) 0.081(5) Uani 1 1 d . . . . .
H43A H 0.883487 -0.143982 0.550133 0.121 Uiso 1 1 calc R U . . .
H43B H 0.890157 -0.128054 0.495205 0.121 Uiso 1 1 calc R U . . .
H43C H 0.811321 -0.106918 0.520049 0.121 Uiso 1 1 calc R U . . .
C44 C 0.9509(12) -0.0590(15) 0.5201(8) 0.131(9) Uani 1 1 d . . . . .
H44A H 0.957688 -0.017719 0.509193 0.196 Uiso 1 1 calc R U . . .
H44B H 0.979492 -0.086007 0.500244 0.196 Uiso 1 1 calc R U . . .
H44C H 0.967580 -0.079871 0.551767 0.196 Uiso 1 1 calc R U . . .
C45 C 0.8449(6) -0.0799(6) 0.6932(4) 0.032(3) Uani 1 1 d . . . . .
H45A H 0.803771 -0.079223 0.715884 0.038 Uiso 1 1 calc R U . . .
H45B H 0.870555 -0.124508 0.691884 0.038 Uiso 1 1 calc R U . . .
C46 C 0.8719(7) -0.0159(6) 0.7394(4) 0.030(2) Uani 1 1 d . . . . .
C47 C 0.8978(7) -0.0572(7) 0.7090(4) 0.036(3) Uani 1 1 d . . . . .
C48 C 0.9718(7) -0.0740(7) 0.6933(5) 0.041(3) Uani 1 1 d . . . . .
H48 H 0.988321 -0.101852 0.674143 0.050 Uiso 1 1 calc R U . . .
C49 C 1.0227(7) -0.0513(7) 0.7047(4) 0.039(3) Uani 1 1 d . . . . .
C50 C 0.9933(7) -0.0073(7) 0.7322(4) 0.038(3) Uani 1 1 d . . . . .
H50 H 1.024920 0.010617 0.739231 0.045 Uiso 1 1 calc R U . . .
C51 C 0.9200(7) 0.0110(6) 0.7494(4) 0.030(2) Uani 1 1 d . . . . .
C52 C 1.1042(8) -0.0726(8) 0.6889(6) 0.056(4) Uani 1 1 d . . . . .
C53 C 1.1162(11) -0.0983(12) 0.6454(8) 0.097(7) Uani 1 1 d . . . . .
H53A H 1.078509 -0.116040 0.645337 0.146 Uiso 1 1 calc R U . . .
H53B H 1.164773 -0.131567 0.646345 0.146 Uiso 1 1 calc R U . . .
H53C H 1.112904 -0.063152 0.617405 0.146 Uiso 1 1 calc R U . . .
C54 C 1.1480(9) -0.1300(10) 0.7285(7) 0.094(7) Uani 1 1 d . . . . .
H54A H 1.146871 -0.115230 0.755462 0.141 Uiso 1 1 calc R U . . .
H54B H 1.198908 -0.147952 0.718196 0.141 Uiso 1 1 calc R U . . .
H54C H 1.125633 -0.162859 0.736828 0.141 Uiso 1 1 calc R U . . .
C55 C 1.1350(9) -0.0200(9) 0.6781(7) 0.074(5) Uani 1 1 d . . . . .
H55A H 1.103325 0.017954 0.656400 0.110 Uiso 1 1 calc R U . . .
H55B H 1.184359 -0.033979 0.664396 0.110 Uiso 1 1 calc R U . . .
H55C H 1.137426 -0.009756 0.706540 0.110 Uiso 1 1 calc R U . . .
C56 C 0.8881(7) 0.0592(6) 0.7785(4) 0.034(2) Uani 1 1 d . . . . .
H56A H 0.922906 0.081393 0.776470 0.041 Uiso 1 1 calc R U . . .
H56B H 0.841855 0.091764 0.764641 0.041 Uiso 1 1 calc R U . . .
C57 C 0.7995(6) 0.0355(6) 0.8494(4) 0.030(2) Uani 1 1 d . . . . .
C58 C 0.8726(7) 0.0310(6) 0.8294(4) 0.031(2) Uani 1 1 d . . . . .
C59 C 0.9335(7) 0.0023(6) 0.8590(4) 0.036(3) Uani 1 1 d . . . . .
H59 H 0.980188 0.002014 0.845799 0.043 Uiso 1 1 calc R U . . .
C60 C 0.9286(7) -0.0260(7) 0.9070(5) 0.043(3) Uani 1 1 d . . . . .
C61 C 0.8575(7) -0.0210(6) 0.9263(5) 0.037(3) Uani 1 1 d . . . . .
H61 H 0.851877 -0.037929 0.958536 0.045 Uiso 1 1 calc R U . . .
C62 C 0.7945(7) 0.0087(6) 0.8986(4) 0.034(3) Uani 1 1 d . . . . .
C63 C 0.9993(7) -0.0554(7) 0.9370(5) 0.044(3) Uani 1 1 d . . . . .
C64 C 1.0641(8) -0.1019(9) 0.9157(6) 0.067(5) Uani 1 1 d . . . . .
H64A H 1.105853 -0.121601 0.936225 0.101 Uiso 1 1 calc R U . . .
H64B H 1.078399 -0.078368 0.885721 0.101 Uiso 1 1 calc R U . . .
H64C H 1.049036 -0.135239 0.911679 0.101 Uiso 1 1 calc R U . . .
C65 C 0.9847(8) -0.0960(8) 0.9863(5) 0.055(4) Uani 1 1 d . . . . .
H65A H 0.963876 -0.126533 0.983449 0.083 Uiso 1 1 calc R U . . .
H65B H 0.950082 -0.067603 1.003472 0.083 Uiso 1 1 calc R U . . .
H65C H 1.030865 -0.119082 1.002644 0.083 Uiso 1 1 calc R U . . .
C66 C 1.0184(9) 0.0015(8) 0.9404(5) 0.058(4) Uani 1 1 d . . . . .
H66A H 1.064586 -0.014800 0.956448 0.087 Uiso 1 1 calc R U . . .
H66B H 0.979125 0.026893 0.957435 0.087 Uiso 1 1 calc R U . . .
H66C H 1.023517 0.028216 0.909341 0.087 Uiso 1 1 calc R U . . .
C67 C 0.7194(7) 0.0165(6) 0.9222(4) 0.031(2) Uani 1 1 d . . . . .
H67A H 0.723399 0.010660 0.955368 0.037 Uiso 1 1 calc R U . . .
H67B H 0.685144 0.060333 0.908904 0.037 Uiso 1 1 calc R U . . .
C68 C 0.6154(7) -0.0168(6) 0.9367(4) 0.035(3) Uani 1 1 d . . . . .
H68A H 0.583261 0.027097 0.921436 0.042 Uiso 1 1 calc R U . . .
H68B H 0.615843 -0.021130 0.969942 0.042 Uiso 1 1 calc R U . . .
O9 O 0.5174(4) 0.2131(4) 0.7466(3) 0.0279(17) Uani 1 1 d . . . . .
O10 O 0.5011(4) 0.3145(4) 0.8376(3) 0.0310(19) Uani 1 1 d . . . . .
O11 O 0.5324(5) 0.4544(4) 0.7918(3) 0.038(2) Uani 1 1 d . . . . .
O12 O 0.5431(5) 0.5850(4) 0.7311(3) 0.045(2) Uani 1 1 d . . . . .
O13 O 0.4039(5) 0.5855(4) 0.7017(3) 0.037(2) Uani 1 1 d . . . . .
O14 O 0.2808(4) 0.5477(4) 0.6851(3) 0.0281(18) Uani 1 1 d . . . . .
O15 O 0.3720(4) 0.4079(4) 0.6661(2) 0.0299(18) Uani 1 1 d . . . . .
O16 O 0.4977(4) 0.2977(4) 0.6368(3) 0.0325(19) Uani 1 1 d . . . . .
O17 O 0.3068(4) 0.2708(4) 0.7693(3) 0.0272(17) Uani 1 1 d . . . . .
O18 O 0.1352(4) 0.4384(4) 0.6973(3) 0.0276(17) Uani 1 1 d . . . . .
C71 C 0.5768(6) 0.2281(6) 0.7385(4) 0.028(2) Uani 1 1 d . U . . .
C72 C 0.6041(7) 0.2505(7) 0.6913(4) 0.044(3) Uani 1 1 d . . . . .
C73 C 0.6635(7) 0.2731(7) 0.6831(5) 0.052(4) Uani 1 1 d . . . . .
H73 H 0.676532 0.290502 0.652125 0.062 Uiso 1 1 calc R U . . .
C74 C 0.7034(7) 0.2711(8) 0.7179(5) 0.062(4) Uani 1 1 d D . . . .
C75 C 0.6812(7) 0.2458(7) 0.7640(5) 0.047(4) Uani 1 1 d . . . . .
H75 H 0.708603 0.242754 0.788446 0.057 Uiso 1 1 calc R U . . .
C76 C 0.6204(6) 0.2251(6) 0.7752(4) 0.031(2) Uani 1 1 d . . . . .
C77 C 0.7674(9) 0.2985(8) 0.7087(5) 0.069(5) Uiso 1 1 d D . . . .
C78 C 0.730(2) 0.3736(12) 0.6900(15) 0.095(16) Uiso 0.47(3) 1 d D U P C 1
H78A H 0.696692 0.390177 0.713720 0.143 Uiso 0.47(3) 1 calc R U P C 1
H78B H 0.768322 0.392774 0.682522 0.143 Uiso 0.47(3) 1 calc R U P C 1
H78C H 0.702975 0.384232 0.662349 0.143 Uiso 0.47(3) 1 calc R U P C 1
C79 C 0.813(2) 0.284(2) 0.7517(12) 0.095(16) Uiso 0.47(3) 1 d D U P C 1
H79A H 0.779944 0.299214 0.775963 0.142 Uiso 0.47(3) 1 calc R U P C 1
H79B H 0.838201 0.237394 0.763105 0.142 Uiso 0.47(3) 1 calc R U P C 1
H79C H 0.849086 0.304756 0.742992 0.142 Uiso 0.47(3) 1 calc R U P C 1
C80 C 0.821(3) 0.273(3) 0.6703(17) 0.13(2) Uiso 0.47(3) 1 d D U P C 1
H80A H 0.792556 0.282364 0.643281 0.193 Uiso 0.47(3) 1 calc R U P C 1
H80B H 0.856758 0.294462 0.661781 0.193 Uiso 0.47(3) 1 calc R U P C 1
H80C H 0.845873 0.227100 0.681894 0.193 Uiso 0.47(3) 1 calc R U P C 1
C81 C 0.6059(6) 0.1944(5) 0.8259(4) 0.029(2) Uani 1 1 d . . . . .
H81A H 0.554559 0.195750 0.829930 0.035 Uiso 1 1 calc R U . . .
H81B H 0.638382 0.149048 0.834417 0.035 Uiso 1 1 calc R U . . .
C82 C 0.5670(6) 0.2887(6) 0.8608(4) 0.026(2) Uani 1 1 d . . . . .
C83 C 0.6185(6) 0.2273(6) 0.8582(4) 0.027(2) Uani 1 1 d . . . . .
C84 C 0.6846(6) 0.2013(6) 0.8833(4) 0.033(3) Uani 1 1 d . . . . .
H84 H 0.717459 0.160231 0.882124 0.040 Uiso 1 1 calc R U . . .
C85 C 0.7042(7) 0.2317(6) 0.9092(4) 0.035(3) Uani 1 1 d . . . . .
C86 C 0.6523(6) 0.2920(6) 0.9111(4) 0.031(3) Uani 1 1 d . . . . .
H86 H 0.662859 0.313672 0.929345 0.038 Uiso 1 1 calc R U . . .
C87 C 0.5856(6) 0.3217(6) 0.8873(4) 0.031(2) Uani 1 1 d . . . . .
C88 C 0.7782(7) 0.1990(7) 0.9355(5) 0.042(3) Uani 1 1 d . . . . .
C89 C 0.8422(7) 0.1832(9) 0.9005(6) 0.059(4) Uani 1 1 d . . . . .
H89A H 0.837234 0.153039 0.886186 0.089 Uiso 1 1 calc R U . . .
H89B H 0.888844 0.164174 0.916485 0.089 Uiso 1 1 calc R U . . .
H89C H 0.841251 0.222442 0.876750 0.089 Uiso 1 1 calc R U . . .
C90 C 0.7764(8) 0.1370(7) 0.9721(5) 0.053(4) Uani 1 1 d . . . . .
H90A H 0.737460 0.147922 0.995052 0.080 Uiso 1 1 calc R U . . .
H90B H 0.823711 0.114524 0.987250 0.080 Uiso 1 1 calc R U . . .
H90C H 0.766901 0.109514 0.957061 0.080 Uiso 1 1 calc R U . . .
C91 C 0.7899(8) 0.2440(8) 0.9599(6) 0.063(4) Uani 1 1 d . . . . .
H91A H 0.785904 0.284920 0.937421 0.095 Uiso 1 1 calc R U . . .
H91B H 0.838585 0.224212 0.973315 0.095 Uiso 1 1 calc R U . . .
H91C H 0.752400 0.250995 0.984333 0.095 Uiso 1 1 calc R U . . .
C92 C 0.5350(7) 0.3884(6) 0.8897(5) 0.037(3) Uani 1 1 d . . . . .
H92A H 0.520964 0.387470 0.922273 0.044 Uiso 1 1 calc R U . . .
H92B H 0.489715 0.400879 0.872923 0.044 Uiso 1 1 calc R U . . .
C93 C 0.5699(7) 0.4672(7) 0.8195(5) 0.044(3) Uani 1 1 d . . . . .
C94 C 0.5716(7) 0.4381(6) 0.8690(5) 0.037(3) Uani 1 1 d . . . . .
C95 C 0.6061(8) 0.4565(7) 0.8965(5) 0.054(4) Uani 1 1 d . . . . .
H95 H 0.604051 0.439598 0.928910 0.065 Uiso 1 1 calc R U . . .
C96 C 0.6452(11) 0.5006(9) 0.8771(6) 0.075(6) Uani 1 1 d D . . . .
C97 C 0.6465(10) 0.5249(8) 0.8294(6) 0.074(5) Uani 1 1 d . . . . .
H97 H 0.673320 0.552437 0.815892 0.089 Uiso 1 1 calc R U . . .
C98 C 0.6093(8) 0.5102(7) 0.8003(5) 0.049(3) Uani 1 1 d . . . . .
C99 C 0.6845(10) 0.5175(9) 0.9094(6) 0.090(6) Uiso 1 1 d D . . . .
C100 C 0.6268(17) 0.5538(16) 0.9400(11) 0.070(13) Uiso 0.46(3) 1 d D . P D 1
H10D H 0.595680 0.529079 0.955692 0.105 Uiso 0.46(3) 1 calc R U P D 1
H10E H 0.651468 0.560165 0.963004 0.105 Uiso 0.46(3) 1 calc R U P D 1
H10F H 0.596488 0.595363 0.920985 0.105 Uiso 0.46(3) 1 calc R U P D 1
C101 C 0.7328(19) 0.5565(17) 0.8851(12) 0.073(13) Uiso 0.46(3) 1 d D . P D 1
H10G H 0.769650 0.533645 0.865502 0.110 Uiso 0.46(3) 1 calc R U P D 1
H10H H 0.702275 0.598047 0.866142 0.110 Uiso 0.46(3) 1 calc R U P D 1
H10I H 0.757254 0.562849 0.908160 0.110 Uiso 0.46(3) 1 calc R U P D 1
C102 C 0.7340(19) 0.4567(14) 0.9437(12) 0.078(14) Uiso 0.46(3) 1 d D . P D 1
H10J H 0.705155 0.430162 0.960064 0.118 Uiso 0.46(3) 1 calc R U P D 1
H10K H 0.774852 0.432510 0.926743 0.118 Uiso 0.46(3) 1 calc R U P D 1
H10L H 0.753275 0.469023 0.965889 0.118 Uiso 0.46(3) 1 calc R U P D 1
C103 C 0.6150(8) 0.5358(8) 0.7475(5) 0.056(4) Uani 1 1 d . . . . .
H10M H 0.653868 0.554619 0.739028 0.068 Uiso 1 1 calc R U . . .
H10N H 0.627526 0.500587 0.733100 0.068 Uiso 1 1 calc R U . . .
C104 C 0.5416(7) 0.6019(7) 0.6812(5) 0.042(3) Uani 1 1 d . . . . .
H10O H 0.545951 0.564227 0.671391 0.051 Uiso 1 1 calc R U . . .
H10P H 0.583833 0.615173 0.667632 0.051 Uiso 1 1 calc R U . . .
C105 C 0.4037(7) 0.6448(6) 0.6757(4) 0.033(3) Uani 1 1 d . . . . .
C106 C 0.4698(7) 0.6566(6) 0.6635(4) 0.032(3) Uani 1 1 d . . . . .
C107 C 0.4704(7) 0.7156(7) 0.6362(4) 0.039(3) Uani 1 1 d . . . . .
H107 H 0.515870 0.721854 0.628062 0.047 Uiso 1 1 calc R U . . .
C108 C 0.4037(7) 0.7675(6) 0.6200(4) 0.035(3) Uani 1 1 d . . . . .
C109 C 0.3378(7) 0.7550(6) 0.6327(4) 0.033(3) Uani 1 1 d . . . . .
H109 H 0.292909 0.788628 0.622744 0.040 Uiso 1 1 calc R U . . .
C110 C 0.3350(6) 0.6941(6) 0.6597(4) 0.027(2) Uani 1 1 d . . . . .
C111 C 0.4037(9) 0.8336(7) 0.5887(6) 0.058(4) Uani 1 1 d . . . . .
C112 C 0.4758(12) 0.8424(10) 0.5874(9) 0.122(10) Uani 1 1 d . . . . .
H11C H 0.497203 0.822689 0.617980 0.184 Uiso 1 1 calc R U . . .
H11D H 0.467984 0.888098 0.578189 0.184 Uiso 1 1 calc R U . . .
H11E H 0.509337 0.822337 0.565121 0.184 Uiso 1 1 calc R U . . .
C113 C 0.3468(17) 0.8868(10) 0.6097(11) 0.154(11) Uani 1 1 d . . . . .
H11F H 0.297091 0.893725 0.601979 0.231 Uiso 1 1 calc R U . . .
H11G H 0.356766 0.926581 0.596920 0.231 Uiso 1 1 calc R U . . .
H11H H 0.351151 0.873286 0.643217 0.231 Uiso 1 1 calc R U . . .
C114 C 0.3788(15) 0.8459(12) 0.5420(7) 0.128(9) Uani 1 1 d . . . . .
H11I H 0.405546 0.808787 0.530311 0.192 Uiso 1 1 calc R U . . .
H11J H 0.388195 0.883428 0.521422 0.192 Uiso 1 1 calc R U . . .
H11K H 0.326164 0.853636 0.543233 0.192 Uiso 1 1 calc R U . . .
C115 C 0.2619(7) 0.6822(6) 0.6734(4) 0.034(3) Uani 1 1 d . . . . .
H11L H 0.267505 0.650109 0.703760 0.041 Uiso 1 1 calc R U . . .
H11M H 0.223480 0.722300 0.676917 0.041 Uiso 1 1 calc R U . . .
C116 C 0.2435(6) 0.5940(6) 0.6463(4) 0.029(2) Uani 1 1 d . . . . .
C117 C 0.2353(7) 0.6591(6) 0.6396(4) 0.033(3) Uani 1 1 d . . . . .
C118 C 0.1957(8) 0.7057(7) 0.5994(5) 0.043(3) Uani 1 1 d . . . . .
H118 H 0.189128 0.749265 0.594488 0.052 Uiso 1 1 calc R U . . .
C119 C 0.1666(7) 0.6888(6) 0.5675(5) 0.041(3) Uani 1 1 d . . . . .
C120 C 0.1778(7) 0.6230(6) 0.5758(4) 0.039(3) Uani 1 1 d . . . . .
H120 H 0.158561 0.610569 0.554865 0.046 Uiso 1 1 calc R U . . .
C121 C 0.2166(6) 0.5752(6) 0.6142(4) 0.027(2) Uani 1 1 d . . . . .
C122 C 0.1241(11) 0.7390(8) 0.5233(6) 0.069(4) Uani 1 1 d . . . . .
C123 C 0.1304(15) 0.8052(9) 0.5161(7) 0.112(8) Uani 1 1 d . . . . .
H12A H 0.107155 0.821717 0.542419 0.168 Uiso 1 1 calc R U . . .
H12B H 0.105660 0.834861 0.487863 0.168 Uiso 1 1 calc R U . . .
H12C H 0.182151 0.800760 0.513594 0.168 Uiso 1 1 calc R U . . .
C124 C 0.1570(11) 0.7183(8) 0.4797(5) 0.079(5) Uani 1 1 d . . . . .
H12D H 0.207204 0.718339 0.474396 0.118 Uiso 1 1 calc R U . . .
H12E H 0.127246 0.747990 0.453244 0.118 Uiso 1 1 calc R U . . .
H12F H 0.157533 0.675222 0.483513 0.118 Uiso 1 1 calc R U . . .
C125 C 0.0413(10) 0.7420(10) 0.5299(7) 0.091(6) Uani 1 1 d . . . . .
H12G H 0.040158 0.699135 0.535074 0.136 Uiso 1 1 calc R U . . .
H12H H 0.014133 0.770569 0.502184 0.136 Uiso 1 1 calc R U . . .
H12I H 0.018671 0.757983 0.556463 0.136 Uiso 1 1 calc R U . . .
C126 C 0.2315(6) 0.5043(6) 0.6197(4) 0.027(2) Uani 1 1 d . U . . .
H12J H 0.234682 0.480869 0.652818 0.032 Uiso 1 1 calc R U . . .
H12K H 0.190144 0.500424 0.607106 0.032 Uiso 1 1 calc R U . . .
C127 C 0.3696(6) 0.4274(6) 0.6188(4) 0.029(3) Uani 1 1 d . . . . .
C128 C 0.3030(6) 0.4743(6) 0.5946(4) 0.026(2) Uani 1 1 d . . . . .
C129 C 0.3052(7) 0.4923(6) 0.5452(4) 0.034(3) Uani 1 1 d . . . . .
H129 H 0.261422 0.520968 0.529813 0.041 Uiso 1 1 calc R U . . .
C130 C 0.3674(7) 0.4706(7) 0.5184(4) 0.037(3) Uani 1 1 d . . . . .
C131 C 0.4331(7) 0.4262(7) 0.5419(4) 0.038(3) Uani 1 1 d . . . . .
H131 H 0.476169 0.410210 0.524504 0.045 Uiso 1 1 calc R U . . .
C132 C 0.4348(6) 0.4061(6) 0.5904(4) 0.030(3) Uani 1 1 d . . . . .
C133 C 0.3636(9) 0.4962(8) 0.4648(4) 0.048(3) Uani 1 1 d . . . . .
C134 C 0.3508(12) 0.5704(9) 0.4513(6) 0.077(5) Uani 1 1 d . . . . .
H13A H 0.304997 0.592488 0.465921 0.116 Uiso 1 1 calc R U . . .
H13B H 0.347613 0.588054 0.417820 0.116 Uiso 1 1 calc R U . . .
H13C H 0.391741 0.576377 0.461970 0.116 Uiso 1 1 calc R U . . .
C135 C 0.4364(10) 0.4671(11) 0.4412(5) 0.090(6) Uani 1 1 d . . . . .
H13D H 0.476493 0.467549 0.456701 0.136 Uiso 1 1 calc R U . . .
H13E H 0.435966 0.491883 0.408870 0.136 Uiso 1 1 calc R U . . .
H13F H 0.443522 0.422964 0.442795 0.136 Uiso 1 1 calc R U . . .
C136 C 0.2989(10) 0.4887(9) 0.4467(5) 0.067(5) Uani 1 1 d . . . . .
H13G H 0.309155 0.443427 0.450464 0.100 Uiso 1 1 calc R U . . .
H13H H 0.292406 0.512145 0.414085 0.100 Uiso 1 1 calc R U . . .
H13I H 0.254134 0.505734 0.464224 0.100 Uiso 1 1 calc R U . . .
C137 C 0.5059(6) 0.3594(6) 0.6145(4) 0.028(3) Uani 1 1 d . . . . .
H13J H 0.547192 0.354411 0.591724 0.034 Uiso 1 1 calc R U . . .
H13K H 0.516750 0.376145 0.637788 0.034 Uiso 1 1 calc R U . . .
C138 C 0.5681(7) 0.2457(7) 0.6522(4) 0.043(3) Uani 1 1 d . . . . .
H13L H 0.602891 0.244494 0.625541 0.051 Uiso 1 1 calc R U . . .
H13M H 0.559544 0.204717 0.662039 0.051 Uiso 1 1 calc R U . . .
O19 O 0.0048(4) 0.5186(4) 0.7338(3) 0.034(2) Uani 1 1 d . . . . .
O20 O -0.0995(5) 0.6243(5) 0.7830(3) 0.043(2) Uani 1 1 d . . . . .
O21 O 0.0686(4) 0.5722(4) 0.7972(3) 0.0345(19) Uani 1 1 d . . . . .
O22 O 0.2342(4) 0.5026(4) 0.8155(3) 0.0327(18) Uani 1 1 d . . . . .
O23 O 0.3133(4) 0.3534(4) 0.8403(2) 0.0248(16) Uani 1 1 d . . . . .
O24 O 0.2801(4) 0.2334(4) 0.8740(3) 0.0284(17) Uani 1 1 d . . . . .
O25 O 0.6370(5) 0.0482(4) 0.7608(3) 0.0314(19) Uani 1 1 d . . . . .
O26 O 0.4079(4) 0.3338(4) 0.7612(2) 0.0227(16) Uani 1 1 d . . . . .
O27 O 0.4002(4) 0.4643(4) 0.7528(3) 0.0284(18) Uani 1 1 d . . . . .
O28 O 0.1374(4) 0.4503(4) 0.7867(3) 0.0316(19) Uani 1 1 d . . . . .
O29 O 0.0002(5) 0.6577(5) 0.7105(3) 0.047(2) Uani 1 1 d D . . . .
H29 H -0.035(3) 0.650(2) 0.729(4) 0.070 Uiso 1 1 d D U . . .
C141 C 0.2478(7) 0.2542(6) 0.7707(4) 0.029(2) Uani 1 1 d . . . . .
C142 C 0.2010(6) 0.2770(6) 0.7303(4) 0.029(2) Uani 1 1 d . . . . .
C143 C 0.1422(7) 0.2559(7) 0.7339(5) 0.039(3) Uani 1 1 d . . . . .
H143 H 0.114905 0.268344 0.707054 0.047 Uiso 1 1 calc R U . . .
C144 C 0.1200(7) 0.2167(6) 0.7752(5) 0.040(3) Uani 1 1 d . . . . .
C145 C 0.1657(7) 0.1957(6) 0.8127(5) 0.035(3) Uani 1 1 d . . . . .
H145 H 0.154242 0.168873 0.840625 0.042 Uiso 1 1 calc R U . . .
C146 C 0.2276(6) 0.2125(6) 0.8110(4) 0.029(2) Uani 1 1 d . . . . .
C147 C 0.0513(8) 0.1983(8) 0.7764(6) 0.060(4) Uani 1 1 d . . . . .
C148 C 0.0379(12) 0.1545(14) 0.8252(8) 0.122(9) Uani 1 1 d . . . . .
H14A H 0.077774 0.112959 0.831162 0.182 Uiso 1 1 calc R U . . .
H14B H -0.008850 0.148619 0.825567 0.182 Uiso 1 1 calc R U . . .
H14C H 0.036630 0.174935 0.849040 0.182 Uiso 1 1 calc R U . . .
C149 C 0.0498(14) 0.1739(16) 0.7394(9) 0.142(11) Uani 1 1 d . . . . .
H14D H 0.068159 0.197628 0.711150 0.214 Uiso 1 1 calc R U . . .
H14E H -0.000667 0.178522 0.735222 0.214 Uiso 1 1 calc R U . . .
H14F H 0.080804 0.128679 0.746505 0.214 Uiso 1 1 calc R U . . .
C150 C -0.0188(11) 0.2612(12) 0.7769(12) 0.153(11) Uani 1 1 d . . . . .
H15A H -0.013633 0.278891 0.800937 0.230 Uiso 1 1 calc R U . . .
H15B H -0.063227 0.250242 0.783225 0.230 Uiso 1 1 calc R U . . .
H15C H -0.022457 0.292878 0.746914 0.230 Uiso 1 1 calc R U . . .
C151 C 0.2206(6) 0.3173(5) 0.6830(4) 0.026(2) Uani 1 1 d . . . . .
H15D H 0.254478 0.288209 0.665612 0.031 Uiso 1 1 calc R U . . .
H15E H 0.246509 0.343415 0.688302 0.031 Uiso 1 1 calc R U . . .
C152 C 0.1148(6) 0.4238(6) 0.6616(4) 0.028(2) Uani 1 1 d . . . . .
C153 C 0.1522(7) 0.3621(6) 0.6536(4) 0.035(3) Uani 1 1 d . . . . .
C154 C 0.1277(8) 0.3468(7) 0.6196(5) 0.043(3) Uani 1 1 d . . . . .
H154 H 0.154176 0.306527 0.614103 0.052 Uiso 1 1 calc R U . . .
C155 C 0.0650(8) 0.3882(7) 0.5923(5) 0.045(3) Uani 1 1 d . . . . .
C156 C 0.0315(8) 0.4496(7) 0.5989(5) 0.042(3) Uani 1 1 d . . . . .
H156 H -0.009185 0.479130 0.580690 0.050 Uiso 1 1 calc R U . . .
C157 C 0.0564(6) 0.4696(6) 0.6319(4) 0.032(3) Uani 1 1 d . . . . .
C158 C 0.0379(10) 0.3657(8) 0.5564(6) 0.066(4) Uani 1 1 d . . . . .
C159 C 0.0933(11) 0.3574(9) 0.5164(6) 0.082(5) Uani 1 1 d . . . . .
H15F H 0.097621 0.398682 0.499593 0.123 Uiso 1 1 calc R U . . .
H15G H 0.076573 0.341078 0.495597 0.123 Uiso 1 1 calc R U . . .
H15H H 0.141118 0.327172 0.528412 0.123 Uiso 1 1 calc R U . . .
C160 C 0.0247(12) 0.3022(9) 0.5823(7) 0.089(6) Uani 1 1 d . . . . .
H16A H 0.071494 0.268671 0.593301 0.133 Uiso 1 1 calc R U . . .
H16B H 0.003543 0.289438 0.561253 0.133 Uiso 1 1 calc R U . . .
H16C H -0.009072 0.308491 0.608557 0.133 Uiso 1 1 calc R U . . .
C161 C -0.0374(10) 0.4158(9) 0.5364(7) 0.077(5) Uani 1 1 d . . . . .
H16D H -0.072390 0.424598 0.561782 0.116 Uiso 1 1 calc R U . . .
H16E H -0.056511 0.398890 0.517188 0.116 Uiso 1 1 calc R U . . .
H16F H -0.030487 0.455412 0.517778 0.116 Uiso 1 1 calc R U . . .
C162 C 0.0222(7) 0.5405(6) 0.6322(4) 0.035(3) Uani 1 1 d . . . . .
H16G H 0.058650 0.550246 0.645157 0.042 Uiso 1 1 calc R U . . .
H16H H 0.015450 0.566794 0.599813 0.042 Uiso 1 1 calc R U . . .
C163 C -0.0553(7) 0.5533(7) 0.7072(5) 0.038(3) Uani 1 1 d . . . . .
C164 C -0.0502(7) 0.5627(6) 0.6581(4) 0.035(3) Uani 1 1 d . . . . .
C165 C -0.1159(7) 0.6017(7) 0.6323(5) 0.044(3) Uani 1 1 d . . . . .
H165 H -0.112475 0.608834 0.599869 0.052 Uiso 1 1 calc R U . . .
C166 C -0.1839(8) 0.6296(8) 0.6516(6) 0.054(4) Uani 1 1 d . . . . .
C167 C -0.1878(7) 0.6195(8) 0.7002(6) 0.053(4) Uani 1 1 d . . . . .
H167 H -0.233063 0.638485 0.714547 0.064 Uiso 1 1 calc R U . . .
C168 C -0.1250(7) 0.5815(7) 0.7276(5) 0.046(3) Uani 1 1 d . . . . .
C169 C -0.2538(9) 0.6739(10) 0.6220(7) 0.069(4) Uani 1 1 d . . . . .
C170 C -0.2371(10) 0.7287(11) 0.5857(8) 0.111(8) Uani 1 1 d . . . . .
H17A H -0.220040 0.751933 0.600931 0.167 Uiso 1 1 calc R U . . .
H17B H -0.281579 0.757798 0.568868 0.167 Uiso 1 1 calc R U . . .
H17C H -0.198844 0.711511 0.564210 0.167 Uiso 1 1 calc R U . . .
C171 C -0.2736(12) 0.6334(12) 0.6006(9) 0.122(9) Uani 1 1 d . . . . .
H17D H -0.232623 0.614830 0.581053 0.183 Uiso 1 1 calc R U . . .
H17E H -0.316982 0.659577 0.581809 0.183 Uiso 1 1 calc R U . . .
H17F H -0.284310 0.599156 0.624764 0.183 Uiso 1 1 calc R U . . .
C172 C -0.3191(9) 0.7073(9) 0.6494(7) 0.076(5) Uani 1 1 d . . . . .
H17G H -0.330868 0.675476 0.675410 0.115 Uiso 1 1 calc R U . . .
H17H H -0.361486 0.731194 0.629522 0.115 Uiso 1 1 calc R U . . .
H17I H -0.306942 0.736752 0.661049 0.115 Uiso 1 1 calc R U . . .
C173 C -0.1280(7) 0.5783(8) 0.7791(5) 0.049(3) Uani 1 1 d . . . . .
H17J H -0.179153 0.588057 0.791176 0.058 Uiso 1 1 calc R U . . .
H17K H -0.098155 0.535005 0.797009 0.058 Uiso 1 1 calc R U . . .
C174 C -0.0793(7) 0.6156(7) 0.8294(5) 0.045(3) Uani 1 1 d . . . . .
H17L H -0.055041 0.569586 0.844504 0.054 Uiso 1 1 calc R U . . .
H17M H -0.123790 0.632235 0.847823 0.054 Uiso 1 1 calc R U . . .
C175 C 0.0440(7) 0.6285(6) 0.8093(4) 0.037(2) Uani 1 1 d . . . . .
C176 C -0.0275(7) 0.6507(6) 0.8272(4) 0.036(2) Uani 1 1 d . . . . .
C177 C -0.0526(7) 0.7085(7) 0.8406(4) 0.041(3) Uani 1 1 d . . . . .
H177 H -0.101471 0.723874 0.851926 0.049 Uiso 1 1 calc R U . . .
C178 C -0.0067(8) 0.7432(6) 0.8372(5) 0.043(3) Uani 1 1 d . . . . .
C179 C 0.0645(8) 0.7203(6) 0.8181(4) 0.042(3) Uani 1 1 d . . . . .
H179 H 0.095036 0.744608 0.814115 0.050 Uiso 1 1 calc R U . . .
C180 C 0.0929(7) 0.6631(6) 0.8044(4) 0.037(3) Uani 1 1 d . . . . .
C181 C -0.0331(9) 0.8052(7) 0.8530(5) 0.053(3) Uani 1 1 d . . . . .
C182 C -0.1116(10) 0.8478(8) 0.8407(7) 0.080(5) Uani 1 1 d . . . . .
H18A H -0.118628 0.854398 0.808075 0.120 Uiso 1 1 calc R U . . .
H18B H -0.121880 0.888986 0.846447 0.120 Uiso 1 1 calc R U . . .
H18C H -0.145069 0.827408 0.859595 0.120 Uiso 1 1 calc R U . . .
C183 C -0.0272(11) 0.7866(8) 0.9053(5) 0.066(5) Uani 1 1 d . . . . .
H18D H -0.044178 0.750686 0.919327 0.099 Uiso 1 1 calc R U . . .
H18E H -0.057624 0.822986 0.916857 0.099 Uiso 1 1 calc R U . . .
H18F H 0.023967 0.774098 0.913154 0.099 Uiso 1 1 calc R U . . .
C184 C 0.0129(10) 0.8494(8) 0.8293(6) 0.060(4) Uani 1 1 d . . . . .
H18G H 0.063998 0.827143 0.838693 0.090 Uiso 1 1 calc R U . . .
H18H H -0.007491 0.888919 0.838716 0.090 Uiso 1 1 calc R U . . .
H18I H 0.010807 0.859608 0.795764 0.090 Uiso 1 1 calc R U . . .
C185 C 0.1695(8) 0.6439(6) 0.7842(5) 0.040(3) Uani 1 1 d . . . . .
H18J H 0.178444 0.683023 0.765276 0.048 Uiso 1 1 calc R U . . .
H18K H 0.172408 0.618132 0.763210 0.048 Uiso 1 1 calc R U . . .
C186 C 0.2582(6) 0.5370(6) 0.8347(4) 0.028(2) Uani 1 1 d . . . . .
C187 C 0.2320(7) 0.6053(7) 0.8193(4) 0.038(3) Uani 1 1 d . . . . .
C188 C 0.2629(8) 0.6387(7) 0.8370(4) 0.042(3) Uani 1 1 d . . . . .
H188 H 0.247947 0.683645 0.824546 0.050 Uiso 1 1 calc R U . . .
C189 C 0.3154(9) 0.6087(7) 0.8727(5) 0.048(3) Uani 1 1 d . . . . .
C190 C 0.3377(8) 0.5412(7) 0.8888(5) 0.041(3) Uani 1 1 d . . . . .
H190 H 0.371948 0.519244 0.912812 0.049 Uiso 1 1 calc R U . . .
C191 C 0.3109(7) 0.5052(6) 0.8706(4) 0.034(3) Uani 1 1 d . . . . .
C192 C 0.3481(12) 0.6471(10) 0.8903(6) 0.072(4) Uani 1 1 d . . . . .
C193 C 0.2841(13) 0.6963(10) 0.9122(7) 0.094(6) Uani 1 1 d . . . . .
H19D H 0.244499 0.720950 0.890217 0.141 Uiso 1 1 calc R U . . .
H19E H 0.303125 0.725355 0.919360 0.141 Uiso 1 1 calc R U . . .
H19F H 0.265209 0.673055 0.940485 0.141 Uiso 1 1 calc R U . . .
C194 C 0.4056(14) 0.6065(12) 0.9278(7) 0.106(7) Uani 1 1 d . . . . .
H19G H 0.383039 0.583639 0.954458 0.160 Uiso 1 1 calc R U . . .
H19H H 0.423683 0.634382 0.937317 0.160 Uiso 1 1 calc R U . . .
H19I H 0.446532 0.575736 0.915563 0.160 Uiso 1 1 calc R U . . .
C195 C 0.3851(14) 0.6869(10) 0.8500(7) 0.093(6) Uani 1 1 d . . . . .
H19J H 0.427056 0.657780 0.837042 0.140 Uiso 1 1 calc R U . . .
H19K H 0.401832 0.713527 0.861912 0.140 Uiso 1 1 calc R U . . .
H19L H 0.349373 0.714183 0.825928 0.140 Uiso 1 1 calc R U . . .
C196 C 0.3423(7) 0.4317(6) 0.8883(4) 0.036(3) Uani 1 1 d . . . . .
H19M H 0.375366 0.419528 0.913956 0.043 Uiso 1 1 calc R U . . .
H19N H 0.372208 0.414693 0.863237 0.043 Uiso 1 1 calc R U . . .
C197 C 0.2739(6) 0.3612(5) 0.8810(4) 0.022(2) Uani 1 1 d . . . . .
C198 C 0.2839(7) 0.3997(6) 0.9053(4) 0.030(2) Uani 1 1 d . . . . .
C199 C 0.2429(7) 0.4068(6) 0.9467(4) 0.032(3) Uani 1 1 d . . . . .
H199 H 0.250494 0.432857 0.962550 0.038 Uiso 1 1 calc R U . . .
C200 C 0.1914(7) 0.3766(6) 0.9649(4) 0.034(3) Uani 1 1 d . . . . .
C201 C 0.1822(6) 0.3379(6) 0.9401(4) 0.033(3) Uani 1 1 d . . . . .
H201 H 0.147920 0.316938 0.951496 0.039 Uiso 1 1 calc R U . . .
C202 C 0.2231(6) 0.3294(6) 0.8985(4) 0.027(2) Uani 1 1 d . . . . .
C203 C 0.1489(9) 0.3831(8) 1.0116(5) 0.051(3) Uani 1 1 d . . . . .
C204 C 0.1272(13) 0.4496(10) 1.0174(7) 0.094(7) Uani 1 1 d . . . . .
H20D H 0.171364 0.458318 1.019415 0.140 Uiso 1 1 calc R U . . .
H20E H 0.097163 0.452191 1.045573 0.140 Uiso 1 1 calc R U . . .
H20F H 0.098977 0.481026 0.990848 0.140 Uiso 1 1 calc R U . . .
C205 C 0.2025(13) 0.3363(13) 1.0508(6) 0.120(9) Uani 1 1 d . . . . .
H20G H 0.215741 0.292535 1.049113 0.180 Uiso 1 1 calc R U . . .
H20H H 0.178492 0.339906 1.080709 0.180 Uiso 1 1 calc R U . . .
H20I H 0.246766 0.347066 1.047382 0.180 Uiso 1 1 calc R U . . .
C206 C 0.0803(11) 0.3648(11) 1.0183(7) 0.082(6) Uani 1 1 d . . . . .
H20J H 0.045889 0.393341 0.993774 0.122 Uiso 1 1 calc R U . . .
H20K H 0.056912 0.368700 1.048227 0.122 Uiso 1 1 calc R U . . .
H20L H 0.094381 0.320691 1.017120 0.122 Uiso 1 1 calc R U . . .
C207 C 0.2113(6) 0.2874(6) 0.8732(4) 0.026(2) Uani 1 1 d . . . . .
H20M H 0.171390 0.271809 0.888578 0.031 Uiso 1 1 calc R U . . .
H20N H 0.197490 0.311907 0.841055 0.031 Uiso 1 1 calc R U . . .
C208 C 0.2740(6) 0.1863(6) 0.8537(4) 0.032(2) Uani 1 1 d . . . . .
H20O H 0.253354 0.157458 0.877618 0.038 Uiso 1 1 calc R U . . .
H20P H 0.324086 0.160077 0.845786 0.038 Uiso 1 1 calc R U . . .
C210 C -0.0244(14) 0.7239(11) 0.6850(10) 0.131(11) Uani 1 1 d D . . . .
C211 C -0.0914(11) 0.7432(10) 0.6575(8) 0.096(7) Uani 1 1 d . . . . .
H21D H -0.079261 0.720391 0.633859 0.144 Uiso 1 1 calc R U . . .
H21E H -0.108194 0.789248 0.642800 0.144 Uiso 1 1 calc R U . . .
H21F H -0.130326 0.732522 0.678058 0.144 Uiso 1 1 calc R U . . .
C212 C 0.0315(14) 0.7508(12) 0.6720(10) 0.129(11) Uani 1 1 d . . . . .
H21G H 0.035167 0.769629 0.695685 0.194 Uiso 1 1 calc R U . . .
H21H H 0.019377 0.783974 0.642595 0.194 Uiso 1 1 calc R U . . .
H21I H 0.078399 0.717440 0.668591 0.194 Uiso 1 1 calc R U . . .
N1 N -0.2951(8) 0.8800(8) 0.7666(5) 0.070(4) Uani 1 1 d . U . . .
C251 C -0.2754(9) 0.8302(10) 0.7634(8) 0.072(5) Uani 1 1 d . U . . .
C252 C -0.2510(16) 0.7635(14) 0.7567(14) 0.181(17) Uani 1 1 d . U . . .
H25A H -0.274412 0.765622 0.729664 0.271 Uiso 1 1 calc R U . . .
H25B H -0.265293 0.734993 0.784053 0.271 Uiso 1 1 calc R U . . .
H25C H -0.197615 0.747163 0.752279 0.271 Uiso 1 1 calc R U . . .
N2 N 0.5602(8) -0.0919(7) 1.0902(6) 0.071(4) Uani 1 1 d . U . . .
C253 C 0.5848(8) -0.0523(7) 1.0846(5) 0.046(3) Uani 1 1 d . U . . .
C254 C 0.6161(9) -0.0014(8) 1.0819(6) 0.062(4) Uani 1 1 d . U . . .
H25D H 0.618196 0.001783 1.112923 0.092 Uiso 1 1 calc R U . . .
H25E H 0.584749 0.039709 1.062927 0.092 Uiso 1 1 calc R U . . .
H25F H 0.665605 -0.012807 1.068062 0.092 Uiso 1 1 calc R U . . .
N3 N -0.4230(14) 0.7137(11) 0.5076(7) 0.136(9) Uani 1 1 d . U . . .
C255 C -0.3871(11) 0.7039(9) 0.4748(7) 0.075(6) Uani 1 1 d . U . . .
C256 C -0.3454(11) 0.6940(10) 0.4332(6) 0.074(5) Uani 1 1 d . U . . .
H25G H -0.298198 0.698872 0.433470 0.111 Uiso 1 1 calc R U . . .
H25H H -0.372799 0.725529 0.406337 0.111 Uiso 1 1 calc R U . . .
H25I H -0.337062 0.650994 0.431456 0.111 Uiso 1 1 calc R U . . .
N4 N 0.5721(19) 0.8687(17) 0.6971(11) 0.082(9) Uiso 0.5 1 d . . P . .
C257 C 0.5117(18) 0.9051(15) 0.6935(10) 0.048(7) Uiso 0.5 1 d . . P . .
C258 C 0.4456(18) 0.9490(17) 0.6867(12) 0.061(9) Uiso 0.5 1 d . . P . .
H25J H 0.432171 0.959143 0.654769 0.092 Uiso 0.5 1 calc R U P . .
H25K H 0.445253 0.987585 0.692958 0.092 Uiso 0.5 1 calc R U P . .
H25L H 0.410225 0.932920 0.707503 0.092 Uiso 0.5 1 calc R U P . .
C69 C 0.678(2) 0.4889(17) 0.9614(8) 0.088(13) Uiso 0.54(3) 1 d D . P D 2
H69A H 0.625684 0.498833 0.970559 0.131 Uiso 0.54(3) 1 calc R U P D 2
H69B H 0.702572 0.442557 0.969172 0.131 Uiso 0.54(3) 1 calc R U P D 2
H69C H 0.700137 0.507092 0.977704 0.131 Uiso 0.54(3) 1 calc R U P D 2
C1A C 0.7665(15) 0.501(2) 0.8955(15) 0.127(19) Uiso 0.54(3) 1 d D . P D 2
H1AA H 0.771552 0.519561 0.862302 0.190 Uiso 0.54(3) 1 calc R U P D 2
H1AB H 0.788783 0.519621 0.912030 0.190 Uiso 0.54(3) 1 calc R U P D 2
H1AC H 0.791218 0.455085 0.903498 0.190 Uiso 0.54(3) 1 calc R U P D 2
C1B C 0.653(3) 0.5909(12) 0.9021(15) 0.14(2) Uiso 0.54(3) 1 d D . P D 2
H1BA H 0.655155 0.612677 0.869316 0.209 Uiso 0.54(3) 1 calc R U P D 2
H1BB H 0.601359 0.603515 0.913084 0.209 Uiso 0.54(3) 1 calc R U P D 2
H1BC H 0.681065 0.602772 0.919437 0.209 Uiso 0.54(3) 1 calc R U P D 2
C79A C 0.776(2) 0.3263(19) 0.7473(10) 0.077(11) Uiso 0.53(3) 1 d D U P C 2
H79D H 0.778643 0.294920 0.777347 0.115 Uiso 0.53(3) 1 calc R U P C 2
H79E H 0.821841 0.335718 0.741445 0.115 Uiso 0.53(3) 1 calc R U P C 2
H79F H 0.734629 0.365499 0.747240 0.115 Uiso 0.53(3) 1 calc R U P C 2
C78A C 0.764(2) 0.3482(14) 0.6604(9) 0.073(11) Uiso 0.53(3) 1 d D U P C 2
H78D H 0.758136 0.330585 0.636535 0.109 Uiso 0.53(3) 1 calc R U P C 2
H78E H 0.721955 0.387521 0.660222 0.109 Uiso 0.53(3) 1 calc R U P C 2
H78F H 0.809167 0.357740 0.654428 0.109 Uiso 0.53(3) 1 calc R U P C 2
C80A C 0.8398(19) 0.2392(16) 0.7074(16) 0.108(16) Uiso 0.53(3) 1 d D U P C 2
H80D H 0.844742 0.206418 0.736910 0.163 Uiso 0.53(3) 1 calc R U P C 2
H80E H 0.837139 0.221747 0.682612 0.163 Uiso 0.53(3) 1 calc R U P C 2
H80F H 0.882252 0.252856 0.701821 0.163 Uiso 0.53(3) 1 calc R U P C 2
C8A C 0.556(3) -0.2714(15) 0.9921(17) 0.079(18) Uiso 0.35(3) 1 d D U P A 2
H8AA H 0.609783 -0.283598 0.988803 0.118 Uiso 0.35(3) 1 calc R U P A 2
H8AB H 0.543952 -0.304101 1.016921 0.118 Uiso 0.35(3) 1 calc R U P A 2
H8AC H 0.536415 -0.267588 0.963178 0.118 Uiso 0.35(3) 1 calc R U P A 2
C9A C 0.4389(12) -0.188(2) 1.0088(18) 0.062(15) Uiso 0.35(3) 1 d D U P A 2
H9AA H 0.426784 -0.218375 1.035634 0.093 Uiso 0.35(3) 1 calc R U P A 2
H9AB H 0.416656 -0.144874 1.012832 0.093 Uiso 0.35(3) 1 calc R U P A 2
H9AC H 0.420030 -0.188843 0.981040 0.093 Uiso 0.35(3) 1 calc R U P A 2
C10A C 0.558(2) -0.218(2) 1.0502(9) 0.042(11) Uiso 0.35(3) 1 d D U P A 2
H10Q H 0.611366 -0.229418 1.045641 0.063 Uiso 0.35(3) 1 calc R U P A 2
H10R H 0.537875 -0.179334 1.060609 0.063 Uiso 0.35(3) 1 calc R U P A 2
H10S H 0.547446 -0.253080 1.073515 0.063 Uiso 0.35(3) 1 calc R U P A 2
C32A C 0.224(2) 0.090(3) 0.6116(16) 0.131(18) Uiso 0.55(3) 1 d D U P B 2
H32D H 0.191473 0.092771 0.589151 0.197 Uiso 0.55(3) 1 calc R U P B 2
H32E H 0.250477 0.045387 0.627410 0.197 Uiso 0.55(3) 1 calc R U P B 2
H32F H 0.195844 0.112559 0.634122 0.197 Uiso 0.55(3) 1 calc R U P B 2
C31A C 0.3283(19) 0.0815(17) 0.5518(11) 0.089(13) Uiso 0.55(3) 1 d D U P B 2
H31D H 0.364524 0.100227 0.535187 0.133 Uiso 0.55(3) 1 calc R U P B 2
H31E H 0.353545 0.037302 0.569300 0.133 Uiso 0.55(3) 1 calc R U P B 2
H31F H 0.295953 0.082300 0.529694 0.133 Uiso 0.55(3) 1 calc R U P B 2
C30A C 0.2416(18) 0.1905(11) 0.5542(10) 0.058(9) Uiso 0.55(3) 1 d D U P B 2
H30D H 0.278468 0.209143 0.538798 0.087 Uiso 0.55(3) 1 calc R U P B 2
H30E H 0.213748 0.187869 0.531122 0.087 Uiso 0.55(3) 1 calc R U P B 2
H30F H 0.208151 0.217427 0.572823 0.087 Uiso 0.55(3) 1 calc R U P B 2

loop_
_atom_site_aniso_label
_atom_site_aniso_U_11
_atom_site_aniso_U_22
_atom_site_aniso_U_33
_atom_site_aniso_U_23
_atom_site_aniso_U_13
_atom_site_aniso_U_12
Pb1 0.0262(2) 0.0277(2) 0.0251(2) 0.00054(18) -0.00640(17) -0.00150(19)
Pb2 0.0231(2) 0.0316(3) 0.0397(3) -0.0064(2) 0.00227(19) -0.0072(2)
Pb3 0.0375(3) 0.0402(3) 0.0308(3) -0.0077(2) -0.0105(2) 0.0007(2)
Pb4 0.0229(2) 0.0344(3) 0.0310(3) 0.0019(2) 0.00085(18) -0.0002(2)
Pb5 0.0205(2) 0.0279(2) 0.0178(2) 0.00160(16) -0.00271(16) -0.00470(18)
Pb6 0.0211(2) 0.0240(2) 0.0200(2) 0.00372(16) -0.00148(16) -0.00097(17)
Pb7 0.01533(19) 0.0244(2) 0.0232(2) 0.00161(16) -0.00581(15) -0.00319(17)
Pb8 0.01365(19) 0.0278(2) 0.0262(2) 0.00747(17) -0.00555(16) -0.00336(17)
Pb9 0.0264(2) 0.0302(3) 0.0333(3) 0.00356(19) -0.01079(19) -0.0106(2)
Pb10 0.0213(2) 0.0307(3) 0.0279(2) 0.00877(18) -0.00943(17) -0.00799(19)
Pb11 0.0175(2) 0.0337(3) 0.0281(2) -0.00156(19) -0.00223(17) -0.00289(19)
Pb12 0.0229(2) 0.0360(3) 0.0356(3) 0.0009(2) -0.00667(19) -0.0090(2)
Pb13 0.0231(2) 0.0320(3) 0.0262(2) -0.00250(18) 0.00097(17) -0.00329(19)
O1 0.024(4) 0.038(5) 0.029(4) 0.007(3) -0.006(3) -0.011(4)
O2 0.022(4) 0.026(4) 0.035(4) 0.001(3) -0.005(3) 0.004(3)
O3 0.032(4) 0.039(5) 0.030(4) 0.002(4) -0.009(3) -0.006(4)
O4 0.040(5) 0.060(7) 0.029(5) -0.004(4) -0.012(4) 0.013(4)
O5 0.018(4) 0.066(7) 0.032(4) -0.011(4) -0.004(3) 0.005(4)
O6 0.024(4) 0.035(5) 0.023(4) -0.003(3) -0.003(3) -0.007(3)
O7 0.022(4) 0.029(5) 0.032(4) -0.005(3) -0.009(3) -0.003(3)
O8 0.026(4) 0.032(5) 0.034(5) -0.002(4) -0.003(3) -0.009(3)
C1 0.028(6) 0.030(6) 0.029(5) 0.003(4) 0.000(4) -0.007(5)
C2 0.030(6) 0.023(6) 0.032(5) -0.001(4) 0.005(4) -0.004(5)
C3 0.037(7) 0.037(7) 0.031(6) 0.001(5) 0.002(5) -0.011(5)
C4 0.034(7) 0.036(7) 0.036(5) 0.007(5) -0.001(5) -0.012(6)
C5 0.025(6) 0.027(6) 0.041(5) 0.004(4) -0.007(5) -0.004(5)
C6 0.020(5) 0.025(5) 0.036(5) 0.000(4) -0.006(4) 0.002(4)
C11 0.028(5) 0.036(7) 0.035(5) -0.009(5) -0.002(5) 0.000(5)
C12 0.026(5) 0.026(5) 0.049(7) -0.012(5) -0.003(5) -0.003(4)
C13 0.032(5) 0.034(6) 0.052(8) -0.003(5) -0.013(5) -0.007(5)
C14 0.044(6) 0.044(8) 0.061(9) -0.003(6) -0.016(6) -0.021(5)
C15 0.040(6) 0.065(8) 0.061(9) 0.003(7) -0.015(6) -0.029(6)
C16 0.030(6) 0.057(8) 0.070(10) -0.001(7) -0.013(6) -0.016(6)
C17 0.029(5) 0.034(6) 0.057(8) -0.008(5) -0.007(5) -0.009(4)
C18 0.050(8) 0.083(11) 0.086(11) 0.014(8) -0.012(7) -0.038(8)
C19 0.101(17) 0.19(2) 0.107(15) -0.043(16) 0.030(12) -0.098(18)
C20 0.045(12) 0.073(12) 0.31(3) 0.030(13) 0.021(16) -0.023(10)
C21 0.084(14) 0.19(3) 0.109(15) -0.001(14) -0.027(11) -0.099(17)
C22 0.031(7) 0.036(6) 0.053(6) 0.001(5) -0.013(5) -0.002(5)
C23 0.042(6) 0.022(6) 0.041(5) -0.004(5) -0.013(4) -0.004(5)
C24 0.035(6) 0.026(7) 0.050(5) -0.001(5) -0.020(4) -0.001(5)
C25 0.058(8) 0.038(8) 0.069(7) 0.012(7) -0.043(6) -0.015(7)
C26 0.060(8) 0.046(9) 0.075(7) -0.003(7) -0.052(7) -0.006(7)
C27 0.071(8) 0.048(9) 0.056(8) -0.018(7) -0.031(6) -0.005(7)
C28 0.041(6) 0.053(9) 0.043(5) -0.011(6) -0.016(4) 0.002(6)
C33 0.044(6) 0.053(9) 0.038(7) -0.002(6) -0.014(5) 0.009(5)
C34 0.044(6) 0.060(9) 0.027(7) 0.001(6) -0.011(5) 0.010(5)
C35 0.036(6) 0.046(7) 0.026(5) -0.008(5) -0.005(4) 0.001(5)
C36 0.040(6) 0.045(8) 0.029(5) -0.005(5) -0.010(5) 0.004(5)
C37 0.048(8) 0.063(9) 0.028(6) -0.007(6) -0.009(5) 0.001(6)
C38 0.051(8) 0.056(8) 0.029(5) -0.012(5) -0.002(5) -0.004(6)
C39 0.030(7) 0.053(8) 0.030(5) -0.010(5) 0.001(4) -0.006(6)
C40 0.037(6) 0.038(7) 0.028(5) -0.008(4) 0.001(4) -0.003(5)
C41 0.068(9) 0.084(10) 0.034(6) -0.021(7) 0.008(7) -0.004(8)
C42 0.17(2) 0.106(14) 0.026(7) -0.023(8) 0.014(9) 0.034(15)
C43 0.093(13) 0.091(11) 0.046(10) -0.039(8) -0.012(9) 0.000(10)
C44 0.087(10) 0.25(3) 0.088(15) -0.108(18) 0.046(9) -0.065(15)
C45 0.019(5) 0.034(7) 0.027(5) -0.009(4) -0.003(4) 0.010(4)
C46 0.027(5) 0.037(6) 0.018(5) 0.002(4) -0.005(4) -0.008(4)
C47 0.028(5) 0.041(7) 0.024(6) 0.000(4) -0.005(4) -0.003(5)
C48 0.028(5) 0.047(8) 0.041(7) -0.012(6) 0.004(5) -0.006(5)
C49 0.035(5) 0.040(7) 0.032(6) -0.003(5) -0.001(5) -0.008(5)
C50 0.033(6) 0.051(8) 0.028(6) -0.004(5) 0.006(5) -0.021(5)
C51 0.033(5) 0.032(6) 0.020(5) 0.004(4) 0.000(4) -0.015(5)
C52 0.035(6) 0.067(9) 0.067(9) -0.025(7) 0.014(6) -0.019(6)
C53 0.065(12) 0.15(2) 0.113(12) -0.085(14) 0.045(10) -0.055(13)
C54 0.026(8) 0.088(13) 0.118(12) 0.006(10) 0.013(8) 0.003(8)
C55 0.046(9) 0.081(11) 0.101(14) -0.039(10) 0.025(9) -0.029(8)
C56 0.020(6) 0.037(7) 0.043(5) -0.001(4) -0.005(4) -0.012(5)
C57 0.024(4) 0.025(6) 0.038(5) -0.008(5) -0.008(3) -0.002(5)
C58 0.027(5) 0.026(6) 0.033(5) -0.005(4) -0.005(4) -0.003(5)
C59 0.027(5) 0.034(7) 0.042(5) -0.005(5) -0.008(4) -0.007(5)
C60 0.034(5) 0.050(8) 0.039(5) 0.002(5) -0.014(4) -0.016(6)
C61 0.038(5) 0.036(7) 0.035(6) -0.002(5) -0.010(4) -0.014(5)
C62 0.026(5) 0.038(7) 0.033(5) 0.001(5) -0.011(4) -0.011(5)
C63 0.033(6) 0.045(7) 0.046(6) -0.002(5) -0.016(5) -0.009(5)
C64 0.035(7) 0.084(12) 0.073(10) -0.025(9) -0.020(6) -0.001(7)
C65 0.043(8) 0.057(10) 0.052(7) 0.005(6) -0.025(6) -0.011(7)
C66 0.062(10) 0.066(9) 0.048(9) 0.002(7) -0.032(7) -0.028(8)
C67 0.035(5) 0.037(7) 0.021(6) -0.009(5) -0.008(4) -0.010(5)
C68 0.033(5) 0.025(6) 0.033(6) 0.002(5) 0.000(5) -0.004(5)
O9 0.017(3) 0.027(4) 0.028(4) 0.000(3) 0.000(3) -0.001(3)
O10 0.021(4) 0.039(5) 0.025(4) 0.006(3) -0.014(3) -0.010(3)
O11 0.040(5) 0.020(4) 0.043(5) 0.012(4) -0.022(4) -0.007(4)
O12 0.049(5) 0.033(5) 0.042(4) 0.011(4) -0.022(4) -0.013(4)
O13 0.029(4) 0.037(5) 0.036(5) 0.012(4) -0.014(4) -0.015(4)
O14 0.021(4) 0.024(4) 0.028(4) 0.007(3) -0.012(3) -0.003(3)
O15 0.025(4) 0.036(5) 0.015(3) 0.011(3) -0.012(3) -0.007(3)
O16 0.026(4) 0.035(4) 0.021(4) 0.000(3) 0.007(3) -0.001(3)
O17 0.024(4) 0.036(5) 0.024(4) -0.005(3) -0.002(3) -0.014(3)
O18 0.025(4) 0.026(4) 0.022(4) 0.000(3) -0.007(3) -0.002(3)
C71 0.020(4) 0.028(4) 0.024(3) 0.000(3) -0.004(3) 0.001(3)
C72 0.026(6) 0.046(8) 0.030(5) 0.008(5) 0.001(4) 0.005(5)
C73 0.017(6) 0.056(9) 0.043(6) 0.021(6) -0.006(5) 0.006(5)
C74 0.023(7) 0.071(11) 0.058(7) 0.031(7) -0.016(5) -0.013(7)
C75 0.017(5) 0.052(9) 0.049(6) 0.016(6) -0.018(5) -0.005(5)
C76 0.016(5) 0.032(7) 0.032(4) 0.003(5) -0.008(4) -0.001(4)
C81 0.020(5) 0.021(6) 0.026(5) -0.001(4) -0.008(4) 0.011(4)
C82 0.015(4) 0.026(5) 0.024(5) 0.008(4) -0.009(4) -0.001(4)
C83 0.019(5) 0.028(5) 0.025(5) 0.004(4) -0.006(4) -0.006(4)
C84 0.020(5) 0.028(6) 0.037(6) 0.007(5) -0.011(4) -0.001(4)
C85 0.021(5) 0.039(6) 0.037(6) 0.006(5) -0.012(4) -0.010(4)
C86 0.023(5) 0.033(6) 0.030(6) 0.008(5) -0.013(4) -0.009(4)
C87 0.020(5) 0.030(5) 0.037(6) 0.003(4) -0.007(4) -0.009(4)
C88 0.016(5) 0.041(7) 0.056(7) 0.006(5) -0.020(4) -0.005(5)
C89 0.022(6) 0.074(11) 0.075(9) -0.009(7) -0.011(6) -0.015(7)
C90 0.042(8) 0.052(8) 0.050(8) 0.010(6) -0.028(6) -0.008(7)
C91 0.040(9) 0.057(9) 0.086(11) -0.010(8) -0.038(8) -0.006(7)
C92 0.029(6) 0.028(5) 0.049(7) 0.004(5) -0.020(5) -0.010(4)
C93 0.034(7) 0.045(8) 0.049(6) 0.005(5) -0.021(5) -0.017(6)
C94 0.027(6) 0.025(6) 0.049(5) 0.005(5) -0.018(5) -0.006(5)
C95 0.057(9) 0.045(8) 0.056(8) 0.018(6) -0.040(7) -0.025(7)
C96 0.095(13) 0.078(12) 0.067(8) 0.016(8) -0.046(9) -0.061(11)
C97 0.089(12) 0.066(11) 0.074(7) 0.035(8) -0.056(8) -0.059(10)
C98 0.044(8) 0.035(7) 0.060(6) 0.015(6) -0.031(6) -0.018(6)
C103 0.046(7) 0.051(9) 0.060(7) 0.020(6) -0.030(6) -0.022(6)
C104 0.035(6) 0.044(7) 0.043(6) 0.001(6) -0.013(5) -0.016(5)
C105 0.030(5) 0.035(6) 0.029(6) 0.008(5) -0.011(5) -0.017(4)
C106 0.033(5) 0.036(6) 0.024(6) 0.007(4) -0.011(5) -0.017(4)
C107 0.031(5) 0.046(6) 0.035(7) 0.014(5) -0.009(5) -0.022(5)
C108 0.040(6) 0.029(6) 0.026(6) 0.010(4) -0.009(5) -0.012(4)
C109 0.035(6) 0.020(5) 0.038(7) 0.002(4) -0.011(5) -0.008(4)
C110 0.027(5) 0.022(5) 0.027(6) -0.003(4) -0.003(4) -0.007(4)
C111 0.054(8) 0.036(7) 0.073(9) 0.024(6) -0.037(7) -0.023(6)
C112 0.093(12) 0.081(14) 0.17(2) 0.069(14) -0.083(13) -0.065(11)
C113 0.17(2) 0.035(10) 0.21(2) -0.003(13) 0.04(2) -0.025(13)
C114 0.19(2) 0.128(18) 0.079(10) 0.076(10) -0.082(12) -0.125(18)
C115 0.025(5) 0.040(7) 0.028(6) 0.001(5) 0.002(4) -0.011(5)
C116 0.018(5) 0.030(5) 0.030(5) 0.005(4) -0.003(4) -0.008(4)
C117 0.025(6) 0.029(5) 0.037(6) 0.004(4) -0.007(5) -0.009(5)
C118 0.054(8) 0.027(6) 0.040(6) 0.005(5) -0.015(6) -0.011(6)
C119 0.036(7) 0.027(5) 0.044(6) 0.004(5) -0.022(5) 0.004(5)
C120 0.031(7) 0.031(5) 0.039(6) 0.000(5) -0.016(5) 0.002(5)
C121 0.014(5) 0.031(5) 0.027(5) 0.002(4) -0.006(4) -0.003(4)
C122 0.089(9) 0.040(7) 0.053(7) 0.009(6) -0.041(7) 0.003(8)
C123 0.19(2) 0.045(8) 0.079(13) 0.023(8) -0.091(15) -0.021(11)
C124 0.109(14) 0.046(9) 0.047(7) 0.015(7) -0.030(8) -0.002(10)
C125 0.062(8) 0.083(13) 0.087(12) -0.016(10) -0.058(8) 0.032(8)
C126 0.020(4) 0.033(4) 0.028(4) 0.001(3) -0.012(3) -0.012(3)
C127 0.022(5) 0.028(6) 0.021(4) 0.014(4) -0.004(3) -0.006(4)
C128 0.023(5) 0.026(6) 0.022(4) 0.009(4) -0.013(3) -0.009(4)
C129 0.027(5) 0.033(7) 0.026(4) 0.011(5) -0.015(4) -0.004(5)
C130 0.035(6) 0.045(7) 0.026(5) 0.002(5) -0.009(4) -0.013(5)
C131 0.031(6) 0.048(8) 0.022(4) -0.003(5) 0.000(4) -0.006(5)
C132 0.024(5) 0.035(6) 0.023(4) 0.005(4) -0.006(3) -0.010(4)
C133 0.057(8) 0.056(8) 0.023(5) 0.001(5) -0.013(5) -0.017(7)
C134 0.121(16) 0.075(9) 0.042(9) 0.014(7) -0.017(9) -0.060(10)
C135 0.074(10) 0.142(16) 0.027(8) -0.009(10) -0.003(7) -0.018(10)
C136 0.085(11) 0.096(13) 0.032(8) -0.002(8) -0.015(7) -0.054(11)
C137 0.015(5) 0.032(5) 0.020(5) -0.002(4) 0.006(4) 0.002(4)
C138 0.036(6) 0.043(7) 0.023(5) 0.001(5) 0.011(4) 0.003(5)
O19 0.016(4) 0.046(5) 0.029(4) -0.005(4) -0.005(3) -0.003(4)
O20 0.027(5) 0.042(5) 0.042(5) -0.001(4) 0.000(4) -0.002(4)
O21 0.020(4) 0.029(4) 0.036(4) -0.002(3) 0.003(3) 0.004(3)
O22 0.026(4) 0.035(4) 0.033(5) -0.004(4) 0.002(3) -0.011(4)
O23 0.023(4) 0.016(4) 0.024(4) 0.002(3) 0.001(3) -0.001(3)
O24 0.020(4) 0.029(4) 0.027(4) 0.001(3) -0.004(3) -0.006(3)
O25 0.035(4) 0.030(5) 0.023(4) 0.004(3) -0.004(3) -0.012(4)
O26 0.020(4) 0.024(4) 0.020(4) 0.005(3) 0.000(3) -0.012(3)
O27 0.023(4) 0.021(4) 0.028(4) 0.008(3) -0.008(3) -0.004(3)
O28 0.026(4) 0.033(5) 0.027(4) -0.011(3) -0.005(3) 0.003(4)
O29 0.038(5) 0.041(5) 0.043(5) 0.001(4) 0.001(4) -0.005(4)
C141 0.029(5) 0.031(6) 0.027(5) -0.008(4) -0.003(4) -0.012(5)
C142 0.022(5) 0.031(6) 0.033(5) -0.012(4) -0.004(4) -0.005(5)
C143 0.028(6) 0.045(8) 0.041(6) -0.002(5) -0.010(5) -0.014(5)
C144 0.033(6) 0.029(7) 0.059(7) -0.001(5) -0.007(5) -0.018(5)
C145 0.026(6) 0.028(7) 0.048(6) -0.004(5) -0.004(5) -0.009(5)
C146 0.026(5) 0.020(6) 0.036(5) -0.006(4) -0.002(4) -0.004(4)
C147 0.033(7) 0.055(9) 0.093(10) -0.008(7) -0.009(7) -0.024(6)
C148 0.083(14) 0.18(2) 0.110(12) 0.024(13) -0.020(11) -0.102(15)
C149 0.13(2) 0.26(3) 0.146(16) -0.11(2) 0.055(16) -0.16(2)
C150 0.038(9) 0.101(15) 0.30(4) -0.046(16) 0.019(16) -0.014(10)
C151 0.026(5) 0.023(6) 0.031(5) -0.013(4) -0.007(4) -0.006(4)
C152 0.019(5) 0.036(5) 0.020(5) -0.002(4) -0.003(4) -0.003(4)
C153 0.027(6) 0.036(6) 0.036(6) -0.008(4) -0.010(5) -0.003(5)
C154 0.052(8) 0.032(7) 0.040(7) -0.002(5) -0.023(6) -0.009(6)
C155 0.048(7) 0.036(6) 0.048(7) -0.005(5) -0.025(6) -0.008(5)
C156 0.039(7) 0.038(6) 0.040(7) -0.003(5) -0.024(6) -0.003(5)
C157 0.017(5) 0.035(5) 0.037(6) -0.005(4) -0.012(4) -0.002(4)
C158 0.078(10) 0.052(8) 0.074(9) -0.017(7) -0.046(7) -0.016(7)
C159 0.103(12) 0.069(12) 0.073(10) -0.035(9) -0.042(8) -0.004(10)
C160 0.112(15) 0.064(10) 0.106(13) -0.009(9) -0.071(11) -0.036(10)
C161 0.085(10) 0.064(10) 0.094(13) -0.023(9) -0.060(9) -0.019(8)
C162 0.024(5) 0.030(5) 0.037(6) -0.001(5) -0.011(4) 0.002(4)
C163 0.020(5) 0.040(7) 0.048(5) -0.010(5) -0.012(4) -0.003(5)
C164 0.024(5) 0.031(7) 0.044(5) -0.008(5) -0.013(4) -0.001(5)
C165 0.029(5) 0.044(8) 0.058(7) -0.007(6) -0.019(5) -0.011(5)
C166 0.025(5) 0.063(10) 0.071(7) -0.013(7) -0.018(5) -0.012(6)
C167 0.021(6) 0.060(10) 0.068(6) -0.003(7) -0.014(5) -0.011(6)
C168 0.014(5) 0.049(8) 0.056(6) -0.002(6) -0.006(4) 0.003(5)
C169 0.034(7) 0.083(11) 0.082(10) -0.026(7) -0.030(6) 0.001(7)
C170 0.046(10) 0.117(15) 0.110(15) 0.021(11) -0.034(9) 0.007(10)
C171 0.079(14) 0.118(16) 0.17(2) -0.077(14) -0.091(14) 0.024(11)
C172 0.033(7) 0.078(13) 0.104(13) -0.024(9) -0.027(7) 0.004(7)
C173 0.025(7) 0.052(8) 0.055(6) -0.001(6) 0.006(5) -0.012(6)
C174 0.025(6) 0.048(8) 0.042(6) -0.002(6) 0.006(5) -0.001(5)
C175 0.034(5) 0.031(6) 0.027(6) -0.003(5) -0.005(4) 0.007(4)
C176 0.038(5) 0.035(6) 0.018(6) -0.001(4) 0.000(4) 0.002(4)
C177 0.033(6) 0.040(6) 0.028(6) -0.006(5) -0.001(5) 0.007(5)
C178 0.041(6) 0.027(6) 0.038(7) 0.001(5) -0.011(5) 0.009(4)
C179 0.043(6) 0.029(6) 0.035(7) 0.000(5) -0.008(5) 0.003(5)
C180 0.037(5) 0.031(6) 0.027(6) -0.001(5) -0.014(5) 0.005(4)
C181 0.056(8) 0.030(7) 0.053(7) -0.007(5) -0.004(6) 0.006(5)
C182 0.058(8) 0.041(10) 0.111(14) -0.017(9) -0.001(9) 0.012(7)
C183 0.088(13) 0.051(10) 0.056(7) -0.019(7) 0.005(7) -0.021(9)
C184 0.072(10) 0.049(9) 0.056(9) -0.023(7) 0.003(8) -0.014(8)
C185 0.049(6) 0.017(6) 0.044(7) -0.009(5) 0.002(4) -0.001(5)
C186 0.013(5) 0.035(5) 0.034(6) -0.010(4) 0.008(4) -0.009(4)
C187 0.039(6) 0.035(5) 0.037(7) -0.004(5) 0.002(5) -0.015(5)
C188 0.057(8) 0.035(7) 0.034(7) -0.010(5) 0.008(5) -0.020(6)
C189 0.066(9) 0.043(6) 0.045(7) -0.023(5) -0.003(6) -0.021(6)
C190 0.044(8) 0.043(6) 0.036(7) -0.010(5) -0.005(5) -0.016(6)
C191 0.034(6) 0.038(5) 0.031(6) -0.010(4) 0.000(4) -0.016(5)
C192 0.099(12) 0.085(11) 0.062(9) -0.038(7) -0.001(7) -0.053(9)
C193 0.146(16) 0.087(13) 0.089(14) -0.057(11) 0.019(11) -0.067(11)
C194 0.149(17) 0.120(17) 0.090(13) -0.048(11) -0.040(12) -0.064(13)
C195 0.140(19) 0.088(14) 0.095(12) -0.045(10) 0.017(11) -0.080(14)
C196 0.034(6) 0.043(6) 0.032(6) -0.009(5) -0.004(5) -0.015(5)
C197 0.011(4) 0.024(5) 0.022(5) -0.003(4) -0.004(3) 0.003(4)
C198 0.029(6) 0.030(6) 0.027(5) -0.006(4) -0.006(4) -0.005(5)
C199 0.038(6) 0.034(7) 0.024(5) -0.008(5) -0.003(4) -0.014(5)
C200 0.029(6) 0.040(7) 0.029(5) -0.006(4) 0.000(4) -0.010(5)
C201 0.019(5) 0.047(7) 0.032(5) -0.010(5) 0.006(4) -0.014(5)
C202 0.021(5) 0.030(6) 0.020(5) -0.001(4) -0.004(4) -0.003(4)
C203 0.063(9) 0.058(8) 0.034(6) -0.013(6) 0.017(5) -0.029(7)
C204 0.136(18) 0.089(11) 0.082(13) -0.057(10) 0.059(12) -0.063(11)
C205 0.115(14) 0.166(19) 0.029(8) -0.020(10) 0.003(9) -0.001(14)
C206 0.084(11) 0.114(16) 0.082(12) -0.068(12) 0.060(9) -0.061(11)
C207 0.024(5) 0.031(5) 0.015(5) 0.001(4) -0.006(4) -0.007(4)
C208 0.020(5) 0.031(6) 0.036(6) -0.004(4) 0.003(4) -0.005(5)
C210 0.115(17) 0.074(11) 0.18(2) 0.056(14) -0.093(16) -0.044(11)
C211 0.081(13) 0.082(15) 0.100(15) 0.013(12) -0.041(11) -0.021(11)
C212 0.103(17) 0.082(16) 0.17(2) 0.045(16) -0.054(17) -0.041(13)
N1 0.062(10) 0.059(8) 0.076(10) -0.021(8) 0.010(8) -0.009(8)
C251 0.032(8) 0.068(10) 0.114(15) -0.036(10) 0.015(9) -0.014(8)
C252 0.12(2) 0.110(18) 0.34(5) -0.13(3) -0.09(3) 0.000(17)
N2 0.042(8) 0.044(8) 0.103(12) -0.004(8) -0.020(7) 0.003(6)
C253 0.033(7) 0.037(7) 0.040(8) 0.005(6) -0.009(6) 0.008(5)
C254 0.043(9) 0.052(9) 0.072(11) -0.007(8) -0.004(8) -0.005(7)
N3 0.16(2) 0.112(17) 0.070(11) -0.018(11) 0.008(11) 0.016(14)
C255 0.078(13) 0.062(12) 0.061(9) -0.013(9) -0.020(8) 0.004(10)
C256 0.074(12) 0.082(14) 0.073(10) -0.030(10) -0.004(8) -0.027(11)

loop_
_atom_type_symbol
_atom_type_description
_atom_type_scat_dispersion_real
_atom_type_scat_dispersion_imag
_atom_type_scat_source
C C 0.0033 0.0016 'International Tables Vol C Tables 4.2.6.8 and 6.1.1.4'
H H 0.0000 0.0000 'International Tables Vol C Tables 4.2.6.8 and 6.1.1.4'
N N 0.0061 0.0033 'International Tables Vol C Tables 4.2.6.8 and 6.1.1.4'
O O 0.0106 0.0060 'International Tables Vol C Tables 4.2.6.8 and 6.1.1.4'
Pb Pb -3.3944 10.1111 'International Tables Vol C Tables 4.2.6.8 and 6.1.1.4'

loop_
_exptl_crystal_face_index_h
_exptl_crystal_face_index_k
_exptl_crystal_face_index_l
_exptl_crystal_face_perp_dist
5 -1 1 0.0405
-5 1 -1 0.0205
1 1 -5 0.0429
-1 -1 5 0.0559
2 5 4 0.0266
-2 -5 -4 0.0266
2 2 5 0.0381

loop_
_geom_angle_atom_site_label_1
_geom_angle_atom_site_label_2
_geom_angle_atom_site_label_3
_geom_angle
_geom_angle_site_symmetry_1
_geom_angle_site_symmetry_3
_geom_angle_publ_flag
Pb4 Pb1 Pb2 68.539(13) . . ?
O1 Pb1 Pb2 39.97(19) . . ?
O1 Pb1 Pb4 108.51(19) . . ?
O1 Pb1 O6 145.6(2) . . ?
O1 Pb1 O7 106.6(3) . . ?
O1 Pb1 O25 72.3(3) . . ?
O6 Pb1 Pb2 106.63(17) . . ?
O6 Pb1 Pb4 39.43(17) . . ?
O7 Pb1 Pb2 82.29(18) . . ?
O7 Pb1 Pb4 52.15(19) . . ?
O7 Pb1 O6 66.6(3) . . ?
O7 Pb1 O25 78.9(3) . . ?
O25 Pb1 Pb2 35.11(19) . . ?
O25 Pb1 Pb4 40.0(2) . . ?
O25 Pb1 O6 73.3(3) . . ?
Pb3 Pb2 Pb1 71.230(14) . . ?
O1 Pb2 Pb1 38.99(19) . . ?
O1 Pb2 Pb3 90.5(2) . . ?
O1 Pb2 O9 149.7(3) . . ?
O2 Pb2 Pb1 86.74(19) . . ?
O2 Pb2 Pb3 44.8(2) . . ?
O2 Pb2 O1 76.6(3) . . ?
O2 Pb2 O9 128.1(3) . . ?
O9 Pb2 Pb1 116.96(16) . . ?
O9 Pb2 Pb3 97.21(16) . . ?
O25 Pb2 Pb1 38.41(19) . . ?
O25 Pb2 Pb3 42.8(2) . . ?
O25 Pb2 O1 74.5(3) . . ?
O25 Pb2 O2 80.1(3) . . ?
O25 Pb2 O9 91.5(3) . . ?
O2 Pb3 Pb2 39.2(2) . . ?
O2 Pb3 O4 134.5(3) . . ?
O3 Pb3 Pb2 55.7(2) . . ?
O3 Pb3 O2 68.7(3) . . ?
O3 Pb3 O4 71.9(3) . . ?
O3 Pb3 O5 106.7(3) . . ?
O3 Pb3 O25 81.7(3) . . ?
O4 Pb3 Pb2 124.6(2) . . ?
O5 Pb3 Pb2 106.4(2) . . ?
O5 Pb3 O2 142.8(3) . . ?
O5 Pb3 O4 70.5(3) . . ?
O5 Pb3 O25 71.6(3) . . ?
O25 Pb3 Pb2 38.5(2) . . ?
O25 Pb3 O2 71.3(3) . . ?
O25 Pb3 O4 124.2(3) . . ?
O5 Pb4 Pb1 90.1(2) . . ?
O5 Pb4 O7 132.0(3) . . ?
O6 Pb4 Pb1 47.3(2) . . ?
O6 Pb4 O5 77.0(3) . . ?
O6 Pb4 O7 64.9(3) . . ?
O6 Pb4 O25 82.8(3) . . ?
O7 Pb4 Pb1 42.63(18) . . ?
O25 Pb4 Pb1 42.89(19) . . ?
O25 Pb4 O5 74.1(3) . . ?
O25 Pb4 O7 73.3(3) . . ?
O9 Pb5 Pb6 63.44(18) . . ?
O9 Pb5 O15 127.1(3) . . ?
O9 Pb5 O16 80.6(2) . . ?
O9 Pb5 O17 100.2(2) . . ?
O15 Pb5 Pb6 110.18(18) . . ?
O15 Pb5 O16 73.4(3) . . ?
O15 Pb5 O17 111.0(3) . . ?
O16 Pb5 Pb6 137.62(19) . . ?
O17 Pb5 Pb6 47.11(17) . . ?
O17 Pb5 O16 172.9(3) . . ?
O26 Pb5 Pb6 37.99(17) . . ?
O26 Pb5 O9 76.9(3) . . ?
O26 Pb5 O15 74.1(3) . . ?
O26 Pb5 O16 115.3(3) . . ?
O26 Pb5 O17 71.7(3) . . ?
Pb5 Pb6 Pb7 63.900(12) . . ?
O17 Pb6 Pb5 45.42(16) . . ?
O17 Pb6 Pb7 65.31(18) . . ?
O17 Pb6 O24 69.7(2) . . ?
O23 Pb6 Pb5 103.27(18) . . ?
O23 Pb6 Pb7 40.59(18) . . ?
O23 Pb6 O17 85.7(3) . . ?
O23 Pb6 O24 72.0(3) . . ?
O24 Pb6 Pb5 114.90(17) . . ?
O24 Pb6 Pb7 97.53(16) . . ?
O26 Pb6 Pb5 37.9(2) . . ?
O26 Pb6 Pb7 39.27(19) . . ?
O26 Pb6 O17 70.2(3) . . ?
O26 Pb6 O23 78.0(3) . . ?
O26 Pb6 O24 130.9(2) . . ?
Pb6 Pb7 Pb11 143.501(16) . . ?
Pb10 Pb7 Pb6 116.877(15) . . ?
Pb10 Pb7 Pb11 97.430(14) . . ?
O22 Pb7 Pb6 111.51(18) . . ?
O22 Pb7 Pb10 108.35(18) . . ?
O22 Pb7 Pb11 64.84(18) . . ?
O23 Pb7 Pb6 36.88(17) . . ?
O23 Pb7 Pb10 140.18(18) . . ?
O23 Pb7 Pb11 118.52(17) . . ?
O23 Pb7 O22 75.6(2) . . ?
O26 Pb7 Pb6 36.20(16) . . ?
O26 Pb7 Pb10 82.18(16) . . ?
O26 Pb7 Pb11 156.72(18) . . ?
O26 Pb7 O22 137.5(2) . . ?
O26 Pb7 O23 71.4(2) . . ?
O27 Pb7 Pb6 95.63(17) . . ?
O27 Pb7 Pb10 40.31(18) . . ?
O27 Pb7 Pb11 119.66(17) . . ?
O27 Pb7 O22 87.4(3) . . ?
O27 Pb7 O23 102.5(3) . . ?
O27 Pb7 O26 74.6(3) . . ?
O10 Pb8 Pb10 142.0(2) . . ?
O10 Pb8 O11 86.6(3) . . ?
O10 Pb8 O26 78.9(3) . . ?
O10 Pb8 O27 103.4(3) . . ?
O11 Pb8 Pb10 86.08(16) . . ?
O26 Pb8 Pb10 81.90(17) . . ?
O26 Pb8 O11 137.7(3) . . ?
O26 Pb8 O27 75.5(3) . . ?
O27 Pb8 Pb10 39.61(18) . . ?
O27 Pb8 O11 69.6(3) . . ?
O11 Pb9 Pb10 89.7(2) . . ?
O13 Pb9 Pb10 38.3(2) . . ?
O13 Pb9 O11 108.5(3) . . ?
O27 Pb9 Pb10 37.82(18) . . ?
O27 Pb9 O11 78.0(3) . . ?
O27 Pb9 O13 75.6(3) . . ?
Pb7 Pb10 Pb8 63.660(12) . . ?
Pb7 Pb10 Pb9 71.963(14) . . ?
Pb8 Pb10 Pb9 63.530(13) . . ?
O13 Pb10 Pb7 101.5(2) . . ?
O13 Pb10 Pb8 97.00(18) . . ?
O13 Pb10 Pb9 37.49(19) . . ?
O13 Pb10 O15 159.6(3) . . ?
O14 Pb10 Pb7 55.75(19) . . ?
O14 Pb10 Pb8 117.59(18) . . ?
O14 Pb10 Pb9 84.3(2) . . ?
O14 Pb10 O13 82.1(3) . . ?
O14 Pb10 O15 85.2(3) . . ?
O14 Pb10 O27 81.6(3) . . ?
O15 Pb10 Pb7 58.11(17) . . ?
O15 Pb10 Pb8 74.84(15) . . ?
O15 Pb10 Pb9 125.32(16) . . ?
O27 Pb10 Pb7 41.6(2) . . ?
O27 Pb10 Pb8 40.65(19) . . ?
O27 Pb10 Pb9 36.4(2) . . ?
O27 Pb10 O13 73.4(3) . . ?
O27 Pb10 O15 89.0(3) . . ?
Pb12 Pb11 Pb7 80.049(14) . . ?
Pb12 Pb11 Pb13 68.300(14) . . ?
Pb13 Pb11 Pb7 66.632(12) . . ?
O18 Pb11 Pb7 70.85(15) . . ?
O18 Pb11 Pb12 41.28(16) . . ?
O18 Pb11 Pb13 101.42(15) . . ?
O19 Pb11 Pb7 124.0(2) . . ?
O19 Pb11 Pb12 44.0(2) . . ?
O19 Pb11 Pb13 87.09(19) . . ?
O19 Pb11 O18 67.2(3) . . ?
O19 Pb11 O21 84.6(3) . . ?
O19 Pb11 O29 75.7(3) . . ?
O21 Pb11 Pb7 99.26(19) . . ?
O21 Pb11 Pb12 92.8(2) . . ?
O21 Pb11 Pb13 38.37(19) . . ?
O21 Pb11 O18 133.4(3) . . ?
O21 Pb11 O29 70.4(3) . . ?
O28 Pb11 Pb7 54.0(2) . . ?
O28 Pb11 Pb12 39.2(2) . . ?
O28 Pb11 Pb13 35.2(2) . . ?
O28 Pb11 O18 66.2(2) . . ?
O28 Pb11 O19 75.7(3) . . ?
O28 Pb11 O21 71.4(3) . . ?
O28 Pb11 O29 133.7(3) . . ?
O29 Pb11 Pb7 157.8(2) . . ?
O29 Pb11 Pb12 119.1(2) . . ?
O29 Pb11 Pb13 108.1(2) . . ?
O29 Pb11 O18 130.7(3) . . ?
O18 Pb12 Pb11 53.2(2) . . ?
O18 Pb12 O19 75.2(3) . . ?
O19 Pb12 Pb11 43.0(2) . . ?
O28 Pb12 Pb11 42.4(2) . . ?
O28 Pb12 O18 77.8(3) . . ?
O28 Pb12 O19 77.6(3) . . ?
O21 Pb13 Pb11 39.7(2) . . ?
O21 Pb13 O22 81.7(3) . . ?
O22 Pb13 Pb11 68.0(2) . . ?
O28 Pb13 Pb11 38.2(2) . . ?
O28 Pb13 O21 75.5(3) . . ?
O28 Pb13 O22 80.0(3) . . ?
Pb1 O1 Pb2 101.0(3) . . ?
C1 O1 Pb1 115.6(7) . . ?
C1 O1 Pb2 143.3(7) . . ?
Pb2 O2 Pb3 96.0(3) . . ?
C12 O2 Pb2 116.2(8) . . ?
C12 O2 Pb3 146.5(8) . . ?
C23 O3 Pb3 106.3(8) . . ?
C33 O4 Pb3 113.3(7) . . ?
C34 O4 Pb3 116.0(7) . . ?
C34 O4 C33 111.7(11) . . ?
Pb3 O5 Pb4 103.1(3) . . ?
C35 O5 Pb3 116.6(9) . . ?
C35 O5 Pb4 140.3(9) . . ?
Pb4 O6 Pb1 93.3(3) . . ?
C46 O6 Pb1 146.9(7) . . ?
C46 O6 Pb4 118.3(7) . . ?
Pb1 O7 Pb4 85.2(2) . . ?
C57 O7 Pb1 105.9(7) . . ?
C57 O7 Pb4 131.8(7) . . ?
C67 O8 C68 110.4(9) . . ?
O1 C1 C2 118.4(12) . . ?
O1 C1 C6 122.2(11) . . ?
C6 C1 C2 119.4(11) . . ?
C1 C2 C68 118.7(11) . . ?
C3 C2 C1 120.1(13) . . ?
C3 C2 C68 121.1(12) . . ?
C2 C3 H3 119.1 . . ?
C2 C3 C4 121.8(12) . . ?
C4 C3 H3 119.1 . . ?
C3 C4 C7 120.8(12) . . ?
C5 C4 C3 116.5(11) . . ?
C5 C4 C7 122.6(12) . . ?
C4 C5 H5 118.3 . . ?
C4 C5 C6 123.4(13) . . ?
C6 C5 H5 118.3 . . ?
C1 C6 C5 118.7(12) . . ?
C1 C6 C11 122.8(11) . . ?
C5 C6 C11 118.4(12) . . ?
C4 C7 C10 107.2(13) . . ?
C4 C7 C8A 104(2) . . ?
C4 C7 C10A 115.2(19) . . ?
C8 C7 C4 112.1(12) . . ?
C8 C7 C9 108.5(14) . . ?
C8 C7 C10 109.2(12) . . ?
C9 C7 C4 113.4(15) . . ?
C9 C7 C10 106.2(13) . . ?
C8A C7 C10A 104.7(17) . . ?
C9A C7 C4 112(2) . . ?
C9A C7 C8A 108.5(19) . . ?
C9A C7 C10A 112(3) . . ?
C7 C8 H8A 109.5 . . ?
C7 C8 H8B 109.5 . . ?
C7 C8 H8C 109.5 . . ?
H8A C8 H8B 109.5 . . ?
H8A C8 H8C 109.5 . . ?
H8B C8 H8C 109.5 . . ?
C7 C9 H9A 109.5 . . ?
C7 C9 H9B 109.5 . . ?
C7 C9 H9C 109.5 . . ?
H9A C9 H9B 109.5 . . ?
H9A C9 H9C 109.5 . . ?
H9B C9 H9C 109.5 . . ?
C7 C10 H10A 109.5 . . ?
C7 C10 H10B 109.5 . . ?
C7 C10 H10C 109.5 . . ?
H10A C10 H10B 109.5 . . ?
H10A C10 H10C 109.5 . . ?
H10B C10 H10C 109.5 . . ?
C6 C11 H11A 109.5 . . ?
C6 C11 H11B 109.5 . . ?
H11A C11 H11B 108.1 . . ?
C13 C11 C6 110.6(10) . . ?
C13 C11 H11A 109.5 . . ?
C13 C11 H11B 109.5 . . ?
O2 C12 C13 120.3(11) . . ?
O2 C12 C17 120.7(11) . . ?
C17 C12 C13 118.9(12) . . ?
C12 C13 C11 120.3(12) . . ?
C14 C13 C11 121.2(12) . . ?
C14 C13 C12 118.4(12) . . ?
C13 C14 H14 118.5 . . ?
C15 C14 C13 123.0(14) . . ?
C15 C14 H14 118.5 . . ?
C14 C15 C16 118.0(14) . . ?
C14 C15 C18 121.3(14) . . ?
C16 C15 C18 120.6(14) . . ?
C15 C16 H16 119.1 . . ?
C15 C16 C17 121.8(14) . . ?
C17 C16 H16 119.1 . . ?
C12 C17 C22 118.6(12) . . ?
C16 C17 C12 119.7(13) . . ?
C16 C17 C22 121.7(12) . . ?
C15 C18 C19 106.9(16) . . ?
C20 C18 C15 116.1(16) . . ?
C20 C18 C19 103(2) . . ?
C20 C18 C21 113(2) . . ?
C21 C18 C15 111.5(15) . . ?
C21 C18 C19 105.4(19) . . ?
C18 C19 H19A 109.5 . . ?
C18 C19 H19B 109.5 . . ?
C18 C19 H19C 109.5 . . ?
H19A C19 H19B 109.5 . . ?
H19A C19 H19C 109.5 . . ?
H19B C19 H19C 109.5 . . ?
C18 C20 H20A 109.5 . . ?
C18 C20 H20B 109.5 . . ?
C18 C20 H20C 109.5 . . ?
H20A C20 H20B 109.5 . . ?
H20A C20 H20C 109.5 . . ?
H20B C20 H20C 109.5 . . ?
C18 C21 H21A 109.5 . . ?
C18 C21 H21B 109.5 . . ?
C18 C21 H21C 109.5 . . ?
H21A C21 H21B 109.5 . . ?
H21A C21 H21C 109.5 . . ?
H21B C21 H21C 109.5 . . ?
C17 C22 H22A 108.6 . . ?
C17 C22 H22B 108.6 . . ?
C17 C22 C24 114.7(12) . . ?
H22A C22 H22B 107.6 . . ?
C24 C22 H22A 108.6 . . ?
C24 C22 H22B 108.6 . . ?
O3 C23 C24 123.0(12) . . ?
O3 C23 C28 117.3(13) . . ?
C28 C23 C24 119.8(13) . . ?
C23 C24 C22 124.0(12) . . ?
C23 C24 C25 118.4(14) . . ?
C25 C24 C22 117.5(14) . . ?
C24 C25 H25 118.8 . . ?
C26 C25 C24 122.5(16) . . ?
C26 C25 H25 118.8 . . ?
C25 C26 C27 117.6(14) . . ?
C25 C26 C29 123.1(17) . . ?
C27 C26 C29 119.3(16) . . ?
C26 C27 H27 118.7 . . ?
C26 C27 C28 122.5(15) . . ?
C28 C27 H27 118.7 . . ?
C23 C28 C27 119.1(15) . . ?
C23 C28 C33 122.7(14) . . ?
C27 C28 C33 118.2(14) . . ?
C26 C29 C30 107(2) . . ?
C26 C29 C31A 104.6(19) . . ?
C26 C29 C30A 110.4(17) . . ?
C31 C29 C26 115(2) . . ?
C31 C29 C30 106.6(18) . . ?
C32 C29 C26 113(2) . . ?
C32 C29 C30 100(3) . . ?
C32 C29 C31 114(2) . . ?
C32A C29 C26 117(2) . . ?
C32A C29 C31A 107.4(19) . . ?
C32A C29 C30A 111(3) . . ?
C30A C29 C31A 104.6(17) . . ?
C29 C30 H30A 109.5 . . ?
C29 C30 H30B 109.5 . . ?
C29 C30 H30C 109.5 . . ?
H30A C30 H30B 109.5 . . ?
H30A C30 H30C 109.5 . . ?
H30B C30 H30C 109.5 . . ?
C29 C31 H31A 109.5 . . ?
C29 C31 H31B 109.5 . . ?
C29 C31 H31C 109.5 . . ?
H31A C31 H31B 109.5 . . ?
H31A C31 H31C 109.5 . . ?
H31B C31 H31C 109.5 . . ?
C29 C32 H32A 109.5 . . ?
C29 C32 H32B 109.5 . . ?
C29 C32 H32C 109.5 . . ?
H32A C32 H32B 109.5 . . ?
H32A C32 H32C 109.5 . . ?
H32B C32 H32C 109.5 . . ?
O4 C33 C28 112.9(12) . . ?
O4 C33 H33A 109.0 . . ?
O4 C33 H33B 109.0 . . ?
C28 C33 H33A 109.0 . . ?
C28 C33 H33B 109.0 . . ?
H33A C33 H33B 107.8 . . ?
O4 C34 H34A 109.6 . . ?
O4 C34 H34B 109.6 . . ?
O4 C34 C36 110.1(13) . . ?
H34A C34 H34B 108.2 . . ?
C36 C34 H34A 109.6 . . ?
C36 C34 H34B 109.6 . . ?
O5 C35 C36 119.5(11) . . ?
O5 C35 C40 121.7(11) . . ?
C40 C35 C36 118.8(12) . . ?
C35 C36 C34 117.9(12) . . ?
C37 C36 C34 122.0(12) . . ?
C37 C36 C35 120.0(12) . . ?
C36 C37 H37 118.8 . . ?
C38 C37 C36 122.4(12) . . ?
C38 C37 H37 118.8 . . ?
C37 C38 C39 117.5(12) . . ?
C37 C38 C41 123.5(13) . . ?
C39 C38 C41 118.9(13) . . ?
C38 C39 H39 119.3 . . ?
C38 C39 C40 121.4(13) . . ?
C40 C39 H39 119.3 . . ?
C35 C40 C39 119.8(12) . . ?
C35 C40 C45 123.1(11) . . ?
C39 C40 C45 117.1(11) . . ?
C38 C41 C42 110.3(14) . . ?
C43 C41 C38 111.2(15) . . ?
C43 C41 C42 107.8(17) . . ?
C44 C41 C38 109.1(15) . . ?
C44 C41 C42 110.0(19) . . ?
C44 C41 C43 108.4(18) . . ?
C41 C42 H42A 109.5 . . ?
C41 C42 H42B 109.5 . . ?
C41 C42 H42C 109.5 . . ?
H42A C42 H42B 109.5 . . ?
H42A C42 H42C 109.5 . . ?
H42B C42 H42C 109.5 . . ?
C41 C43 H43A 109.5 . . ?
C41 C43 H43B 109.5 . . ?
C41 C43 H43C 109.5 . . ?
H43A C43 H43B 109.5 . . ?
H43A C43 H43C 109.5 . . ?
H43B C43 H43C 109.5 . . ?
C41 C44 H44A 109.5 . . ?
C41 C44 H44B 109.5 . . ?
C41 C44 H44C 109.5 . . ?
H44A C44 H44B 109.5 . . ?
H44A C44 H44C 109.5 . . ?
H44B C44 H44C 109.5 . . ?
C40 C45 H45A 109.2 . . ?
C40 C45 H45B 109.2 . . ?
H45A C45 H45B 107.9 . . ?
C47 C45 C40 112.0(11) . . ?
C47 C45 H45A 109.2 . . ?
C47 C45 H45B 109.2 . . ?
O6 C46 C47 119.1(11) . . ?
O6 C46 C51 121.8(11) . . ?
C51 C46 C47 119.1(11) . . ?
C46 C47 C45 120.0(11) . . ?
C48 C47 C45 120.9(12) . . ?
C48 C47 C46 119.1(13) . . ?
C47 C48 H48 118.2 . . ?
C47 C48 C49 123.6(14) . . ?
C49 C48 H48 118.2 . . ?
C48 C49 C50 115.3(12) . . ?
C48 C49 C52 122.6(13) . . ?
C50 C49 C52 122.1(13) . . ?
C49 C50 H50 118.0 . . ?
C51 C50 C49 124.0(13) . . ?
C51 C50 H50 118.0 . . ?
C46 C51 C56 117.3(11) . . ?
C50 C51 C46 118.7(12) . . ?
C50 C51 C56 124.0(12) . . ?
C49 C52 C53 111.7(14) . . ?
C49 C52 C54 107.5(13) . . ?
C54 C52 C53 106.4(17) . . ?
C55 C52 C49 112.7(14) . . ?
C55 C52 C53 108.6(15) . . ?
C55 C52 C54 109.9(16) . . ?
C52 C53 H53A 109.5 . . ?
C52 C53 H53B 109.5 . . ?
C52 C53 H53C 109.5 . . ?
H53A C53 H53B 109.5 . . ?
H53A C53 H53C 109.5 . . ?
H53B C53 H53C 109.5 . . ?
C52 C54 H54A 109.5 . . ?
C52 C54 H54B 109.5 . . ?
C52 C54 H54C 109.5 . . ?
H54A C54 H54B 109.5 . . ?
H54A C54 H54C 109.5 . . ?
H54B C54 H54C 109.5 . . ?
C52 C55 H55A 109.5 . . ?
C52 C55 H55B 109.5 . . ?
C52 C55 H55C 109.5 . . ?
H55A C55 H55B 109.5 . . ?
H55A C55 H55C 109.5 . . ?
H55B C55 H55C 109.5 . . ?
C51 C56 H56A 108.3 . . ?
C51 C56 H56B 108.3 . . ?
H56A C56 H56B 107.4 . . ?
C58 C56 C51 115.8(10) . . ?
C58 C56 H56A 108.3 . . ?
C58 C56 H56B 108.3 . . ?
O7 C57 C58 123.2(11) . . ?
O7 C57 C62 119.7(11) . . ?
C62 C57 C58 116.9(10) . . ?
C57 C58 C56 124.2(10) . . ?
C59 C58 C56 116.7(11) . . ?
C59 C58 C57 119.0(11) . . ?
C58 C59 H59 118.1 . . ?
C60 C59 C58 123.8(12) . . ?
C60 C59 H59 118.1 . . ?
C59 C60 C63 119.8(12) . . ?
C61 C60 C59 116.9(12) . . ?
C61 C60 C63 123.1(12) . . ?
C60 C61 H61 119.2 . . ?
C60 C61 C62 121.6(12) . . ?
C62 C61 H61 119.2 . . ?
C57 C62 C67 119.5(10) . . ?
C61 C62 C57 121.7(12) . . ?
C61 C62 C67 118.7(11) . . ?
C64 C63 C60 111.7(12) . . ?
C64 C63 C65 105.8(13) . . ?
C64 C63 C66 111.5(14) . . ?
C65 C63 C60 110.7(12) . . ?
C66 C63 C60 106.8(11) . . ?
C66 C63 C65 110.4(13) . . ?
C63 C64 H64A 109.5 . . ?
C63 C64 H64B 109.5 . . ?
C63 C64 H64C 109.5 . . ?
H64A C64 H64B 109.5 . . ?
H64A C64 H64C 109.5 . . ?
H64B C64 H64C 109.5 . . ?
C63 C65 H65A 109.5 . . ?
C63 C65 H65B 109.5 . . ?
C63 C65 H65C 109.5 . . ?
H65A C65 H65B 109.5 . . ?
H65A C65 H65C 109.5 . . ?
H65B C65 H65C 109.5 . . ?
C63 C66 H66A 109.5 . . ?
C63 C66 H66B 109.5 . . ?
C63 C66 H66C 109.5 . . ?
H66A C66 H66B 109.5 . . ?
H66A C66 H66C 109.5 . . ?
H66B C66 H66C 109.5 . . ?
O8 C67 C62 111.9(10) . . ?
O8 C67 H67A 109.2 . . ?
O8 C67 H67B 109.2 . . ?
C62 C67 H67A 109.2 . . ?
C62 C67 H67B 109.2 . . ?
H67A C67 H67B 107.9 . . ?
O8 C68 C2 108.5(10) . . ?
O8 C68 H68A 110.0 . . ?
O8 C68 H68B 110.0 . . ?
C2 C68 H68A 110.0 . . ?
C2 C68 H68B 110.0 . . ?
H68A C68 H68B 108.4 . . ?
Pb5 O9 Pb2 118.6(3) . . ?
C71 O9 Pb2 120.5(7) . . ?
C71 O9 Pb5 119.5(7) . . ?
C82 O10 Pb8 114.9(6) . . ?
Pb9 O11 Pb8 101.2(3) . . ?
C93 O11 Pb8 149.1(8) . . ?
C93 O11 Pb9 106.4(8) . . ?
C104 O12 C103 110.0(11) . . ?
Pb9 O13 Pb10 104.2(3) . . ?
C105 O13 Pb9 130.4(8) . . ?
C105 O13 Pb10 125.1(8) . . ?
C116 O14 Pb10 113.0(6) . . ?
Pb5 O15 Pb10 139.9(3) . . ?
C127 O15 Pb5 117.8(7) . . ?
C127 O15 Pb10 94.3(7) . . ?
C137 O16 Pb5 118.9(6) . . ?
C137 O16 C138 113.1(9) . . ?
C138 O16 Pb5 106.9(6) . . ?
Pb5 O17 Pb6 87.5(2) . . ?
C141 O17 Pb5 132.7(7) . . ?
C141 O17 Pb6 136.9(7) . . ?
Pb12 O18 Pb11 85.6(2) . . ?
C152 O18 Pb11 138.1(6) . . ?
C152 O18 Pb12 109.5(7) . . ?
O9 C71 C72 122.0(11) . . ?
O9 C71 C76 123.2(10) . . ?
C76 C71 C72 114.8(11) . . ?
C71 C72 C138 117.2(12) . . ?
C73 C72 C71 121.2(13) . . ?
C73 C72 C138 121.6(12) . . ?
C72 C73 H73 118.4 . . ?
C74 C73 C72 123.3(13) . . ?
C74 C73 H73 118.4 . . ?
C73 C74 C75 116.7(13) . . ?
C73 C74 C77 123.1(13) . . ?
C75 C74 C77 120.1(14) . . ?
C74 C75 H75 118.2 . . ?
C76 C75 C74 123.5(13) . . ?
C76 C75 H75 118.2 . . ?
C71 C76 C81 121.3(11) . . ?
C75 C76 C71 120.3(11) . . ?
C75 C76 C81 118.2(11) . . ?
C74 C77 C78 106(2) . . ?
C74 C77 C80A 105(2) . . ?
C79 C77 C74 116(2) . . ?
C79 C77 C78 108(2) . . ?
C80 C77 C74 109(3) . . ?
C80 C77 C78 108(2) . . ?
C80 C77 C79 109(3) . . ?
C79A C77 C74 114.9(18) . . ?
C79A C77 C80A 107(3) . . ?
C78A C77 C74 113.3(17) . . ?
C78A C77 C79A 109.9(18) . . ?
C78A C77 C80A 106.0(18) . . ?
C77 C78 H78A 109.5 . . ?
C77 C78 H78B 109.5 . . ?
C77 C78 H78C 109.5 . . ?
H78A C78 H78B 109.5 . . ?
H78A C78 H78C 109.5 . . ?
H78B C78 H78C 109.5 . . ?
C77 C79 H79A 109.5 . . ?
C77 C79 H79B 109.5 . . ?
C77 C79 H79C 109.5 . . ?
H79A C79 H79B 109.5 . . ?
H79A C79 H79C 109.5 . . ?
H79B C79 H79C 109.5 . . ?
C77 C80 H80A 109.5 . . ?
C77 C80 H80B 109.5 . . ?
C77 C80 H80C 109.5 . . ?
H80A C80 H80B 109.5 . . ?
H80A C80 H80C 109.5 . . ?
H80B C80 H80C 109.5 . . ?
C76 C81 H81A 109.0 . . ?
C76 C81 H81B 109.0 . . ?
H81A C81 H81B 107.8 . . ?
C83 C81 C76 112.9(11) . . ?
C83 C81 H81A 109.0 . . ?
C83 C81 H81B 109.0 . . ?
O10 C82 C83 119.4(11) . . ?
O10 C82 C87 122.1(10) . . ?
C87 C82 C83 118.5(10) . . ?
C82 C83 C81 120.4(9) . . ?
C84 C83 C81 121.2(11) . . ?
C84 C83 C82 118.2(12) . . ?
C83 C84 H84 117.6 . . ?
C85 C84 C83 124.8(12) . . ?
C85 C84 H84 117.6 . . ?
C84 C85 C86 115.5(11) . . ?
C84 C85 C88 120.9(12) . . ?
C86 C85 C88 123.6(12) . . ?
C85 C86 H86 118.1 . . ?
C87 C86 C85 123.8(13) . . ?
C87 C86 H86 118.1 . . ?
C82 C87 C92 121.2(10) . . ?
C86 C87 C82 119.1(11) . . ?
C86 C87 C92 119.7(12) . . ?
C89 C88 C85 108.9(11) . . ?
C89 C88 C90 110.3(13) . . ?
C89 C88 C91 108.5(12) . . ?
C90 C88 C85 108.6(11) . . ?
C90 C88 C91 109.2(13) . . ?
C91 C88 C85 111.3(11) . . ?
C88 C89 H89A 109.5 . . ?
C88 C89 H89B 109.5 . . ?
C88 C89 H89C 109.5 . . ?
H89A C89 H89B 109.5 . . ?
H89A C89 H89C 109.5 . . ?
H89B C89 H89C 109.5 . . ?
C88 C90 H90A 109.5 . . ?
C88 C90 H90B 109.5 . . ?
C88 C90 H90C 109.5 . . ?
H90A C90 H90B 109.5 . . ?
H90A C90 H90C 109.5 . . ?
H90B C90 H90C 109.5 . . ?
C88 C91 H91A 109.5 . . ?
C88 C91 H91B 109.5 . . ?
C88 C91 H91C 109.5 . . ?
H91A C91 H91B 109.5 . . ?
H91A C91 H91C 109.5 . . ?
H91B C91 H91C 109.5 . . ?
C87 C92 H92A 109.2 . . ?
C87 C92 H92B 109.2 . . ?
C87 C92 C94 111.9(11) . . ?
H92A C92 H92B 107.9 . . ?
C94 C92 H92A 109.2 . . ?
C94 C92 H92B 109.2 . . ?
O11 C93 C94 121.4(12) . . ?
O11 C93 C98 120.4(12) . . ?
C98 C93 C94 118.2(12) . . ?
C93 C94 C92 119.2(12) . . ?
C95 C94 C92 121.6(12) . . ?
C95 C94 C93 119.2(13) . . ?
C94 C95 H95 118.8 . . ?
C94 C95 C96 122.4(14) . . ?
C96 C95 H95 118.8 . . ?
C95 C96 C99 119.9(15) . . ?
C97 C96 C95 117.3(14) . . ?
C97 C96 C99 122.8(15) . . ?
C96 C97 H97 118.8 . . ?
C96 C97 C98 122.4(15) . . ?
C98 C97 H97 118.8 . . ?
C93 C98 C103 118.9(13) . . ?
C97 C98 C93 120.3(14) . . ?
C97 C98 C103 120.7(14) . . ?
C96 C99 C102 112(2) . . ?
C96 C99 C1B 109(2) . . ?
C100 C99 C96 109(2) . . ?
C100 C99 C102 104.6(15) . . ?
C101 C99 C96 115(2) . . ?
C101 C99 C100 109.1(17) . . ?
C101 C99 C102 106.7(17) . . ?
C69 C99 C96 118(2) . . ?
C69 C99 C1A 108.8(18) . . ?
C69 C99 C1B 104.7(16) . . ?
C1A C99 C96 110(2) . . ?
C1A C99 C1B 105.7(18) . . ?
C99 C100 H10D 109.5 . . ?
C99 C100 H10E 109.5 . . ?
C99 C100 H10F 109.5 . . ?
H10D C100 H10E 109.5 . . ?
H10D C100 H10F 109.5 . . ?
H10E C100 H10F 109.5 . . ?
C99 C101 H10G 109.5 . . ?
C99 C101 H10H 109.5 . . ?
C99 C101 H10I 109.5 . . ?
H10G C101 H10H 109.5 . . ?
H10G C101 H10I 109.5 . . ?
H10H C101 H10I 109.5 . . ?
C99 C102 H10J 109.5 . . ?
C99 C102 H10K 109.5 . . ?
C99 C102 H10L 109.5 . . ?
H10J C102 H10K 109.5 . . ?
H10J C102 H10L 109.5 . . ?
H10K C102 H10L 109.5 . . ?
O12 C103 C98 108.2(13) . . ?
O12 C103 H10M 110.0 . . ?
O12 C103 H10N 110.0 . . ?
C98 C103 H10M 110.0 . . ?
C98 C103 H10N 110.0 . . ?
H10M C103 H10N 108.4 . . ?
O12 C104 H10O 109.6 . . ?
O12 C104 H10P 109.6 . . ?
O12 C104 C106 110.4(11) . . ?
H10O C104 H10P 108.1 . . ?
C106 C104 H10O 109.6 . . ?
C106 C104 H10P 109.6 . . ?
O13 C105 C106 120.7(11) . . ?
O13 C105 C110 119.0(10) . . ?
C106 C105 C110 120.3(11) . . ?
C105 C106 C104 118.0(11) . . ?
C107 C106 C104 120.8(11) . . ?
C107 C106 C105 121.1(11) . . ?
C106 C107 H107 119.2 . . ?
C106 C107 C108 121.6(12) . . ?
C108 C107 H107 119.2 . . ?
C107 C108 C111 122.1(12) . . ?
C109 C108 C107 116.5(11) . . ?
C109 C108 C111 121.4(11) . . ?
C108 C109 H109 118.2 . . ?
C108 C109 C110 123.6(11) . . ?
C110 C109 H109 118.2 . . ?
C105 C110 C115 120.8(10) . . ?
C109 C110 C105 116.8(11) . . ?
C109 C110 C115 122.3(11) . . ?
C108 C111 C113 108.3(15) . . ?
C112 C111 C108 113.3(12) . . ?
C112 C111 C113 105(2) . . ?
C114 C111 C108 111.1(14) . . ?
C114 C111 C112 111.9(18) . . ?
C114 C111 C113 106.6(19) . . ?
C111 C112 H11C 109.5 . . ?
C111 C112 H11D 109.5 . . ?
C111 C112 H11E 109.5 . . ?
H11C C112 H11D 109.5 . . ?
H11C C112 H11E 109.5 . . ?
H11D C112 H11E 109.5 . . ?
C111 C113 H11F 109.5 . . ?
C111 C113 H11G 109.5 . . ?
C111 C113 H11H 109.5 . . ?
H11F C113 H11G 109.5 . . ?
H11F C113 H11H 109.5 . . ?
H11G C113 H11H 109.5 . . ?
C111 C114 H11I 109.5 . . ?
C111 C114 H11J 109.5 . . ?
C111 C114 H11K 109.5 . . ?
H11I C114 H11J 109.5 . . ?
H11I C114 H11K 109.5 . . ?
H11J C114 H11K 109.5 . . ?
C110 C115 H11L 108.4 . . ?
C110 C115 H11M 108.4 . . ?
H11L C115 H11M 107.5 . . ?
C117 C115 C110 115.5(10) . . ?
C117 C115 H11L 108.4 . . ?
C117 C115 H11M 108.4 . . ?
O14 C116 C117 118.7(11) . . ?
O14 C116 C121 119.7(11) . . ?
C121 C116 C117 121.6(10) . . ?
C116 C117 C115 123.8(10) . . ?
C116 C117 C118 117.2(12) . . ?
C118 C117 C115 118.9(12) . . ?
C117 C118 H118 118.7 . . ?
C119 C118 C117 122.6(13) . . ?
C119 C118 H118 118.7 . . ?
C118 C119 C120 117.3(11) . . ?
C118 C119 C122 123.1(13) . . ?
C120 C119 C122 119.6(13) . . ?
C119 C120 H120 118.7 . . ?
C121 C120 C119 122.7(13) . . ?
C121 C120 H120 118.7 . . ?
C116 C121 C120 118.6(12) . . ?
C116 C121 C126 121.0(10) . . ?
C120 C121 C126 120.3(11) . . ?
C119 C122 C125 107.3(14) . . ?
C123 C122 C119 111.0(14) . . ?
C123 C122 C125 112.4(17) . . ?
C124 C122 C119 111.0(13) . . ?
C124 C122 C123 106.5(17) . . ?
C124 C122 C125 108.7(16) . . ?
C122 C123 H12A 109.5 . . ?
C122 C123 H12B 109.5 . . ?
C122 C123 H12C 109.5 . . ?
H12A C123 H12B 109.5 . . ?
H12A C123 H12C 109.5 . . ?
H12B C123 H12C 109.5 . . ?
C122 C124 H12D 109.5 . . ?
C122 C124 H12E 109.5 . . ?
C122 C124 H12F 109.5 . . ?
H12D C124 H12E 109.5 . . ?
H12D C124 H12F 109.5 . . ?
H12E C124 H12F 109.5 . . ?
C122 C125 H12G 109.5 . . ?
C122 C125 H12H 109.5 . . ?
C122 C125 H12I 109.5 . . ?
H12G C125 H12H 109.5 . . ?
H12G C125 H12I 109.5 . . ?
H12H C125 H12I 109.5 . . ?
C121 C126 H12J 109.4 . . ?
C121 C126 H12K 109.4 . . ?
H12J C126 H12K 108.0 . . ?
C128 C126 C121 111.3(9) . . ?
C128 C126 H12J 109.4 . . ?
C128 C126 H12K 109.4 . . ?
O15 C127 C128 121.7(10) . . ?
O15 C127 C132 121.3(9) . . ?
C132 C127 C128 116.9(10) . . ?
C127 C128 C126 123.1(10) . . ?
C129 C128 C126 118.8(9) . . ?
C129 C128 C127 118.1(11) . . ?
C128 C129 H129 117.8 . . ?
C130 C129 C128 124.4(11) . . ?
C130 C129 H129 117.8 . . ?
C129 C130 C131 117.6(11) . . ?
C129 C130 C133 119.5(11) . . ?
C131 C130 C133 122.9(12) . . ?
C130 C131 H131 119.5 . . ?
C132 C131 C130 121.0(12) . . ?
C132 C131 H131 119.5 . . ?
C127 C132 C137 118.3(9) . . ?
C131 C132 C127 121.8(10) . . ?
C131 C132 C137 119.9(11) . . ?
C130 C133 C134 107.5(12) . . ?
C135 C133 C130 112.2(12) . . ?
C135 C133 C134 104.7(15) . . ?
C135 C133 C136 112.6(15) . . ?
C136 C133 C130 111.4(12) . . ?
C136 C133 C134 108.0(13) . . ?
C133 C134 H13A 109.5 . . ?
C133 C134 H13B 109.5 . . ?
C133 C134 H13C 109.5 . . ?
H13A C134 H13B 109.5 . . ?
H13A C134 H13C 109.5 . . ?
H13B C134 H13C 109.5 . . ?
C133 C135 H13D 109.5 . . ?
C133 C135 H13E 109.5 . . ?
C133 C135 H13F 109.5 . . ?
H13D C135 H13E 109.5 . . ?
H13D C135 H13F 109.5 . . ?
H13E C135 H13F 109.5 . . ?
C133 C136 H13G 109.5 . . ?
C133 C136 H13H 109.5 . . ?
C133 C136 H13I 109.5 . . ?
H13G C136 H13H 109.5 . . ?
H13G C136 H13I 109.5 . . ?
H13H C136 H13I 109.5 . . ?
O16 C137 C132 109.1(10) . . ?
O16 C137 H13J 109.9 . . ?
O16 C137 H13K 109.9 . . ?
C132 C137 H13J 109.9 . . ?
C132 C137 H13K 109.9 . . ?
H13J C137 H13K 108.3 . . ?
O16 C138 C72 115.9(11) . . ?
O16 C138 H13L 108.3 . . ?
O16 C138 H13M 108.3 . . ?
C72 C138 H13L 108.3 . . ?
C72 C138 H13M 108.3 . . ?
H13L C138 H13M 107.4 . . ?
Pb11 O19 Pb12 93.0(3) . . ?
C163 O19 Pb11 124.2(8) . . ?
C163 O19 Pb12 134.4(8) . . ?
C173 O20 C174 114.5(10) . . ?
Pb13 O21 Pb11 102.0(3) . . ?
C175 O21 Pb11 133.4(7) . . ?
C175 O21 Pb13 119.4(7) . . ?
Pb13 O22 Pb7 107.3(3) . . ?
C186 O22 Pb7 133.0(7) . . ?
C186 O22 Pb13 117.2(7) . . ?
Pb6 O23 Pb7 102.5(3) . . ?
C197 O23 Pb6 126.8(6) . . ?
C197 O23 Pb7 130.1(6) . . ?
C207 O24 Pb6 117.1(6) . . ?
C207 O24 C208 113.0(8) . . ?
C208 O24 Pb6 103.8(6) . . ?
Pb1 O25 Pb3 121.7(4) . . ?
Pb2 O25 Pb1 106.5(3) . . ?
Pb2 O25 Pb3 98.7(3) . . ?
Pb2 O25 Pb4 129.5(4) . . ?
Pb4 O25 Pb1 97.1(3) . . ?
Pb4 O25 Pb3 105.8(3) . . ?
Pb5 O26 Pb6 104.1(3) . . ?
Pb5 O26 Pb7 110.6(3) . . ?
Pb5 O26 Pb8 120.7(3) . . ?
Pb6 O26 Pb7 104.5(3) . . ?
Pb6 O26 Pb8 111.3(3) . . ?
Pb8 O26 Pb7 104.5(3) . . ?
Pb8 O27 Pb7 104.8(3) . . ?
Pb9 O27 Pb7 132.1(4) . . ?
Pb9 O27 Pb8 111.1(3) . . ?
Pb9 O27 Pb10 105.8(3) . . ?
Pb10 O27 Pb7 98.1(3) . . ?
Pb10 O27 Pb8 99.7(3) . . ?
Pb12 O28 Pb11 98.4(3) . . ?
Pb13 O28 Pb11 106.5(3) . . ?
Pb13 O28 Pb12 130.0(4) . . ?
Pb11 O29 H29 104.9(16) . . ?
C210 O29 Pb11 146.2(13) . . ?
C210 O29 H29 108.8(18) . . ?
O17 C141 C142 121.9(10) . . ?
O17 C141 C146 122.0(10) . . ?
C146 C141 C142 116.1(11) . . ?
C141 C142 C151 121.6(10) . . ?
C143 C142 C141 118.5(11) . . ?
C143 C142 C151 119.5(11) . . ?
C142 C143 H143 117.5 . . ?
C142 C143 C144 124.9(12) . . ?
C144 C143 H143 117.5 . . ?
C143 C144 C147 121.1(13) . . ?
C145 C144 C143 114.9(12) . . ?
C145 C144 C147 124.0(13) . . ?
C144 C145 H145 118.4 . . ?
C144 C145 C146 123.2(12) . . ?
C146 C145 H145 118.4 . . ?
C141 C146 C208 119.1(11) . . ?
C145 C146 C141 122.2(11) . . ?
C145 C146 C208 118.7(11) . . ?
C144 C147 C148 112.2(14) . . ?
C144 C147 C150 106.4(15) . . ?
C148 C147 C150 98.2(19) . . ?
C149 C147 C144 113.9(16) . . ?
C149 C147 C148 113.1(19) . . ?
C149 C147 C150 112(2) . . ?
C147 C148 H14A 109.5 . . ?
C147 C148 H14B 109.5 . . ?
C147 C148 H14C 109.5 . . ?
H14A C148 H14B 109.5 . . ?
H14A C148 H14C 109.5 . . ?
H14B C148 H14C 109.5 . . ?
C147 C149 H14D 109.5 . . ?
C147 C149 H14E 109.5 . . ?
C147 C149 H14F 109.5 . . ?
H14D C149 H14E 109.5 . . ?
H14D C149 H14F 109.5 . . ?
H14E C149 H14F 109.5 . . ?
C147 C150 H15A 109.5 . . ?
C147 C150 H15B 109.5 . . ?
C147 C150 H15C 109.5 . . ?
H15A C150 H15B 109.5 . . ?
H15A C150 H15C 109.5 . . ?
H15B C150 H15C 109.5 . . ?
C142 C151 H15D 109.0 . . ?
C142 C151 H15E 109.0 . . ?
C142 C151 C153 113.0(10) . . ?
H15D C151 H15E 107.8 . . ?
C153 C151 H15D 109.0 . . ?
C153 C151 H15E 109.0 . . ?
O18 C152 C153 120.3(10) . . ?
O18 C152 C157 120.9(11) . . ?
C157 C152 C153 118.8(11) . . ?
C152 C153 C151 116.7(11) . . ?
C154 C153 C151 123.9(12) . . ?
C154 C153 C152 119.4(11) . . ?
C153 C154 H154 118.0 . . ?
C153 C154 C155 123.9(13) . . ?
C155 C154 H154 118.0 . . ?
C154 C155 C158 120.9(13) . . ?
C156 C155 C154 115.8(12) . . ?
C156 C155 C158 123.3(12) . . ?
C155 C156 H156 118.5 . . ?
C155 C156 C157 122.9(11) . . ?
C157 C156 H156 118.5 . . ?
C152 C157 C156 118.7(12) . . ?
C152 C157 C162 122.4(11) . . ?
C156 C157 C162 118.8(10) . . ?
C159 C158 C155 111.1(15) . . ?
C159 C158 C160 111.5(17) . . ?
C159 C158 C161 108.4(15) . . ?
C160 C158 C155 108.2(14) . . ?
C160 C158 C161 107.2(16) . . ?
C161 C158 C155 110.4(14) . . ?
C158 C159 H15F 109.5 . . ?
C158 C159 H15G 109.5 . . ?
C158 C159 H15H 109.5 . . ?
H15F C159 H15G 109.5 . . ?
H15F C159 H15H 109.5 . . ?
H15G C159 H15H 109.5 . . ?
C158 C160 H16A 109.5 . . ?
C158 C160 H16B 109.5 . . ?
C158 C160 H16C 109.5 . . ?
H16A C160 H16B 109.5 . . ?
H16A C160 H16C 109.5 . . ?
H16B C160 H16C 109.5 . . ?
C158 C161 H16D 109.5 . . ?
C158 C161 H16E 109.5 . . ?
C158 C161 H16F 109.5 . . ?
H16D C161 H16E 109.5 . . ?
H16D C161 H16F 109.5 . . ?
H16E C161 H16F 109.5 . . ?
C157 C162 H16G 107.5 . . ?
C157 C162 H16H 107.5 . . ?
H16G C162 H16H 107.0 . . ?
C164 C162 C157 119.1(11) . . ?
C164 C162 H16G 107.5 . . ?
C164 C162 H16H 107.5 . . ?
O19 C163 C164 121.1(11) . . ?
O19 C163 C168 120.5(12) . . ?
C168 C163 C164 118.5(11) . . ?
C163 C164 C162 122.9(10) . . ?
C163 C164 C165 117.5(12) . . ?
C165 C164 C162 119.2(12) . . ?
C164 C165 H165 117.7 . . ?
C166 C165 C164 124.6(14) . . ?
C166 C165 H165 117.7 . . ?
C165 C166 C167 116.9(13) . . ?
C165 C166 C169 123.1(15) . . ?
C167 C166 C169 119.9(14) . . ?
C166 C167 H167 119.4 . . ?
C168 C167 C166 121.2(14) . . ?
C168 C167 H167 119.4 . . ?
C163 C168 C173 118.0(11) . . ?
C167 C168 C163 121.2(14) . . ?
C167 C168 C173 120.2(13) . . ?
C170 C169 C166 109.7(14) . . ?
C171 C169 C166 107.3(15) . . ?
C171 C169 C170 112(2) . . ?
C171 C169 C172 110.1(17) . . ?
C172 C169 C166 114.0(15) . . ?
C172 C169 C170 104.0(17) . . ?
C169 C170 H17A 109.5 . . ?
C169 C170 H17B 109.5 . . ?
C169 C170 H17C 109.5 . . ?
H17A C170 H17B 109.5 . . ?
H17A C170 H17C 109.5 . . ?
H17B C170 H17C 109.5 . . ?
C169 C171 H17D 109.5 . . ?
C169 C171 H17E 109.5 . . ?
C169 C171 H17F 109.5 . . ?
H17D C171 H17E 109.5 . . ?
H17D C171 H17F 109.5 . . ?
H17E C171 H17F 109.5 . . ?
C169 C172 H17G 109.5 . . ?
C169 C172 H17H 109.5 . . ?
C169 C172 H17I 109.5 . . ?
H17G C172 H17H 109.5 . . ?
H17G C172 H17I 109.5 . . ?
H17H C172 H17I 109.5 . . ?
O20 C173 C168 107.6(11) . . ?
O20 C173 H17J 110.2 . . ?
O20 C173 H17K 110.2 . . ?
C168 C173 H17J 110.2 . . ?
C168 C173 H17K 110.2 . . ?
H17J C173 H17K 108.5 . . ?
O20 C174 H17L 109.7 . . ?
O20 C174 H17M 109.7 . . ?
O20 C174 C176 109.7(10) . . ?
H17L C174 H17M 108.2 . . ?
C176 C174 H17L 109.7 . . ?
C176 C174 H17M 109.7 . . ?
O21 C175 C176 119.5(13) . . ?
O21 C175 C180 119.4(11) . . ?
C176 C175 C180 121.0(13) . . ?
C175 C176 C174 119.9(13) . . ?
C175 C176 C177 119.5(14) . . ?
C177 C176 C174 120.5(12) . . ?
C176 C177 H177 119.2 . . ?
C178 C177 C176 121.6(13) . . ?
C178 C177 H177 119.2 . . ?
C177 C178 C179 117.3(13) . . ?
C177 C178 C181 121.7(13) . . ?
C179 C178 C181 120.9(15) . . ?
C178 C179 H179 118.0 . . ?
C178 C179 C180 123.9(15) . . ?
C180 C179 H179 118.0 . . ?
C175 C180 C185 124.5(12) . . ?
C179 C180 C175 116.5(12) . . ?
C179 C180 C185 118.9(13) . . ?
C178 C181 C184 112.4(13) . . ?
C182 C181 C178 113.7(15) . . ?
C182 C181 C183 108.2(14) . . ?
C182 C181 C184 104.1(13) . . ?
C183 C181 C178 108.5(12) . . ?
C183 C181 C184 109.8(15) . . ?
C181 C182 H18A 109.5 . . ?
C181 C182 H18B 109.5 . . ?
C181 C182 H18C 109.5 . . ?
H18A C182 H18B 109.5 . . ?
H18A C182 H18C 109.5 . . ?
H18B C182 H18C 109.5 . . ?
C181 C183 H18D 109.5 . . ?
C181 C183 H18E 109.5 . . ?
C181 C183 H18F 109.5 . . ?
H18D C183 H18E 109.5 . . ?
H18D C183 H18F 109.5 . . ?
H18E C183 H18F 109.5 . . ?
C181 C184 H18G 109.5 . . ?
C181 C184 H18H 109.5 . . ?
C181 C184 H18I 109.5 . . ?
H18G C184 H18H 109.5 . . ?
H18G C184 H18I 109.5 . . ?
H18H C184 H18I 109.5 . . ?
C180 C185 H18J 108.3 . . ?
C180 C185 H18K 108.3 . . ?
C180 C185 C187 115.8(11) . . ?
H18J C185 H18K 107.4 . . ?
C187 C185 H18J 108.3 . . ?
C187 C185 H18K 108.3 . . ?
O22 C186 C187 121.0(11) . . ?
O22 C186 C191 120.5(11) . . ?
C187 C186 C191 118.5(12) . . ?
C186 C187 C185 122.0(12) . . ?
C188 C187 C185 118.8(12) . . ?
C188 C187 C186 119.3(12) . . ?
C187 C188 H188 118.2 . . ?
C187 C188 C189 123.6(13) . . ?
C189 C188 H188 118.2 . . ?
C188 C189 C192 121.6(14) . . ?
C190 C189 C188 115.7(13) . . ?
C190 C189 C192 122.6(15) . . ?
C189 C190 H190 118.6 . . ?
C191 C190 C189 122.8(13) . . ?
C191 C190 H190 118.6 . . ?
C186 C191 C196 121.2(12) . . ?
C190 C191 C186 120.0(12) . . ?
C190 C191 C196 118.8(11) . . ?
C189 C192 C193 108.9(16) . . ?
C189 C192 C194 114.4(16) . . ?
C189 C192 C195 111.5(14) . . ?
C194 C192 C193 106.8(16) . . ?
C194 C192 C195 107.5(18) . . ?
C195 C192 C193 107.3(17) . . ?
C192 C193 H19D 109.5 . . ?
C192 C193 H19E 109.5 . . ?
C192 C193 H19F 109.5 . . ?
H19D C193 H19E 109.5 . . ?
H19D C193 H19F 109.5 . . ?
H19E C193 H19F 109.5 . . ?
C192 C194 H19G 109.5 . . ?
C192 C194 H19H 109.5 . . ?
C192 C194 H19I 109.5 . . ?
H19G C194 H19H 109.5 . . ?
H19G C194 H19I 109.5 . . ?
H19H C194 H19I 109.5 . . ?
C192 C195 H19J 109.5 . . ?
C192 C195 H19K 109.5 . . ?
C192 C195 H19L 109.5 . . ?
H19J C195 H19K 109.5 . . ?
H19J C195 H19L 109.5 . . ?
H19K C195 H19L 109.5 . . ?
C191 C196 H19M 108.6 . . ?
C191 C196 H19N 108.6 . . ?
C191 C196 C198 114.8(11) . . ?
H19M C196 H19N 107.5 . . ?
C198 C196 H19M 108.6 . . ?
C198 C196 H19N 108.6 . . ?
O23 C197 C198 121.4(10) . . ?
O23 C197 C202 119.3(10) . . ?
C198 C197 C202 119.2(10) . . ?
C197 C198 C196 120.1(11) . . ?
C197 C198 C199 120.2(12) . . ?
C199 C198 C196 119.6(11) . . ?
C198 C199 H199 118.9 . . ?
C200 C199 C198 122.2(12) . . ?
C200 C199 H199 118.9 . . ?
C199 C200 C201 116.8(11) . . ?
C199 C200 C203 121.3(12) . . ?
C201 C200 C203 121.8(12) . . ?
C200 C201 H201 118.9 . . ?
C200 C201 C202 122.2(12) . . ?
C202 C201 H201 118.9 . . ?
C197 C202 C201 119.3(11) . . ?
C197 C202 C207 120.6(10) . . ?
C201 C202 C207 120.1(11) . . ?
C204 C203 C200 112.7(13) . . ?
C204 C203 C205 107.2(17) . . ?
C204 C203 C206 108.8(15) . . ?
C205 C203 C200 106.8(13) . . ?
C206 C203 C200 113.1(13) . . ?
C206 C203 C205 107.8(16) . . ?
C203 C204 H20D 109.5 . . ?
C203 C204 H20E 109.5 . . ?
C203 C204 H20F 109.5 . . ?
H20D C204 H20E 109.5 . . ?
H20D C204 H20F 109.5 . . ?
H20E C204 H20F 109.5 . . ?
C203 C205 H20G 109.5 . . ?
C203 C205 H20H 109.5 . . ?
C203 C205 H20I 109.5 . . ?
H20G C205 H20H 109.5 . . ?
H20G C205 H20I 109.5 . . ?
H20H C205 H20I 109.5 . . ?
C203 C206 H20J 109.5 . . ?
C203 C206 H20K 109.5 . . ?
C203 C206 H20L 109.5 . . ?
H20J C206 H20K 109.5 . . ?
H20J C206 H20L 109.5 . . ?
H20K C206 H20L 109.5 . . ?
O24 C207 C202 107.7(9) . . ?
O24 C207 H20M 110.2 . . ?
O24 C207 H20N 110.2 . . ?
C202 C207 H20M 110.2 . . ?
C202 C207 H20N 110.2 . . ?
H20M C207 H20N 108.5 . . ?
O24 C208 C146 116.6(10) . . ?
O24 C208 H20O 108.1 . . ?
O24 C208 H20P 108.1 . . ?
C146 C208 H20O 108.1 . . ?
C146 C208 H20P 108.1 . . ?
H20O C208 H20P 107.3 . . ?
O29 C210 C211 112.7(18) . . ?
C212 C210 O29 115.0(19) . . ?
C212 C210 C211 125.0(19) . . ?
C210 C211 H21D 109.5 . . ?
C210 C211 H21E 109.5 . . ?
C210 C211 H21F 109.5 . . ?
H21D C211 H21E 109.5 . . ?
H21D C211 H21F 109.5 . . ?
H21E C211 H21F 109.5 . . ?
C210 C212 H21G 109.5 . . ?
C210 C212 H21H 109.5 . . ?
C210 C212 H21I 109.5 . . ?
H21G C212 H21H 109.5 . . ?
H21G C212 H21I 109.5 . . ?
H21H C212 H21I 109.5 . . ?
N1 C251 C252 177(3) . . ?
C251 C252 H25A 109.5 . . ?
C251 C252 H25B 109.5 . . ?
C251 C252 H25C 109.5 . . ?
H25A C252 H25B 109.5 . . ?
H25A C252 H25C 109.5 . . ?
H25B C252 H25C 109.5 . . ?
N2 C253 C254 174.9(17) . . ?
C253 C254 H25D 109.5 . . ?
C253 C254 H25E 109.5 . . ?
C253 C254 H25F 109.5 . . ?
H25D C254 H25E 109.5 . . ?
H25D C254 H25F 109.5 . . ?
H25E C254 H25F 109.5 . . ?
N3 C255 C256 178(2) . . ?
C255 C256 H25G 109.5 . . ?
C255 C256 H25H 109.5 . . ?
C255 C256 H25I 109.5 . . ?
H25G C256 H25H 109.5 . . ?
H25G C256 H25I 109.5 . . ?
H25H C256 H25I 109.5 . . ?
N4 C257 C258 176(4) . . ?
C257 C258 H25J 109.5 . . ?
C257 C258 H25K 109.5 . . ?
C257 C258 H25L 109.5 . . ?
H25J C258 H25K 109.5 . . ?
H25J C258 H25L 109.5 . . ?
H25K C258 H25L 109.5 . . ?
C99 C69 H69A 109.5 . . ?
C99 C69 H69B 109.5 . . ?
C99 C69 H69C 109.5 . . ?
H69A C69 H69B 109.5 . . ?
H69A C69 H69C 109.5 . . ?
H69B C69 H69C 109.5 . . ?
C99 C1A H1AA 109.5 . . ?
C99 C1A H1AB 109.5 . . ?
C99 C1A H1AC 109.5 . . ?
H1AA C1A H1AB 109.5 . . ?
H1AA C1A H1AC 109.5 . . ?
H1AB C1A H1AC 109.5 . . ?
C99 C1B H1BA 109.5 . . ?
C99 C1B H1BB 109.5 . . ?
C99 C1B H1BC 109.5 . . ?
H1BA C1B H1BB 109.5 . . ?
H1BA C1B H1BC 109.5 . . ?
H1BB C1B H1BC 109.5 . . ?
C77 C79A H79D 109.5 . . ?
C77 C79A H79E 109.5 . . ?
C77 C79A H79F 109.5 . . ?
H79D C79A H79E 109.5 . . ?
H79D C79A H79F 109.5 . . ?
H79E C79A H79F 109.5 . . ?
C77 C78A H78D 109.5 . . ?
C77 C78A H78E 109.5 . . ?
C77 C78A H78F 109.5 . . ?
H78D C78A H78E 109.5 . . ?
H78D C78A H78F 109.5 . . ?
H78E C78A H78F 109.5 . . ?
C77 C80A H80D 109.5 . . ?
C77 C80A H80E 109.5 . . ?
C77 C80A H80F 109.5 . . ?
H80D C80A H80E 109.5 . . ?
H80D C80A H80F 109.5 . . ?
H80E C80A H80F 109.5 . . ?
C7 C8A H8AA 109.5 . . ?
C7 C8A H8AB 109.5 . . ?
C7 C8A H8AC 109.5 . . ?
H8AA C8A H8AB 109.5 . . ?
H8AA C8A H8AC 109.5 . . ?
H8AB C8A H8AC 109.5 . . ?
C7 C9A H9AA 109.5 . . ?
C7 C9A H9AB 109.5 . . ?
C7 C9A H9AC 109.5 . . ?
H9AA C9A H9AB 109.5 . . ?
H9AA C9A H9AC 109.5 . . ?
H9AB C9A H9AC 109.5 . . ?
C7 C10A H10Q 109.5 . . ?
C7 C10A H10R 109.5 . . ?
C7 C10A H10S 109.5 . . ?
H10Q C10A H10R 109.5 . . ?
H10Q C10A H10S 109.5 . . ?
H10R C10A H10S 109.5 . . ?
C29 C32A H32D 109.5 . . ?
C29 C32A H32E 109.5 . . ?
C29 C32A H32F 109.5 . . ?
H32D C32A H32E 109.5 . . ?
H32D C32A H32F 109.5 . . ?
H32E C32A H32F 109.5 . . ?
C29 C31A H31D 109.5 . . ?
C29 C31A H31E 109.5 . . ?
C29 C31A H31F 109.5 . . ?
H31D C31A H31E 109.5 . . ?
H31D C31A H31F 109.5 . . ?
H31E C31A H31F 109.5 . . ?
C29 C30A H30D 109.5 . . ?
C29 C30A H30E 109.5 . . ?
C29 C30A H30F 109.5 . . ?
H30D C30A H30E 109.5 . . ?
H30D C30A H30F 109.5 . . ?
H30E C30A H30F 109.5 . . ?

loop_
_geom_bond_atom_site_label_1
_geom_bond_atom_site_label_2
_geom_bond_distance
_geom_bond_site_symmetry_2
_geom_bond_publ_flag
Pb1 Pb2 3.6746(6) . ?
Pb1 Pb4 3.4712(6) . ?
Pb1 O1 2.356(8) . ?
Pb1 O6 2.553(8) . ?
Pb1 O7 2.359(8) . ?
Pb1 O25 2.381(7) . ?
Pb2 Pb3 3.5012(7) . ?
Pb2 O1 2.405(8) . ?
Pb2 O2 2.224(9) . ?
Pb2 O9 2.738(8) . ?
Pb2 O25 2.204(8) . ?
Pb3 O2 2.483(8) . ?
Pb3 O3 2.340(9) . ?
Pb3 O4 2.757(9) . ?
Pb3 O5 2.365(9) . ?
Pb3 O25 2.407(8) . ?
Pb4 O5 2.379(10) . ?
Pb4 O6 2.208(8) . ?
Pb4 O7 2.751(8) . ?
Pb4 O25 2.249(8) . ?
Pb5 Pb6 3.5198(6) . ?
Pb5 O9 2.447(7) . ?
Pb5 O15 2.503(8) . ?
Pb5 O16 2.586(7) . ?
Pb5 O17 2.510(7) . ?
Pb5 O26 2.228(8) . ?
Pb6 Pb7 3.6618(6) . ?
Pb6 O17 2.581(7) . ?
Pb6 O23 2.251(7) . ?
Pb6 O24 2.683(8) . ?
Pb6 O26 2.234(7) . ?
Pb7 Pb10 3.5418(6) . ?
Pb7 Pb11 3.6679(6) . ?
Pb7 O22 2.591(9) . ?
Pb7 O23 2.441(7) . ?
Pb7 O26 2.394(7) . ?
Pb7 O27 2.375(8) . ?
Pb8 Pb10 3.5777(6) . ?
Pb8 O10 2.246(7) . ?
Pb8 O11 2.614(9) . ?
Pb8 O26 2.355(7) . ?
Pb8 O27 2.365(7) . ?
Pb9 Pb10 3.6311(7) . ?
Pb9 O11 2.291(8) . ?
Pb9 O13 2.280(8) . ?
Pb9 O27 2.237(9) . ?
Pb10 O13 2.320(10) . ?
Pb10 O14 2.190(8) . ?
Pb10 O15 2.555(9) . ?
Pb10 O27 2.314(7) . ?
Pb11 Pb12 3.3972(7) . ?
Pb11 Pb13 3.5856(6) . ?
Pb11 O18 2.727(8) . ?
Pb11 O19 2.322(8) . ?
Pb11 O21 2.339(8) . ?
Pb11 O28 2.314(8) . ?
Pb11 O29 2.614(9) . ?
Pb12 O18 2.248(8) . ?
Pb12 O19 2.362(8) . ?
Pb12 O28 2.170(9) . ?
Pb13 O21 2.275(8) . ?
Pb13 O22 2.355(8) . ?
Pb13 O28 2.158(8) . ?
O1 C1 1.362(14) . ?
O2 C12 1.324(15) . ?
O3 C23 1.362(15) . ?
O4 C33 1.449(15) . ?
O4 C34 1.442(19) . ?
O5 C35 1.346(15) . ?
O6 C46 1.328(14) . ?
O7 C57 1.334(13) . ?
O8 C67 1.422(15) . ?
O8 C68 1.439(14) . ?
C1 C2 1.404(18) . ?
C1 C6 1.395(18) . ?
C2 C3 1.393(17) . ?
C2 C68 1.506(18) . ?
C3 H3 0.9300 . ?
C3 C4 1.404(19) . ?
C4 C5 1.389(18) . ?
C4 C7 1.530(12) . ?
C5 H5 0.9300 . ?
C5 C6 1.404(17) . ?
C6 C11 1.526(17) . ?
C7 C8 1.512(14) . ?
C7 C9 1.524(15) . ?
C7 C10 1.531(14) . ?
C7 C8A 1.532(16) . ?
C7 C9A 1.510(16) . ?
C7 C10A 1.532(16) . ?
C8 H8A 0.9600 . ?
C8 H8B 0.9600 . ?
C8 H8C 0.9600 . ?
C9 H9A 0.9600 . ?
C9 H9B 0.9600 . ?
C9 H9C 0.9600 . ?
C10 H10A 0.9600 . ?
C10 H10B 0.9600 . ?
C10 H10C 0.9600 . ?
C11 H11A 0.9700 . ?
C11 H11B 0.9700 . ?
C11 C13 1.506(17) . ?
C12 C13 1.420(18) . ?
C12 C17 1.419(17) . ?
C13 C14 1.388(19) . ?
C14 H14 0.9300 . ?
C14 C15 1.39(2) . ?
C15 C16 1.39(2) . ?
C15 C18 1.55(2) . ?
C16 H16 0.9300 . ?
C16 C17 1.387(19) . ?
C17 C22 1.502(18) . ?
C18 C19 1.61(3) . ?
C18 C20 1.42(3) . ?
C18 C21 1.48(3) . ?
C19 H19A 0.9600 . ?
C19 H19B 0.9600 . ?
C19 H19C 0.9600 . ?
C20 H20A 0.9600 . ?
C20 H20B 0.9600 . ?
C20 H20C 0.9600 . ?
C21 H21A 0.9600 . ?
C21 H21B 0.9600 . ?
C21 H21C 0.9600 . ?
C22 H22A 0.9700 . ?
C22 H22B 0.9700 . ?
C22 C24 1.53(2) . ?
C23 C24 1.409(19) . ?
C23 C28 1.395(19) . ?
C24 C25 1.416(19) . ?
C25 H25 0.9300 . ?
C25 C26 1.37(2) . ?
C26 C27 1.39(2) . ?
C26 C29 1.533(14) . ?
C27 H27 0.9300 . ?
C27 C28 1.40(2) . ?
C28 C33 1.46(2) . ?
C29 C30 1.562(17) . ?
C29 C31 1.528(17) . ?
C29 C32 1.516(17) . ?
C29 C32A 1.519(17) . ?
C29 C31A 1.567(17) . ?
C29 C30A 1.541(16) . ?
C30 H30A 0.9600 . ?
C30 H30B 0.9600 . ?
C30 H30C 0.9600 . ?
C31 H31A 0.9600 . ?
C31 H31B 0.9600 . ?
C31 H31C 0.9600 . ?
C32 H32A 0.9600 . ?
C32 H32B 0.9600 . ?
C32 H32C 0.9600 . ?
C33 H33A 0.9700 . ?
C33 H33B 0.9700 . ?
C34 H34A 0.9700 . ?
C34 H34B 0.9700 . ?
C34 C36 1.472(18) . ?
C35 C36 1.411(17) . ?
C35 C40 1.388(17) . ?
C36 C37 1.382(19) . ?
C37 H37 0.9300 . ?
C37 C38 1.380(19) . ?
C38 C39 1.400(18) . ?
C38 C41 1.54(2) . ?
C39 H39 0.9300 . ?
C39 C40 1.407(17) . ?
C40 C45 1.528(16) . ?
C41 C42 1.56(2) . ?
C41 C43 1.51(3) . ?
C41 C44 1.50(3) . ?
C42 H42A 0.9600 . ?
C42 H42B 0.9600 . ?
C42 H42C 0.9600 . ?
C43 H43A 0.9600 . ?
C43 H43B 0.9600 . ?
C43 H43C 0.9600 . ?
C44 H44A 0.9600 . ?
C44 H44B 0.9600 . ?
C44 H44C 0.9600 . ?
C45 H45A 0.9700 . ?
C45 H45B 0.9700 . ?
C45 C47 1.490(18) . ?
C46 C47 1.425(18) . ?
C46 C51 1.400(17) . ?
C47 C48 1.385(17) . ?
C48 H48 0.9300 . ?
C48 C49 1.392(19) . ?
C49 C50 1.405(19) . ?
C49 C52 1.515(19) . ?
C50 H50 0.9300 . ?
C50 C51 1.388(17) . ?
C51 C56 1.518(18) . ?
C52 C53 1.54(2) . ?
C52 C54 1.53(2) . ?
C52 C55 1.48(2) . ?
C53 H53A 0.9600 . ?
C53 H53B 0.9600 . ?
C53 H53C 0.9600 . ?
C54 H54A 0.9600 . ?
C54 H54B 0.9600 . ?
C54 H54C 0.9600 . ?
C55 H55A 0.9600 . ?
C55 H55B 0.9600 . ?
C55 H55C 0.9600 . ?
C56 H56A 0.9700 . ?
C56 H56B 0.9700 . ?
C56 C58 1.497(17) . ?
C57 C58 1.434(17) . ?
C57 C62 1.418(17) . ?
C58 C59 1.394(16) . ?
C59 H59 0.9300 . ?
C59 C60 1.392(18) . ?
C60 C61 1.390(18) . ?
C60 C63 1.547(17) . ?
C61 H61 0.9300 . ?
C61 C62 1.391(16) . ?
C62 C67 1.492(17) . ?
C63 C64 1.52(2) . ?
C63 C65 1.54(2) . ?
C63 C66 1.52(2) . ?
C64 H64A 0.9600 . ?
C64 H64B 0.9600 . ?
C64 H64C 0.9600 . ?
C65 H65A 0.9600 . ?
C65 H65B 0.9600 . ?
C65 H65C 0.9600 . ?
C66 H66A 0.9600 . ?
C66 H66B 0.9600 . ?
C66 H66C 0.9600 . ?
C67 H67A 0.9700 . ?
C67 H67B 0.9700 . ?
C68 H68A 0.9700 . ?
C68 H68B 0.9700 . ?
O9 C71 1.288(14) . ?
O10 C82 1.369(12) . ?
O11 C93 1.331(16) . ?
O12 C103 1.455(16) . ?
O12 C104 1.426(15) . ?
O13 C105 1.349(14) . ?
O14 C116 1.378(12) . ?
O15 C127 1.346(13) . ?
O16 C137 1.433(14) . ?
O16 C138 1.451(14) . ?
O17 C141 1.323(14) . ?
O18 C152 1.358(14) . ?
C71 C72 1.446(17) . ?
C71 C76 1.442(17) . ?
C72 C73 1.39(2) . ?
C72 C138 1.49(2) . ?
C73 H73 0.9300 . ?
C73 C74 1.36(2) . ?
C74 C75 1.399(19) . ?
C74 C77 1.543(14) . ?
C75 H75 0.9300 . ?
C75 C76 1.390(17) . ?
C76 C81 1.502(16) . ?
C77 C78 1.553(18) . ?
C77 C79 1.535(18) . ?
C77 C80 1.532(18) . ?
C77 C79A 1.538(17) . ?
C77 C78A 1.536(17) . ?
C77 C80A 1.551(18) . ?
C78 H78A 0.9600 . ?
C78 H78B 0.9600 . ?
C78 H78C 0.9600 . ?
C79 H79A 0.9600 . ?
C79 H79B 0.9600 . ?
C79 H79C 0.9600 . ?
C80 H80A 0.9600 . ?
C80 H80B 0.9600 . ?
C80 H80C 0.9600 . ?
C81 H81A 0.9700 . ?
C81 H81B 0.9700 . ?
C81 C83 1.489(17) . ?
C82 C83 1.410(16) . ?
C82 C87 1.408(18) . ?
C83 C84 1.400(15) . ?
C84 H84 0.9300 . ?
C84 C85 1.357(18) . ?
C85 C86 1.388(18) . ?
C85 C88 1.538(15) . ?
C86 H86 0.9300 . ?
C86 C87 1.386(15) . ?
C87 C92 1.498(17) . ?
C88 C89 1.51(2) . ?
C88 C90 1.521(19) . ?
C88 C91 1.53(2) . ?
C89 H89A 0.9600 . ?
C89 H89B 0.9600 . ?
C89 H89C 0.9600 . ?
C90 H90A 0.9600 . ?
C90 H90B 0.9600 . ?
C90 H90C 0.9600 . ?
C91 H91A 0.9600 . ?
C91 H91B 0.9600 . ?
C91 H91C 0.9600 . ?
C92 H92A 0.9700 . ?
C92 H92B 0.9700 . ?
C92 C94 1.499(17) . ?
C93 C94 1.426(18) . ?
C93 C98 1.410(19) . ?
C94 C95 1.368(19) . ?
C95 H95 0.9300 . ?
C95 C96 1.43(2) . ?
C96 C97 1.37(2) . ?
C96 C99 1.519(15) . ?
C97 H97 0.9300 . ?
C97 C98 1.39(2) . ?
C98 C103 1.51(2) . ?
C99 C100 1.507(17) . ?
C99 C101 1.498(17) . ?
C99 C102 1.522(17) . ?
C99 C69 1.502(17) . ?
C99 C1A 1.511(18) . ?
C99 C1B 1.523(17) . ?
C100 H10D 0.9600 . ?
C100 H10E 0.9600 . ?
C100 H10F 0.9600 . ?
C101 H10G 0.9600 . ?
C101 H10H 0.9600 . ?
C101 H10I 0.9600 . ?
C102 H10J 0.9600 . ?
C102 H10K 0.9600 . ?
C102 H10L 0.9600 . ?
C103 H10M 0.9700 . ?
C103 H10N 0.9700 . ?
C104 H10O 0.9700 . ?
C104 H10P 0.9700 . ?
C104 C106 1.507(17) . ?
C105 C106 1.381(16) . ?
C105 C110 1.410(16) . ?
C106 C107 1.360(17) . ?
C107 H107 0.9300 . ?
C107 C108 1.408(17) . ?
C108 C109 1.387(17) . ?
C108 C111 1.524(18) . ?
C109 H109 0.9300 . ?
C109 C110 1.405(16) . ?
C110 C115 1.516(16) . ?
C111 C112 1.47(2) . ?
C111 C113 1.54(3) . ?
C111 C114 1.45(2) . ?
C112 H11C 0.9600 . ?
C112 H11D 0.9600 . ?
C112 H11E 0.9600 . ?
C113 H11F 0.9600 . ?
C113 H11G 0.9600 . ?
C113 H11H 0.9600 . ?
C114 H11I 0.9600 . ?
C114 H11J 0.9600 . ?
C114 H11K 0.9600 . ?
C115 H11L 0.9700 . ?
C115 H11M 0.9700 . ?
C115 C117 1.497(18) . ?
C116 C117 1.401(17) . ?
C116 C121 1.391(17) . ?
C117 C118 1.423(16) . ?
C118 H118 0.9300 . ?
C118 C119 1.385(19) . ?
C119 C120 1.397(19) . ?
C119 C122 1.552(17) . ?
C120 H120 0.9300 . ?
C120 C121 1.392(15) . ?
C121 C126 1.509(17) . ?
C122 C123 1.52(3) . ?
C122 C124 1.50(2) . ?
C122 C125 1.56(3) . ?
C123 H12A 0.9600 . ?
C123 H12B 0.9600 . ?
C123 H12C 0.9600 . ?
C124 H12D 0.9600 . ?
C124 H12E 0.9600 . ?
C124 H12F 0.9600 . ?
C125 H12G 0.9600 . ?
C125 H12H 0.9600 . ?
C125 H12I 0.9600 . ?
C126 H12J 0.9700 . ?
C126 H12K 0.9700 . ?
C126 C128 1.503(16) . ?
C127 C128 1.442(14) . ?
C127 C132 1.430(16) . ?
C128 C129 1.405(16) . ?
C129 H129 0.9300 . ?
C129 C130 1.365(18) . ?
C130 C131 1.407(17) . ?
C130 C133 1.533(17) . ?
C131 H131 0.9300 . ?
C131 C132 1.382(16) . ?
C132 C137 1.499(15) . ?
C133 C134 1.56(2) . ?
C133 C135 1.49(2) . ?
C133 C136 1.51(2) . ?
C134 H13A 0.9600 . ?
C134 H13B 0.9600 . ?
C134 H13C 0.9600 . ?
C135 H13D 0.9600 . ?
C135 H13E 0.9600 . ?
C135 H13F 0.9600 . ?
C136 H13G 0.9600 . ?
C136 H13H 0.9600 . ?
C136 H13I 0.9600 . ?
C137 H13J 0.9700 . ?
C137 H13K 0.9700 . ?
C138 H13L 0.9700 . ?
C138 H13M 0.9700 . ?
O19 C163 1.336(13) . ?
O20 C173 1.404(17) . ?
O20 C174 1.427(16) . ?
O21 C175 1.351(15) . ?
O22 C186 1.342(15) . ?
O23 C197 1.368(13) . ?
O24 C207 1.436(13) . ?
O24 C208 1.443(15) . ?
O29 H29 0.850(10) . ?
O29 C210 1.41(2) . ?
C141 C142 1.448(16) . ?
C141 C146 1.404(16) . ?
C142 C143 1.374(17) . ?
C142 C151 1.523(17) . ?
C143 H143 0.9300 . ?
C143 C144 1.411(18) . ?
C144 C145 1.373(18) . ?
C144 C147 1.528(19) . ?
C145 H145 0.9300 . ?
C145 C146 1.377(17) . ?
C146 C208 1.496(16) . ?
C147 C148 1.55(3) . ?
C147 C149 1.39(3) . ?
C147 C150 1.57(3) . ?
C148 H14A 0.9600 . ?
C148 H14B 0.9600 . ?
C148 H14C 0.9600 . ?
C149 H14D 0.9600 . ?
C149 H14E 0.9600 . ?
C149 H14F 0.9600 . ?
C150 H15A 0.9600 . ?
C150 H15B 0.9600 . ?
C150 H15C 0.9600 . ?
C151 H15D 0.9700 . ?
C151 H15E 0.9700 . ?
C151 C153 1.524(15) . ?
C152 C153 1.410(17) . ?
C152 C157 1.408(15) . ?
C153 C154 1.364(18) . ?
C154 H154 0.9300 . ?
C154 C155 1.402(17) . ?
C155 C156 1.383(19) . ?
C155 C158 1.55(2) . ?
C156 H156 0.9300 . ?
C156 C157 1.410(18) . ?
C157 C162 1.518(17) . ?
C158 C159 1.50(3) . ?
C158 C160 1.53(2) . ?
C158 C161 1.54(2) . ?
C159 H15F 0.9600 . ?
C159 H15G 0.9600 . ?
C159 H15H 0.9600 . ?
C160 H16A 0.9600 . ?
C160 H16B 0.9600 . ?
C160 H16C 0.9600 . ?
C161 H16D 0.9600 . ?
C161 H16E 0.9600 . ?
C161 H16F 0.9600 . ?
C162 H16G 0.9700 . ?
C162 H16H 0.9700 . ?
C162 C164 1.490(17) . ?
C163 C164 1.413(18) . ?
C163 C168 1.401(18) . ?
C164 C165 1.414(16) . ?
C165 H165 0.9300 . ?
C165 C166 1.36(2) . ?
C166 C167 1.40(2) . ?
C166 C169 1.544(19) . ?
C167 H167 0.9300 . ?
C167 C168 1.394(17) . ?
C168 C173 1.51(2) . ?
C169 C170 1.50(3) . ?
C169 C171 1.46(3) . ?
C169 C172 1.49(2) . ?
C170 H17A 0.9600 . ?
C170 H17B 0.9600 . ?
C170 H17C 0.9600 . ?
C171 H17D 0.9600 . ?
C171 H17E 0.9600 . ?
C171 H17F 0.9600 . ?
C172 H17G 0.9600 . ?
C172 H17H 0.9600 . ?
C172 H17I 0.9600 . ?
C173 H17J 0.9700 . ?
C173 H17K 0.9700 . ?
C174 H17L 0.9700 . ?
C174 H17M 0.9700 . ?
C174 C176 1.49(2) . ?
C175 C176 1.375(17) . ?
C175 C180 1.41(2) . ?
C176 C177 1.399(18) . ?
C177 H177 0.9300 . ?
C177 C178 1.38(2) . ?
C178 C179 1.384(19) . ?
C178 C181 1.53(2) . ?
C179 H179 0.9300 . ?
C179 C180 1.390(18) . ?
C180 C185 1.474(18) . ?
C181 C182 1.49(2) . ?
C181 C183 1.50(2) . ?
C181 C184 1.55(2) . ?
C182 H18A 0.9600 . ?
C182 H18B 0.9600 . ?
C182 H18C 0.9600 . ?
C183 H18D 0.9600 . ?
C183 H18E 0.9600 . ?
C183 H18F 0.9600 . ?
C184 H18G 0.9600 . ?
C184 H18H 0.9600 . ?
C184 H18I 0.9600 . ?
C185 H18J 0.9700 . ?
C185 H18K 0.9700 . ?
C185 C187 1.524(18) . ?
C186 C187 1.403(18) . ?
C186 C191 1.409(17) . ?
C187 C188 1.382(19) . ?
C188 H188 0.9300 . ?
C188 C189 1.40(2) . ?
C189 C190 1.393(19) . ?
C189 C192 1.50(2) . ?
C190 H190 0.9300 . ?
C190 C191 1.387(18) . ?
C191 C196 1.512(18) . ?
C192 C193 1.56(3) . ?
C192 C194 1.51(3) . ?
C192 C195 1.54(3) . ?
C193 H19D 0.9600 . ?
C193 H19E 0.9600 . ?
C193 H19F 0.9600 . ?
C194 H19G 0.9600 . ?
C194 H19H 0.9600 . ?
C194 H19I 0.9600 . ?
C195 H19J 0.9600 . ?
C195 H19K 0.9600 . ?
C195 H19L 0.9600 . ?
C196 H19M 0.9700 . ?
C196 H19N 0.9700 . ?
C196 C198 1.521(17) . ?
C197 C198 1.382(17) . ?
C197 C202 1.391(16) . ?
C198 C199 1.394(16) . ?
C199 H199 0.9300 . ?
C199 C200 1.382(17) . ?
C200 C201 1.391(18) . ?
C200 C203 1.536(18) . ?
C201 H201 0.9300 . ?
C201 C202 1.405(16) . ?
C202 C207 1.492(17) . ?
C203 C204 1.49(2) . ?
C203 C205 1.53(2) . ?
C203 C206 1.51(2) . ?
C204 H20D 0.9600 . ?
C204 H20E 0.9600 . ?
C204 H20F 0.9600 . ?
C205 H20G 0.9600 . ?
C205 H20H 0.9600 . ?
C205 H20I 0.9600 . ?
C206 H20J 0.9600 . ?
C206 H20K 0.9600 . ?
C206 H20L 0.9600 . ?
C207 H20M 0.9700 . ?
C207 H20N 0.9700 . ?
C208 H20O 0.9700 . ?
C208 H20P 0.9700 . ?
C210 C211 1.48(3) . ?
C210 C212 1.39(3) . ?
C211 H21D 0.9600 . ?
C211 H21E 0.9600 . ?
C211 H21F 0.9600 . ?
C212 H21G 0.9600 . ?
C212 H21H 0.9600 . ?
C212 H21I 0.9600 . ?
N1 C251 1.10(2) . ?
C251 C252 1.50(3) . ?
C252 H25A 0.9600 . ?
C252 H25B 0.9600 . ?
C252 H25C 0.9600 . ?
N2 C253 1.14(2) . ?
C253 C254 1.49(2) . ?
C254 H25D 0.9600 . ?
C254 H25E 0.9600 . ?
C254 H25F 0.9600 . ?
N3 C255 1.15(2) . ?
C255 C256 1.42(2) . ?
C256 H25G 0.9600 . ?
C256 H25H 0.9600 . ?
C256 H25I 0.9600 . ?
N4 C257 1.15(4) . ?
C257 C258 1.29(4) . ?
C258 H25J 0.9600 . ?
C258 H25K 0.9600 . ?
C258 H25L 0.9600 . ?
C69 H69A 0.9600 . ?
C69 H69B 0.9600 . ?
C69 H69C 0.9600 . ?
C1A H1AA 0.9600 . ?
C1A H1AB 0.9600 . ?
C1A H1AC 0.9600 . ?
C1B H1BA 0.9600 . ?
C1B H1BB 0.9600 . ?
C1B H1BC 0.9600 . ?
C79A H79D 0.9600 . ?
C79A H79E 0.9600 . ?
C79A H79F 0.9600 . ?
C78A H78D 0.9600 . ?
C78A H78E 0.9600 . ?
C78A H78F 0.9600 . ?
C80A H80D 0.9600 . ?
C80A H80E 0.9600 . ?
C80A H80F 0.9600 . ?
C8A H8AA 0.9600 . ?
C8A H8AB 0.9600 . ?
C8A H8AC 0.9600 . ?
C9A H9AA 0.9600 . ?
C9A H9AB 0.9600 . ?
C9A H9AC 0.9600 . ?
C10A H10Q 0.9600 . ?
C10A H10R 0.9600 . ?
C10A H10S 0.9600 . ?
C32A H32D 0.9600 . ?
C32A H32E 0.9600 . ?
C32A H32F 0.9600 . ?
C31A H31D 0.9600 . ?
C31A H31E 0.9600 . ?
C31A H31F 0.9600 . ?
C30A H30D 0.9600 . ?
C30A H30E 0.9600 . ?
C30A H30F 0.9600 . ?

loop_
_geom_torsion_atom_site_label_1
_geom_torsion_atom_site_label_2
_geom_torsion_atom_site_label_3
_geom_torsion_atom_site_label_4
_geom_torsion
_geom_torsion_site_symmetry_1
_geom_torsion_site_symmetry_2
_geom_torsion_site_symmetry_3
_geom_torsion_site_symmetry_4
_geom_torsion_publ_flag
Pb1 O1 C1 C2 81.2(12) . . . . ?
Pb1 O1 C1 C6 -98.7(11) . . . . ?
Pb1 O6 C46 C47 91.6(15) . . . . ?
Pb1 O6 C46 C51 -90.7(17) . . . . ?
Pb1 O7 C57 C58 103.3(12) . . . . ?
Pb1 O7 C57 C62 -70.8(12) . . . . ?
Pb2 O1 C1 C2 -102.4(14) . . . . ?
Pb2 O1 C1 C6 77.7(17) . . . . ?
Pb2 O2 C12 C13 -108.3(12) . . . . ?
Pb2 O2 C12 C17 68.2(14) . . . . ?
Pb2 O9 C71 C72 116.5(11) . . . . ?
Pb2 O9 C71 C76 -64.7(14) . . . . ?
Pb3 O2 C12 C13 89.3(17) . . . . ?
Pb3 O2 C12 C17 -94.2(16) . . . . ?
Pb3 O3 C23 C24 104.7(12) . . . . ?
Pb3 O3 C23 C28 -75.5(12) . . . . ?
Pb3 O4 C33 C28 -34.3(16) . . . . ?
Pb3 O4 C34 C36 57.5(14) . . . . ?
Pb3 O5 C35 C36 75.9(16) . . . . ?
Pb3 O5 C35 C40 -102.8(14) . . . . ?
Pb4 O5 C35 C36 -102.3(15) . . . . ?
Pb4 O5 C35 C40 79.1(19) . . . . ?
Pb4 O6 C46 C47 -107.6(11) . . . . ?
Pb4 O6 C46 C51 70.1(12) . . . . ?
Pb4 O7 C57 C58 5.3(17) . . . . ?
Pb4 O7 C57 C62 -168.8(8) . . . . ?
Pb5 O9 C71 C72 -49.8(14) . . . . ?
Pb5 O9 C71 C76 129.0(10) . . . . ?
Pb5 O15 C127 C128 121.2(11) . . . . ?
Pb5 O15 C127 C132 -63.5(13) . . . . ?
Pb5 O16 C137 C132 -65.9(10) . . . . ?
Pb5 O16 C138 C72 -65.3(12) . . . . ?
Pb5 O17 C141 C142 -36.0(16) . . . . ?
Pb5 O17 C141 C146 142.7(9) . . . . ?
Pb6 O17 C141 C142 170.0(8) . . . . ?
Pb6 O17 C141 C146 -11.2(18) . . . . ?
Pb6 O23 C197 C198 114.3(10) . . . . ?
Pb6 O23 C197 C202 -65.2(12) . . . . ?
Pb6 O24 C207 C202 -64.0(9) . . . . ?
Pb6 O24 C208 C146 -88.9(9) . . . . ?
Pb7 O22 C186 C187 109.6(11) . . . . ?
Pb7 O22 C186 C191 -69.8(14) . . . . ?
Pb7 O23 C197 C198 -75.6(12) . . . . ?
Pb7 O23 C197 C202 105.0(10) . . . . ?
Pb8 O10 C82 C83 -84.8(11) . . . . ?
Pb8 O10 C82 C87 94.8(11) . . . . ?
Pb8 O11 C93 C94 -55(2) . . . . ?
Pb8 O11 C93 C98 124.3(15) . . . . ?
Pb9 O11 C93 C94 96.8(13) . . . . ?
Pb9 O11 C93 C98 -83.5(14) . . . . ?
Pb9 O13 C105 C106 77.3(15) . . . . ?
Pb9 O13 C105 C110 -104.8(12) . . . . ?
Pb10 O13 C105 C106 -95.7(13) . . . . ?
Pb10 O13 C105 C110 82.1(14) . . . . ?
Pb10 O14 C116 C117 -90.3(11) . . . . ?
Pb10 O14 C116 C121 88.2(11) . . . . ?
Pb10 O15 C127 C128 -83.7(11) . . . . ?
Pb10 O15 C127 C132 91.5(12) . . . . ?
Pb11 O18 C152 C153 166.8(8) . . . . ?
Pb11 O18 C152 C157 -13.1(17) . . . . ?
Pb11 O19 C163 C164 61.7(16) . . . . ?
Pb11 O19 C163 C168 -117.9(13) . . . . ?
Pb11 O21 C175 C176 119.0(11) . . . . ?
Pb11 O21 C175 C180 -62.4(15) . . . . ?
Pb11 O29 C210 C211 123(2) . . . . ?
Pb11 O29 C210 C212 -29(4) . . . . ?
Pb12 O18 C152 C153 -87.4(11) . . . . ?
Pb12 O18 C152 C157 92.7(11) . . . . ?
Pb12 O19 C163 C164 -77.4(16) . . . . ?
Pb12 O19 C163 C168 103.0(15) . . . . ?
Pb13 O21 C175 C176 -91.7(12) . . . . ?
Pb13 O21 C175 C180 86.9(12) . . . . ?
Pb13 O22 C186 C187 -91.1(11) . . . . ?
Pb13 O22 C186 C191 89.5(11) . . . . ?
O1 C1 C2 C3 178.1(11) . . . . ?
O1 C1 C2 C68 -3.0(17) . . . . ?
O1 C1 C6 C5 -177.8(10) . . . . ?
O1 C1 C6 C11 -1.6(18) . . . . ?
O2 C12 C13 C11 4(2) . . . . ?
O2 C12 C13 C14 -179.0(13) . . . . ?
O2 C12 C17 C16 179.4(14) . . . . ?
O2 C12 C17 C22 1(2) . . . . ?
O3 C23 C24 C22 4(2) . . . . ?
O3 C23 C24 C25 -178.7(12) . . . . ?
O3 C23 C28 C27 176.2(13) . . . . ?
O3 C23 C28 C33 -7(2) . . . . ?
O4 C34 C36 C35 -68.3(18) . . . . ?
O4 C34 C36 C37 109.3(17) . . . . ?
O5 C35 C36 C34 -2(2) . . . . ?
O5 C35 C36 C37 -179.7(15) . . . . ?
O5 C35 C40 C39 178.4(13) . . . . ?
O5 C35 C40 C45 0(2) . . . . ?
O6 C46 C47 C45 5.2(17) . . . . ?
O6 C46 C47 C48 -176.9(11) . . . . ?
O6 C46 C51 C50 177.5(10) . . . . ?
O6 C46 C51 C56 -2.7(16) . . . . ?
O7 C57 C58 C56 9(2) . . . . ?
O7 C57 C58 C59 -175.7(12) . . . . ?
O7 C57 C62 C61 174.2(12) . . . . ?
O7 C57 C62 C67 -10.4(19) . . . . ?
C1 C2 C3 C4 -0.5(19) . . . . ?
C1 C2 C68 O8 -65.4(13) . . . . ?
C1 C6 C11 C13 -82.5(15) . . . . ?
C2 C1 C6 C5 2.3(17) . . . . ?
C2 C1 C6 C11 178.6(11) . . . . ?
C2 C3 C4 C5 2.7(19) . . . . ?
C2 C3 C4 C7 -173.9(11) . . . . ?
C3 C2 C68 O8 113.6(12) . . . . ?
C3 C4 C5 C6 -2.4(19) . . . . ?
C3 C4 C7 C8 -52.2(18) . . . . ?
C3 C4 C7 C9 -175.5(16) . . . . ?
C3 C4 C7 C10 67.6(17) . . . . ?
C3 C4 C7 C8A -137(2) . . . . ?
C3 C4 C7 C9A 106(3) . . . . ?
C3 C4 C7 C10A -23(2) . . . . ?
C4 C5 C6 C1 -0.1(18) . . . . ?
C4 C5 C6 C11 -176.4(11) . . . . ?
C5 C4 C7 C8 131.4(15) . . . . ?
C5 C4 C7 C9 8(2) . . . . ?
C5 C4 C7 C10 -108.8(16) . . . . ?
C5 C4 C7 C8A 47(2) . . . . ?
C5 C4 C7 C9A -70(3) . . . . ?
C5 C4 C7 C10A 161(2) . . . . ?
C5 C6 C11 C13 93.7(14) . . . . ?
C6 C1 C2 C3 -2.1(18) . . . . ?
C6 C1 C2 C68 176.9(11) . . . . ?
C6 C11 C13 C12 98.8(15) . . . . ?
C6 C11 C13 C14 -77.8(17) . . . . ?
C7 C4 C5 C6 174.1(11) . . . . ?
C11 C13 C14 C15 174.6(14) . . . . ?
C12 C13 C14 C15 -2(2) . . . . ?
C12 C17 C22 C24 70.9(17) . . . . ?
C13 C12 C17 C16 -4(2) . . . . ?
C13 C12 C17 C22 177.6(13) . . . . ?
C13 C14 C15 C16 -1(3) . . . . ?
C13 C14 C15 C18 -178.5(17) . . . . ?
C14 C15 C16 C17 1(3) . . . . ?
C14 C15 C18 C19 106(2) . . . . ?
C14 C15 C18 C20 -9(3) . . . . ?
C14 C15 C18 C21 -140(2) . . . . ?
C15 C16 C17 C12 1(2) . . . . ?
C15 C16 C17 C22 179.6(15) . . . . ?
C16 C15 C18 C19 -72(2) . . . . ?
C16 C15 C18 C20 174(2) . . . . ?
C16 C15 C18 C21 43(3) . . . . ?
C16 C17 C22 C24 -107.4(16) . . . . ?
C17 C12 C13 C11 -172.3(13) . . . . ?
C17 C12 C13 C14 4(2) . . . . ?
C17 C22 C24 C23 -101.9(16) . . . . ?
C17 C22 C24 C25 80.6(15) . . . . ?
C18 C15 C16 C17 178.8(17) . . . . ?
C22 C24 C25 C26 179.9(13) . . . . ?
C23 C24 C25 C26 2(2) . . . . ?
C23 C28 C33 O4 68(2) . . . . ?
C24 C23 C28 C27 -4(2) . . . . ?
C24 C23 C28 C33 173.1(13) . . . . ?
C24 C25 C26 C27 -3(2) . . . . ?
C24 C25 C26 C29 178.8(14) . . . . ?
C25 C26 C27 C28 1(2) . . . . ?
C25 C26 C29 C30 14(3) . . . . ?
C25 C26 C29 C31 132(2) . . . . ?
C25 C26 C29 C32 -95(3) . . . . ?
C25 C26 C29 C32A -24(3) . . . . ?
C25 C26 C29 C31A -142(2) . . . . ?
C25 C26 C29 C30A 106(2) . . . . ?
C26 C27 C28 C23 3(2) . . . . ?
C26 C27 C28 C33 -174.4(15) . . . . ?
C27 C26 C29 C30 -164(2) . . . . ?
C27 C26 C29 C31 -46(3) . . . . ?
C27 C26 C29 C32 87(3) . . . . ?
C27 C26 C29 C32A 159(3) . . . . ?
C27 C26 C29 C31A 40(2) . . . . ?
C27 C26 C29 C30A -72(2) . . . . ?
C27 C28 C33 O4 -114.7(15) . . . . ?
C28 C23 C24 C22 -176.0(13) . . . . ?
C28 C23 C24 C25 1(2) . . . . ?
C29 C26 C27 C28 178.7(14) . . . . ?
C33 O4 C34 C36 -170.7(11) . . . . ?
C34 O4 C33 C28 -167.5(13) . . . . ?
C34 C36 C37 C38 -177.8(17) . . . . ?
C35 C36 C37 C38 0(3) . . . . ?
C35 C40 C45 C47 -86.6(16) . . . . ?
C36 C35 C40 C39 0(2) . . . . ?
C36 C35 C40 C45 -178.6(14) . . . . ?
C36 C37 C38 C39 3(3) . . . . ?
C36 C37 C38 C41 178.0(17) . . . . ?
C37 C38 C39 C40 -4(2) . . . . ?
C37 C38 C41 C42 7(3) . . . . ?
C37 C38 C41 C43 -112.6(19) . . . . ?
C37 C38 C41 C44 128(2) . . . . ?
C38 C39 C40 C35 3(2) . . . . ?
C38 C39 C40 C45 -178.8(14) . . . . ?
C39 C38 C41 C42 -177.6(19) . . . . ?
C39 C38 C41 C43 63(2) . . . . ?
C39 C38 C41 C44 -57(2) . . . . ?
C39 C40 C45 C47 95.0(15) . . . . ?
C40 C35 C36 C34 176.7(15) . . . . ?
C40 C35 C36 C37 -1(2) . . . . ?
C40 C45 C47 C46 96.4(13) . . . . ?
C40 C45 C47 C48 -81.5(14) . . . . ?
C41 C38 C39 C40 -179.5(16) . . . . ?
C45 C47 C48 C49 176.2(12) . . . . ?
C46 C47 C48 C49 -2(2) . . . . ?
C46 C51 C56 C58 71.4(14) . . . . ?
C47 C46 C51 C50 -4.8(16) . . . . ?
C47 C46 C51 C56 175.0(10) . . . . ?
C47 C48 C49 C50 -2.5(19) . . . . ?
C47 C48 C49 C52 177.2(13) . . . . ?
C48 C49 C50 C51 3.1(19) . . . . ?
C48 C49 C52 C53 22(2) . . . . ?
C48 C49 C52 C54 -94.1(18) . . . . ?
C48 C49 C52 C55 144.7(15) . . . . ?
C49 C50 C51 C46 0.5(18) . . . . ?
C49 C50 C51 C56 -179.2(12) . . . . ?
C50 C49 C52 C53 -158.2(15) . . . . ?
C50 C49 C52 C54 85.5(19) . . . . ?
C50 C49 C52 C55 -36(2) . . . . ?
C50 C51 C56 C58 -108.8(13) . . . . ?
C51 C46 C47 C45 -172.5(10) . . . . ?
C51 C46 C47 C48 5.3(17) . . . . ?
C51 C56 C58 C57 -103.4(14) . . . . ?
C51 C56 C58 C59 80.9(15) . . . . ?
C52 C49 C50 C51 -176.6(13) . . . . ?
C56 C58 C59 C60 179.8(13) . . . . ?
C57 C58 C59 C60 4(2) . . . . ?
C57 C62 C67 O8 79.9(15) . . . . ?
C58 C57 C62 C61 -0.2(19) . . . . ?
C58 C57 C62 C67 175.1(12) . . . . ?
C58 C59 C60 C61 -4(2) . . . . ?
C58 C59 C60 C63 -178.8(13) . . . . ?
C59 C60 C61 C62 2(2) . . . . ?
C59 C60 C63 C64 -50.7(19) . . . . ?
C59 C60 C63 C65 -168.3(14) . . . . ?
C59 C60 C63 C66 71.4(18) . . . . ?
C60 C61 C62 C57 0(2) . . . . ?
C60 C61 C62 C67 -175.7(13) . . . . ?
C61 C60 C63 C64 135.1(16) . . . . ?
C61 C60 C63 C65 17(2) . . . . ?
C61 C60 C63 C66 -102.8(16) . . . . ?
C61 C62 C67 O8 -104.6(13) . . . . ?
C62 C57 C58 C56 -177.1(12) . . . . ?
C62 C57 C58 C59 -1.5(18) . . . . ?
C63 C60 C61 C62 176.7(13) . . . . ?
C67 O8 C68 C2 179.2(9) . . . . ?
C68 O8 C67 C62 -175.6(9) . . . . ?
C68 C2 C3 C4 -179.5(12) . . . . ?
O9 C71 C72 C73 173.0(12) . . . . ?
O9 C71 C72 C138 -9.5(18) . . . . ?
O9 C71 C76 C75 -176.0(12) . . . . ?
O9 C71 C76 C81 9.5(18) . . . . ?
O10 C82 C83 C81 7.4(16) . . . . ?
O10 C82 C83 C84 -178.4(10) . . . . ?
O10 C82 C87 C86 178.1(10) . . . . ?
O10 C82 C87 C92 -2.4(17) . . . . ?
O11 C93 C94 C92 4(2) . . . . ?
O11 C93 C94 C95 -175.1(13) . . . . ?
O11 C93 C98 C97 178.1(15) . . . . ?
O11 C93 C98 C103 -6(2) . . . . ?
O12 C104 C106 C105 -64.9(16) . . . . ?
O12 C104 C106 C107 115.5(14) . . . . ?
O13 C105 C106 C104 -1.5(19) . . . . ?
O13 C105 C106 C107 178.2(13) . . . . ?
O13 C105 C110 C109 -179.9(11) . . . . ?
O13 C105 C110 C115 3.1(18) . . . . ?
O14 C116 C117 C115 -2.7(18) . . . . ?
O14 C116 C117 C118 -179.3(11) . . . . ?
O14 C116 C121 C120 178.7(10) . . . . ?
O14 C116 C121 C126 -3.6(16) . . . . ?
O15 C127 C128 C126 -0.8(19) . . . . ?
O15 C127 C128 C129 179.7(12) . . . . ?
O15 C127 C132 C131 -179.4(12) . . . . ?
O15 C127 C132 C137 2.0(18) . . . . ?
O17 C141 C142 C143 177.7(12) . . . . ?
O17 C141 C142 C151 4.5(18) . . . . ?
O17 C141 C146 C145 179.2(11) . . . . ?
O17 C141 C146 C208 0.3(18) . . . . ?
O18 C152 C153 C151 -6.7(17) . . . . ?
O18 C152 C153 C154 175.6(12) . . . . ?
O18 C152 C157 C156 -172.6(11) . . . . ?
O18 C152 C157 C162 10.9(18) . . . . ?
C71 C72 C73 C74 5(2) . . . . ?
C71 C72 C138 O16 81.5(15) . . . . ?
C71 C76 C81 C83 -145.5(11) . . . . ?
C72 C71 C76 C75 2.9(18) . . . . ?
C72 C71 C76 C81 -171.6(11) . . . . ?
C72 C73 C74 C75 -1(2) . . . . ?
C72 C73 C74 C77 -177.7(15) . . . . ?
C73 C72 C138 O16 -101.0(14) . . . . ?
C73 C74 C75 C76 -2(2) . . . . ?
C73 C74 C77 C78 68(2) . . . . ?
C73 C74 C77 C79 -172(3) . . . . ?
C73 C74 C77 C80 -49(3) . . . . ?
C73 C74 C77 C79A 148(2) . . . . ?
C73 C74 C77 C78A 20(3) . . . . ?
C73 C74 C77 C80A -95(2) . . . . ?
C74 C75 C76 C71 1(2) . . . . ?
C74 C75 C76 C81 175.5(14) . . . . ?
C75 C74 C77 C78 -108(2) . . . . ?
C75 C74 C77 C79 12(3) . . . . ?
C75 C74 C77 C80 135(3) . . . . ?
C75 C74 C77 C79A -28(3) . . . . ?
C75 C74 C77 C78A -155.9(18) . . . . ?
C75 C74 C77 C80A 89(2) . . . . ?
C75 C76 C81 C83 39.9(15) . . . . ?
C76 C71 C72 C73 -5.9(18) . . . . ?
C76 C71 C72 C138 171.6(11) . . . . ?
C76 C81 C83 C82 73.5(13) . . . . ?
C76 C81 C83 C84 -100.5(12) . . . . ?
C77 C74 C75 C76 174.7(14) . . . . ?
C81 C83 C84 C85 172.2(12) . . . . ?
C82 C83 C84 C85 -2.0(18) . . . . ?
C82 C87 C92 C94 -117.0(12) . . . . ?
C83 C82 C87 C86 -2.3(17) . . . . ?
C83 C82 C87 C92 177.2(11) . . . . ?
C83 C84 C85 C86 2.0(19) . . . . ?
C83 C84 C85 C88 -179.9(11) . . . . ?
C84 C85 C86 C87 -2.2(18) . . . . ?
C84 C85 C88 C89 57.4(17) . . . . ?
C84 C85 C88 C90 -62.8(17) . . . . ?
C84 C85 C88 C91 177.0(13) . . . . ?
C85 C86 C87 C82 2.5(18) . . . . ?
C85 C86 C87 C92 -177.0(11) . . . . ?
C86 C85 C88 C89 -124.7(14) . . . . ?
C86 C85 C88 C90 115.2(15) . . . . ?
C86 C85 C88 C91 -5.1(18) . . . . ?
C86 C87 C92 C94 62.5(15) . . . . ?
C87 C82 C83 C81 -172.2(10) . . . . ?
C87 C82 C83 C84 2.0(16) . . . . ?
C87 C92 C94 C93 84.0(14) . . . . ?
C87 C92 C94 C95 -96.4(16) . . . . ?
C88 C85 C86 C87 179.7(12) . . . . ?
C92 C94 C95 C96 176.0(15) . . . . ?
C93 C94 C95 C96 -4(2) . . . . ?
C93 C98 C103 O12 75.1(18) . . . . ?
C94 C93 C98 C97 -2(2) . . . . ?
C94 C93 C98 C103 173.5(13) . . . . ?
C94 C95 C96 C97 1(3) . . . . ?
C94 C95 C96 C99 -178.0(16) . . . . ?
C95 C96 C97 C98 3(3) . . . . ?
C95 C96 C99 C100 -65(2) . . . . ?
C95 C96 C99 C101 172(2) . . . . ?
C95 C96 C99 C102 50(3) . . . . ?
C95 C96 C99 C69 -3(3) . . . . ?
C95 C96 C99 C1A 123(2) . . . . ?
C95 C96 C99 C1B -122(2) . . . . ?
C96 C97 C98 C93 -2(3) . . . . ?
C96 C97 C98 C103 -177.3(18) . . . . ?
C97 C96 C99 C100 116(2) . . . . ?
C97 C96 C99 C101 -7(3) . . . . ?
C97 C96 C99 C102 -129(2) . . . . ?
C97 C96 C99 C69 179(2) . . . . ?
C97 C96 C99 C1A -56(3) . . . . ?
C97 C96 C99 C1B 60(3) . . . . ?
C97 C98 C103 O12 -109.3(17) . . . . ?
C98 C93 C94 C92 -175.4(13) . . . . ?
C98 C93 C94 C95 5(2) . . . . ?
C99 C96 C97 C98 -178.8(18) . . . . ?
C103 O12 C104 C106 -175.6(11) . . . . ?
C104 O12 C103 C98 -169.5(12) . . . . ?
C104 C106 C107 C108 -179.1(13) . . . . ?
C105 C106 C107 C108 1(2) . . . . ?
C105 C110 C115 C117 -92.9(14) . . . . ?
C106 C105 C110 C109 -2.1(18) . . . . ?
C106 C105 C110 C115 -179.1(12) . . . . ?
C106 C107 C108 C109 -1(2) . . . . ?
C106 C107 C108 C111 -178.9(14) . . . . ?
C107 C108 C109 C110 -1(2) . . . . ?
C107 C108 C111 C112 -15(2) . . . . ?
C107 C108 C111 C113 -130.8(19) . . . . ?
C107 C108 C111 C114 112.5(19) . . . . ?
C108 C109 C110 C105 2.4(19) . . . . ?
C108 C109 C110 C115 179.3(12) . . . . ?
C109 C108 C111 C112 167.7(18) . . . . ?
C109 C108 C111 C113 51(2) . . . . ?
C109 C108 C111 C114 -65(2) . . . . ?
C109 C110 C115 C117 90.3(15) . . . . ?
C110 C105 C106 C104 -179.3(12) . . . . ?
C110 C105 C106 C107 0(2) . . . . ?
C110 C115 C117 C116 101.1(14) . . . . ?
C110 C115 C117 C118 -82.4(15) . . . . ?
C111 C108 C109 C110 177.1(13) . . . . ?
C115 C117 C118 C119 -177.4(13) . . . . ?
C116 C117 C118 C119 -1(2) . . . . ?
C116 C121 C126 C128 -89.9(13) . . . . ?
C117 C116 C121 C120 -2.9(17) . . . . ?
C117 C116 C121 C126 174.8(11) . . . . ?
C117 C118 C119 C120 0(2) . . . . ?
C117 C118 C119 C122 -179.3(14) . . . . ?
C118 C119 C120 C121 0(2) . . . . ?
C118 C119 C122 C123 9(2) . . . . ?
C118 C119 C122 C124 127.5(18) . . . . ?
C118 C119 C122 C125 -113.9(17) . . . . ?
C119 C120 C121 C116 1.8(19) . . . . ?
C119 C120 C121 C126 -175.9(12) . . . . ?
C120 C119 C122 C123 -169.7(17) . . . . ?
C120 C119 C122 C124 -51(2) . . . . ?
C120 C119 C122 C125 67.2(19) . . . . ?
C120 C121 C126 C128 87.8(13) . . . . ?
C121 C116 C117 C115 178.9(11) . . . . ?
C121 C116 C117 C118 2.3(18) . . . . ?
C121 C126 C128 C127 109.3(12) . . . . ?
C121 C126 C128 C129 -71.2(14) . . . . ?
C122 C119 C120 C121 178.7(14) . . . . ?
C126 C128 C129 C130 177.4(13) . . . . ?
C127 C128 C129 C130 -3(2) . . . . ?
C127 C132 C137 O16 68.6(14) . . . . ?
C128 C127 C132 C131 -4.0(19) . . . . ?
C128 C127 C132 C137 177.5(11) . . . . ?
C128 C129 C130 C131 1(2) . . . . ?
C128 C129 C130 C133 -177.2(13) . . . . ?
C129 C130 C131 C132 -1(2) . . . . ?
C129 C130 C133 C134 65.7(18) . . . . ?
C129 C130 C133 C135 -179.7(16) . . . . ?
C129 C130 C133 C136 -52(2) . . . . ?
C130 C131 C132 C127 2(2) . . . . ?
C130 C131 C132 C137 -179.2(13) . . . . ?
C131 C130 C133 C134 -112.7(17) . . . . ?
C131 C130 C133 C135 2(2) . . . . ?
C131 C130 C133 C136 129.1(16) . . . . ?
C131 C132 C137 O16 -110.0(13) . . . . ?
C132 C127 C128 C126 -176.2(11) . . . . ?
C132 C127 C128 C129 4.2(18) . . . . ?
C133 C130 C131 C132 177.7(14) . . . . ?
C137 O16 C138 C72 67.4(13) . . . . ?
C138 O16 C137 C132 167.4(9) . . . . ?
C138 C72 C73 C74 -172.0(15) . . . . ?
O19 C163 C164 C162 -6(2) . . . . ?
O19 C163 C164 C165 -178.1(12) . . . . ?
O19 C163 C168 C167 178.0(14) . . . . ?
O19 C163 C168 C173 7(2) . . . . ?
O20 C174 C176 C175 -69.6(14) . . . . ?
O20 C174 C176 C177 106.4(13) . . . . ?
O21 C175 C176 C174 -5.0(17) . . . . ?
O21 C175 C176 C177 178.9(10) . . . . ?
O21 C175 C180 C179 -179.2(10) . . . . ?
O21 C175 C180 C185 3.5(18) . . . . ?
O22 C186 C187 C185 6.6(18) . . . . ?
O22 C186 C187 C188 -174.3(11) . . . . ?
O22 C186 C191 C190 177.2(11) . . . . ?
O22 C186 C191 C196 0.4(17) . . . . ?
O23 C197 C198 C196 -3.0(16) . . . . ?
O23 C197 C198 C199 180.0(10) . . . . ?
O23 C197 C202 C201 -179.5(10) . . . . ?
O23 C197 C202 C207 -0.3(15) . . . . ?
C141 C142 C143 C144 5(2) . . . . ?
C141 C142 C151 C153 -152.6(11) . . . . ?
C141 C146 C208 O24 59.9(15) . . . . ?
C142 C141 C146 C145 -1.9(18) . . . . ?
C142 C141 C146 C208 179.1(10) . . . . ?
C142 C143 C144 C145 -5(2) . . . . ?
C142 C143 C144 C147 177.0(14) . . . . ?
C142 C151 C153 C152 86.4(14) . . . . ?
C142 C151 C153 C154 -96.0(15) . . . . ?
C143 C142 C151 C153 34.2(16) . . . . ?
C143 C144 C145 C146 1(2) . . . . ?
C143 C144 C147 C148 179.5(17) . . . . ?
C143 C144 C147 C149 49(2) . . . . ?
C143 C144 C147 C150 -74(2) . . . . ?
C144 C145 C146 C141 2(2) . . . . ?
C144 C145 C146 C208 -179.3(12) . . . . ?
C145 C144 C147 C148 1(2) . . . . ?
C145 C144 C147 C149 -129(2) . . . . ?
C145 C144 C147 C150 108(2) . . . . ?
C145 C146 C208 O24 -119.1(12) . . . . ?
C146 C141 C142 C143 -1.1(17) . . . . ?
C146 C141 C142 C151 -174.3(11) . . . . ?
C147 C144 C145 C146 179.7(14) . . . . ?
C151 C142 C143 C144 177.9(13) . . . . ?
C151 C153 C154 C155 -179.7(13) . . . . ?
C152 C153 C154 C155 -2(2) . . . . ?
C152 C157 C162 C164 -100.2(14) . . . . ?
C153 C152 C157 C156 7.4(18) . . . . ?
C153 C152 C157 C162 -169.1(12) . . . . ?
C153 C154 C155 C156 6(2) . . . . ?
C153 C154 C155 C158 -176.3(15) . . . . ?
C154 C155 C156 C157 -2(2) . . . . ?
C154 C155 C158 C159 -68(2) . . . . ?
C154 C155 C158 C160 55(2) . . . . ?
C154 C155 C158 C161 172.1(16) . . . . ?
C155 C156 C157 C152 -4(2) . . . . ?
C155 C156 C157 C162 172.5(13) . . . . ?
C156 C155 C158 C159 110.4(18) . . . . ?
C156 C155 C158 C160 -126.8(17) . . . . ?
C156 C155 C158 C161 -10(2) . . . . ?
C156 C157 C162 C164 83.4(15) . . . . ?
C157 C152 C153 C151 173.2(11) . . . . ?
C157 C152 C153 C154 -4.5(19) . . . . ?
C157 C162 C164 C163 80.8(17) . . . . ?
C157 C162 C164 C165 -106.9(14) . . . . ?
C158 C155 C156 C157 179.6(15) . . . . ?
C162 C164 C165 C166 -174.1(14) . . . . ?
C163 C164 C165 C166 -1(2) . . . . ?
C163 C168 C173 O20 75.6(16) . . . . ?
C164 C163 C168 C167 -2(2) . . . . ?
C164 C163 C168 C173 -172.4(13) . . . . ?
C164 C165 C166 C167 1(2) . . . . ?
C164 C165 C166 C169 177.7(15) . . . . ?
C165 C166 C167 C168 -1(2) . . . . ?
C165 C166 C169 C170 -55(2) . . . . ?
C165 C166 C169 C171 67(2) . . . . ?
C165 C166 C169 C172 -171.0(17) . . . . ?
C166 C167 C168 C163 1(2) . . . . ?
C166 C167 C168 C173 172.2(15) . . . . ?
C167 C166 C169 C170 121(2) . . . . ?
C167 C166 C169 C171 -117(2) . . . . ?
C167 C166 C169 C172 5(2) . . . . ?
C167 C168 C173 O20 -95.3(16) . . . . ?
C168 C163 C164 C162 173.9(13) . . . . ?
C168 C163 C164 C165 1(2) . . . . ?
C169 C166 C167 C168 -177.9(16) . . . . ?
C173 O20 C174 C176 160.9(11) . . . . ?
C174 O20 C173 C168 -163.6(10) . . . . ?
C174 C176 C177 C178 -177.6(11) . . . . ?
C175 C176 C177 C178 -1.6(18) . . . . ?
C175 C180 C185 C187 -96.9(15) . . . . ?
C176 C175 C180 C179 -0.6(17) . . . . ?
C176 C175 C180 C185 -177.9(11) . . . . ?
C176 C177 C178 C179 3.0(18) . . . . ?
C176 C177 C178 C181 -178.3(11) . . . . ?
C177 C178 C179 C180 -3.4(19) . . . . ?
C177 C178 C181 C182 -39.7(19) . . . . ?
C177 C178 C181 C183 80.7(17) . . . . ?
C177 C178 C181 C184 -157.7(13) . . . . ?
C178 C179 C180 C175 2.2(18) . . . . ?
C178 C179 C180 C185 179.7(12) . . . . ?
C179 C178 C181 C182 139.0(15) . . . . ?
C179 C178 C181 C183 -100.6(16) . . . . ?
C179 C178 C181 C184 21.0(18) . . . . ?
C179 C180 C185 C187 85.9(14) . . . . ?
C180 C175 C176 C174 176.3(11) . . . . ?
C180 C175 C176 C177 0.3(18) . . . . ?
C180 C185 C187 C186 90.4(16) . . . . ?
C180 C185 C187 C188 -88.7(16) . . . . ?
C181 C178 C179 C180 177.9(12) . . . . ?
C185 C187 C188 C189 173.8(13) . . . . ?
C186 C187 C188 C189 -5(2) . . . . ?
C186 C191 C196 C198 -55.4(16) . . . . ?
C187 C186 C191 C190 -2.3(18) . . . . ?
C187 C186 C191 C196 -179.0(11) . . . . ?
C187 C188 C189 C190 2(2) . . . . ?
C187 C188 C189 C192 179.3(14) . . . . ?
C188 C189 C190 C191 1(2) . . . . ?
C188 C189 C192 C193 62(2) . . . . ?
C188 C189 C192 C194 -178.3(17) . . . . ?
C188 C189 C192 C195 -56(2) . . . . ?
C189 C190 C191 C186 -1(2) . . . . ?
C189 C190 C191 C196 176.0(13) . . . . ?
C190 C189 C192 C193 -120.9(18) . . . . ?
C190 C189 C192 C194 -1(3) . . . . ?
C190 C189 C192 C195 120.9(19) . . . . ?
C190 C191 C196 C198 127.8(13) . . . . ?
C191 C186 C187 C185 -173.9(11) . . . . ?
C191 C186 C187 C188 5.2(18) . . . . ?
C191 C196 C198 C197 112.9(13) . . . . ?
C191 C196 C198 C199 -70.0(15) . . . . ?
C192 C189 C190 C191 -176.1(14) . . . . ?
C196 C198 C199 C200 -177.2(11) . . . . ?
C197 C198 C199 C200 -0.1(18) . . . . ?
C197 C202 C207 O24 64.5(12) . . . . ?
C198 C197 C202 C201 1.0(16) . . . . ?
C198 C197 C202 C207 -179.7(10) . . . . ?
C198 C199 C200 C201 0.4(18) . . . . ?
C198 C199 C200 C203 177.7(12) . . . . ?
C199 C200 C201 C202 0.1(18) . . . . ?
C199 C200 C203 C204 39(2) . . . . ?
C199 C200 C203 C205 -79.0(19) . . . . ?
C199 C200 C203 C206 162.5(15) . . . . ?
C200 C201 C202 C197 -0.8(18) . . . . ?
C200 C201 C202 C207 180.0(11) . . . . ?
C201 C200 C203 C204 -144.3(16) . . . . ?
C201 C200 C203 C205 98.2(18) . . . . ?
C201 C200 C203 C206 -20(2) . . . . ?
C201 C202 C207 O24 -116.2(11) . . . . ?
C202 C197 C198 C196 176.5(10) . . . . ?
C202 C197 C198 C199 -0.6(16) . . . . ?
C203 C200 C201 C202 -177.2(12) . . . . ?
C207 O24 C208 C146 39.0(13) . . . . ?
C208 O24 C207 C202 175.4(9) . . . . ?

loop_
_exptl_oxdiff_crystal_face_indexfrac_h
_exptl_oxdiff_crystal_face_indexfrac_k
_exptl_oxdiff_crystal_face_indexfrac_l
_exptl_oxdiff_crystal_face_x
_exptl_oxdiff_crystal_face_y
_exptl_oxdiff_crystal_face_z
4.9990 -0.9911 0.9851 -0.0680 -0.1743 0.1055
-4.9990 0.9911 -0.9851 0.0680 0.1743 -0.1055
0.9972 1.0019 -5.0174 -0.0355 -0.0643 -0.1212
-0.9972 -1.0019 5.0174 0.0355 0.0643 0.1212
2.0119 5.0076 4.0108 0.1511 -0.0609 0.0010
-2.0119 -5.0076 -4.0108 -0.1511 0.0609 -0.0010
2.0077 2.0057 5.0105 0.0828 -0.0501 0.0904

loop_
_smtbx_masks_void_nr
_smtbx_masks_void_average_x
_smtbx_masks_void_average_y
_smtbx_masks_void_average_z
_smtbx_masks_void_volume
_smtbx_masks_void_count_electrons
_smtbx_masks_void_content
1 0.198 -0.202 0.439 241.6 44.9 '2 CH3CN'
2 -0.198 0.202 0.561 241.6 37.4 '2 CH3CN'
3 0.133 0.302 0.983 759.0 100.6 '4.5 CH3CN'
4 -0.133 0.698 0.017 759.0 74.5 '4.5 CH3CN'
5 0.500 0.000 0.500 260.3 35.5 '2 CH3CN'
6 0.500 0.500 0.000 68.7 0.0 '1 ?'
